data_4081424
loop_
_publ_author_name
'Wen, Li-Li'
'Wang, Han'
'Wan, Chong-Qing'
'Mak, Thomas C. W.'

_publ_section_title
;
 Silver--Organic Frameworks Containing Ethynediide or Ethynide with
 Ancillary Oligo-\a-sulfanylpyrazinyl and Dimethylsulfoxide Ligands
;
_journal_issue 18
_journal_name_full Organometallics
_journal_page_first 5144
_journal_paper_doi 10.1021/om400706d
_journal_volume 32
_journal_year 2013
_chemical_formula_sum 'C56 H58.5 Ag15 F33 N4 O30.25 S10'
_chemical_formula_weight 3837.32
_chemical_name_systematic
; 
 ? 
;
_space_group_IT_number 2
_symmetry_cell_setting triclinic
_symmetry_space_group_name_Hall '-P 1'
_symmetry_space_group_name_H-M 'P -1'
_atom_sites_solution_hydrogens geom
_atom_sites_solution_primary direct
_atom_sites_solution_secondary difmap
_audit_creation_method SHELXL-97
_cell_angle_alpha 96.258(2)
_cell_angle_beta 94.506(2)
_cell_angle_gamma 110.146(3)
_cell_formula_units_Z 2
_cell_length_a 14.2201(11)
_cell_length_b 16.4210(14)
_cell_length_c 24.266(2)
_cell_measurement_temperature 173(2)
_cell_volume 5246.9(8)
_computing_cell_refinement SMART
_computing_data_collection 'SMART (Bruker, 2000)'
_computing_data_reduction 'SAINT (Bruker, 2000)'
_computing_molecular_graphics SHELXTL
_computing_publication_material SHELXTL
_computing_structure_refinement SHELXTL
_computing_structure_solution 'SHELXTL (Bruker, 2000)'
_diffrn_ambient_temperature 291(2)
_diffrn_measured_fraction_theta_full 1.000
_diffrn_measured_fraction_theta_max 1.000
_diffrn_radiation_monochromator graphite
_diffrn_radiation_source 'fine-focus sealed tube'
_diffrn_radiation_type MoK\a
_diffrn_radiation_wavelength 0.71073
_diffrn_reflns_av_R_equivalents 0.0548
_diffrn_reflns_av_sigmaI/netI 0.0566
_diffrn_reflns_limit_h_max 17
_diffrn_reflns_limit_h_min -17
_diffrn_reflns_limit_k_max 20
_diffrn_reflns_limit_k_min -20
_diffrn_reflns_limit_l_max 29
_diffrn_reflns_limit_l_min -29
_diffrn_reflns_number 88778
_diffrn_reflns_theta_full 26.00
_diffrn_reflns_theta_max 26.00
_diffrn_reflns_theta_min 0.85
_exptl_absorpt_coefficient_mu 3.056
_exptl_absorpt_correction_T_max 0.543
_exptl_absorpt_correction_T_min 0.456
_exptl_absorpt_correction_type multi-scan
_exptl_absorpt_process_details 'SADABS; Bruker, 2000'
_exptl_crystal_density_diffrn 2.429
_exptl_crystal_density_method 'not measured'
_exptl_crystal_F_000 3653
_exptl_crystal_size_max 0.26
_exptl_crystal_size_mid 0.22
_exptl_crystal_size_min 0.20
_refine_diff_density_max 1.730
_refine_diff_density_min -0.967
_refine_diff_density_rms 0.231
_refine_ls_extinction_method none
_refine_ls_goodness_of_fit_ref 1.008
_refine_ls_hydrogen_treatment constr
_refine_ls_matrix_type full
_refine_ls_number_parameters 1358
_refine_ls_number_reflns 20613
_refine_ls_number_restraints 0
_refine_ls_restrained_S_all 1.008
_refine_ls_R_factor_all 0.0604
_refine_ls_R_factor_gt 0.0496
_refine_ls_shift/su_max 0.000
_refine_ls_shift/su_mean 0.000
_refine_ls_structure_factor_coef Fsqd
_refine_ls_weighting_details 'calc w=1/[\s^2^(Fo^2^)+(0.0791P)^2^+0.0000P] where P=(Fo^2^+2Fc^2^)/3'
_refine_ls_weighting_scheme calc
_refine_ls_wR_factor_gt 0.1245
_refine_ls_wR_factor_ref 0.1273
_reflns_number_gt 15490
_reflns_number_total 20613
_reflns_threshold_expression >2sigma(I)
_cod_data_source_file om400706d_si_002.cif
_cod_data_source_block 1
_cod_depositor_comments
;
The following automatic conversions were performed:

'_symmetry_cell_setting' value 'Triclinic' changed to 'triclinic'
according to /home/saulius/struct/CIF-dictionaries/cif_core.dic
dictionary named 'cif_core.dic' version 2.4.2 from 2011-04-26.

Automatic conversion script
Id: cif_fix_values 1891 2012-01-12 08:04:46Z andrius 
;
_cod_original_cell_volume 5246.8(8)
_cod_original_sg_symbol_H-M P-1
_cod_original_formula_sum 'C56 H58.50 Ag15 F33 N4 O30.25 S10'
_cod_database_code 4081424

loop_
_symmetry_equiv_pos_as_xyz
'x, y, z'
'-x, -y, -z'

loop_
_atom_site_label
_atom_site_type_symbol
_atom_site_fract_x
_atom_site_fract_y
_atom_site_fract_z
_atom_site_U_iso_or_equiv
_atom_site_adp_type
_atom_site_occupancy
_atom_site_symmetry_multiplicity
_atom_site_calc_flag
_atom_site_refinement_flags
Ag1 Ag 0.28886(4) 0.38745(3) 0.31221(2) 0.03151(13) Uani 1 1 d .
Ag2 Ag 0.48383(4) 0.41502(4) 0.25438(2) 0.03450(13) Uani 1 1 d .
Ag3 Ag 0.43314(4) 0.28584(4) 0.33227(2) 0.03387(13) Uani 1 1 d .
Ag4 Ag 0.45733(4) 0.23349(4) 0.21627(3) 0.03706(14) Uani 1 1 d .
Ag5 Ag 0.26539(4) 0.12397(4) 0.25487(2) 0.03420(13) Uani 1 1 d .
Ag6 Ag 0.17922(4) 0.17472(4) 0.14900(2) 0.03270(13) Uani 1 1 d .
Ag7 Ag 0.11302(4) 0.25178(4) 0.24517(2) 0.03675(14) Uani 1 1 d .
Ag8 Ag 0.27109(4) 0.37018(4) 0.17548(2) 0.03357(13) Uani 1 1 d .
Ag9 Ag 0.13542(4) -0.06783(4) 0.19477(2) 0.03528(13) Uani 1 1 d .
Ag10 Ag 0.35057(4) -0.00907(4) 0.17849(2) 0.03610(14) Uani 1 1 d .
Ag11 Ag 0.45584(4) 0.04671(4) 0.29618(2) 0.03600(13) Uani 1 1 d .
Ag12 Ag 0.22731(4) 0.02538(4) 0.35179(2) 0.03756(14) Uani 1 1 d .
Ag13 Ag 0.30207(4) -0.17626(4) 0.23313(2) 0.03400(13) Uani 1 1 d .
Ag14 Ag 0.12267(4) -0.17691(4) 0.28722(2) 0.03576(13) Uani 1 1 d .
Ag15 Ag 0.31806(4) -0.11236(4) 0.35566(2) 0.03479(13) Uani 1 1 d .
C1 C 0.3485(5) 0.2903(5) 0.2535(3) 0.0348(17) Uani 1 1 d .
C2 C 0.2623(5) 0.2557(5) 0.2297(3) 0.0355(16) Uani 1 1 d .
C3 C 0.2850(5) 0.0016(5) 0.2596(3) 0.0318(15) Uani 1 1 d .
C4 C 0.2675(5) -0.0672(5) 0.2797(3) 0.0331(16) Uani 1 1 d .
C5 C 0.3800(6) 0.4950(5) 0.4339(3) 0.045(2) Uani 1 1 d .
H5 H 0.3291 0.4473 0.4434 0.054 Uiso 1 1 calc R
C6 C 0.4404(6) 0.5630(6) 0.4768(4) 0.048(2) Uani 1 1 d .
H6 H 0.4252 0.5606 0.5133 0.057 Uiso 1 1 calc R
C7 C 0.5142(6) 0.6266(5) 0.4667(3) 0.0435(19) Uani 1 1 d .
H7 H 0.5568 0.6676 0.4957 0.052 Uiso 1 1 calc R
C8 C 0.5314(6) 0.6347(5) 0.4088(4) 0.046(2) Uani 1 1 d .
H8 H 0.5808 0.6829 0.3989 0.055 Uiso 1 1 calc R
C9 C 0.4719(6) 0.5684(5) 0.3713(3) 0.0406(18) Uani 1 1 d .
C10 C 0.3728(6) 0.5881(5) 0.2751(3) 0.0419(18) Uani 1 1 d .
C11 C 0.3779(7) 0.6710(5) 0.2638(4) 0.046(2) Uani 1 1 d .
H11 H 0.4390 0.7180 0.2701 0.055 Uiso 1 1 calc R
C12 C 0.2049(6) 0.6140(5) 0.2362(3) 0.0391(18) Uani 1 1 d .
H12 H 0.1448 0.6215 0.2249 0.047 Uiso 1 1 calc R
C13 C 0.2046(6) 0.5300(5) 0.2458(3) 0.0389(18) Uani 1 1 d .
C14 C 0.0697(6) 0.4257(5) 0.1621(3) 0.045(2) Uani 1 1 d .
C15 C -0.0161(6) 0.4343(5) 0.1353(4) 0.047(2) Uani 1 1 d .
H15 H -0.0642 0.4466 0.1551 0.056 Uiso 1 1 calc R
C16 C -0.0256(7) 0.4233(6) 0.0770(4) 0.057(2) Uani 1 1 d .
H16 H -0.0789 0.4332 0.0577 0.068 Uiso 1 1 calc R
C17 C 0.0358(6) 0.4003(6) 0.0491(4) 0.049(2) Uani 1 1 d .
H17 H 0.0243 0.3899 0.0103 0.059 Uiso 1 1 calc R
C18 C 0.1212(6) 0.3907(5) 0.0771(3) 0.0450(19) Uani 1 1 d .
H18 H 0.1680 0.3773 0.0568 0.054 Uiso 1 1 calc R
C19 C 0.0763(6) 0.3326(6) 0.3585(3) 0.0436(19) Uani 1 1 d .
C20 C 0.0052(6) 0.3442(6) 0.3996(4) 0.046(2) Uani 1 1 d .
C21 C 0.6431(6) 0.4343(5) 0.3672(3) 0.0396(18) Uani 1 1 d .
C22 C 0.7429(5) 0.4799(5) 0.4035(3) 0.0385(18) Uani 1 1 d .
C23 C 0.6029(6) 0.3777(6) 0.1576(3) 0.044(2) Uani 1 1 d .
C24 C 0.6635(6) 0.4053(5) 0.1066(4) 0.049(2) Uani 1 1 d .
C25 C 0.2826(7) 0.2615(6) 0.0520(4) 0.046(2) Uani 1 1 d .
C26 C 0.3172(7) 0.2706(6) -0.0047(4) 0.051(2) Uani 1 1 d .
C27 C -0.0523(6) 0.1827(6) 0.1426(4) 0.045(2) Uani 1 1 d .
C28 C -0.1456(6) 0.1763(6) 0.1014(4) 0.058(3) Uani 1 1 d .
C29 C 0.2602(6) 0.2228(5) 0.4046(3) 0.0423(19) Uani 1 1 d .
C30 C 0.2085(6) 0.2176(5) 0.4584(4) 0.0440(19) Uani 1 1 d .
C31 C -0.0018(7) -0.2656(6) 0.1744(4) 0.051(2) Uani 1 1 d .
C32 C -0.0658(8) -0.3426(7) 0.1272(4) 0.065(3) Uani 1 1 d .
C33 C 0.2718(7) -0.1887(6) 0.1029(4) 0.049(2) Uani 1 1 d .
C34 C 0.2684(7) -0.2466(7) 0.0493(4) 0.056(2) Uani 1 1 d .
C35 C 0.5205(6) -0.0924(5) 0.1931(4) 0.046(2) Uani 1 1 d .
C36 C 0.6096(7) -0.1071(6) 0.1664(4) 0.056(2) Uani 1 1 d .
C37 C 0.5418(6) -0.0832(6) 0.3564(4) 0.049(2) Uani 1 1 d .
C38 C 0.6321(6) -0.1183(5) 0.3575(4) 0.044(2) Uani 1 1 d .
C39 C 0.2047(6) -0.0697(6) 0.4547(4) 0.047(2) Uani 1 1 d .
C40 C 0.1601(6) -0.0899(6) 0.5072(4) 0.052(2) Uani 1 1 d .
C41 C 0.3917(7) 0.5612(7) 0.0749(4) 0.061(3) Uani 1 1 d .
H41A H 0.3217 0.5385 0.0803 0.091 Uiso 1 1 calc R
H41B H 0.3993 0.5410 0.0375 0.091 Uiso 1 1 calc R
H41C H 0.4155 0.6242 0.0808 0.091 Uiso 1 1 calc R
C42 C 0.5680(6) 0.6153(5) 0.1494(3) 0.0446(19) Uani 1 1 d .
H42A H 0.5471 0.6605 0.1669 0.067 Uiso 1 1 calc R
H42B H 0.6058 0.6361 0.1195 0.067 Uiso 1 1 calc R
H42C H 0.6095 0.5999 0.1765 0.067 Uiso 1 1 calc R
C43 C 0.7381(6) 0.1351(5) 0.2757(4) 0.045(2) Uani 1 1 d .
H43A H 0.7689 0.1700 0.3112 0.068 Uiso 1 1 calc R
H43B H 0.7896 0.1289 0.2542 0.068 Uiso 1 1 calc R
H43C H 0.6943 0.0782 0.2816 0.068 Uiso 1 1 calc R
C44 C 0.7504(7) 0.3026(6) 0.2588(4) 0.060(3) Uani 1 1 d .
H44A H 0.7193 0.3405 0.2442 0.090 Uiso 1 1 calc R
H44B H 0.8131 0.3110 0.2439 0.090 Uiso 1 1 calc R
H44C H 0.7630 0.3162 0.2988 0.090 Uiso 1 1 calc R
C45 C 0.5386(6) 0.1054(6) 0.0801(3) 0.045(2) Uani 1 1 d .
H45A H 0.5820 0.1309 0.1146 0.068 Uiso 1 1 calc R
H45B H 0.5739 0.1267 0.0495 0.068 Uiso 1 1 calc R
H45C H 0.5187 0.0427 0.0760 0.068 Uiso 1 1 calc R
C46 C 0.3450(6) 0.0459(6) 0.0307(4) 0.052(2) Uani 1 1 d .
H46A H 0.3701 -0.0015 0.0272 0.078 Uiso 1 1 calc R
H46B H 0.3402 0.0656 -0.0049 0.078 Uiso 1 1 calc R
H46C H 0.2795 0.0262 0.0431 0.078 Uiso 1 1 calc R
C47 C 0.0638(7) -0.1173(6) 0.0399(4) 0.051(2) Uani 1 1 d .
H47A H 0.1329 -0.1064 0.0342 0.077 Uiso 1 1 calc R
H47B H 0.0212 -0.1409 0.0050 0.077 Uiso 1 1 calc R
H47C H 0.0445 -0.1585 0.0659 0.077 Uiso 1 1 calc R
C48 C -0.0779(6) -0.0657(6) 0.0816(4) 0.049(2) Uani 1 1 d .
H48A H -0.0828 -0.1134 0.1022 0.073 Uiso 1 1 calc R
H48B H -0.1215 -0.0873 0.0469 0.073 Uiso 1 1 calc R
H48C H -0.0977 -0.0230 0.1031 0.073 Uiso 1 1 calc R
C49 C -0.1092(7) -0.0493(6) 0.2435(4) 0.060(3) Uani 1 1 d .
H49A H -0.0840 -0.0838 0.2183 0.090 Uiso 1 1 calc R
H49B H -0.1618 -0.0359 0.2235 0.090 Uiso 1 1 calc R
H49C H -0.1357 -0.0816 0.2729 0.090 Uiso 1 1 calc R
C50 C -0.0396(7) 0.0450(6) 0.3381(3) 0.051(2) Uani 1 1 d .
H50A H -0.0293 -0.0043 0.3519 0.076 Uiso 1 1 calc R
H50B H -0.1088 0.0398 0.3389 0.076 Uiso 1 1 calc R
H50C H 0.0035 0.0981 0.3612 0.076 Uiso 1 1 calc R
C51 C 0.4818(6) 0.0954(6) 0.4692(4) 0.058(2) Uani 1 1 d .
H51A H 0.4630 0.1106 0.5050 0.087 Uiso 1 1 calc R
H51B H 0.5388 0.0771 0.4744 0.087 Uiso 1 1 calc R
H51C H 0.4261 0.0484 0.4477 0.087 Uiso 1 1 calc R
C52 C 0.6382(6) 0.1906(5) 0.4171(4) 0.047(2) Uani 1 1 d .
H52A H 0.6315 0.1575 0.3810 0.071 Uiso 1 1 calc R
H52B H 0.6674 0.1657 0.4448 0.071 Uiso 1 1 calc R
H52C H 0.6811 0.2503 0.4170 0.071 Uiso 1 1 calc R
C53 C 0.2689(7) -0.3383(7) 0.4125(5) 0.065(3) Uani 1 1 d .
H53A H 0.3203 -0.3215 0.3882 0.097 Uiso 1 1 calc R
H53B H 0.2593 -0.3965 0.4204 0.097 Uiso 1 1 calc R
H53C H 0.2891 -0.2981 0.4467 0.097 Uiso 1 1 calc R
C54 C 0.0713(6) -0.3388(7) 0.4274(4) 0.058(2) Uani 1 1 d .
H54A H 0.0696 -0.2811 0.4366 0.087 Uiso 1 1 calc R
H54B H 0.0909 -0.3587 0.4606 0.087 Uiso 1 1 calc R
H54C H 0.0055 -0.3781 0.4108 0.087 Uiso 1 1 calc R
C55 C -0.1294(7) -0.2135(6) 0.3930(4) 0.059(2) Uani 1 1 d .
H55A H -0.0724 -0.1825 0.4206 0.089 Uiso 1 1 calc R
H55B H -0.1811 -0.2540 0.4099 0.089 Uiso 1 1 calc R
H55C H -0.1552 -0.1724 0.3781 0.089 Uiso 1 1 calc R
C56 C -0.1813(7) -0.3239(7) 0.2811(4) 0.070(3) Uani 1 1 d .
H56A H -0.2455 -0.3222 0.2895 0.104 Uiso 1 1 calc R
H56B H -0.1860 -0.3837 0.2727 0.104 Uiso 1 1 calc R
H56C H -0.1625 -0.2944 0.2494 0.104 Uiso 1 1 calc R
F1 F 0.0462(4) 0.3774(4) 0.4501(2) 0.0643(15) Uani 1 1 d .
F2 F -0.0337(4) 0.3962(3) 0.3811(2) 0.0541(12) Uani 1 1 d .
F3 F -0.0659(4) 0.2700(3) 0.4015(2) 0.0558(13) Uani 1 1 d .
F4 F 0.7460(4) 0.5533(3) 0.4302(2) 0.0591(14) Uani 1 1 d .
F5 F 0.8209(4) 0.5008(3) 0.3748(2) 0.0572(13) Uani 1 1 d .
F6 F 0.7669(3) 0.4286(3) 0.4376(2) 0.0552(13) Uani 1 1 d .
F7 F 0.6745(4) 0.4806(3) 0.0944(2) 0.0565(13) Uani 1 1 d .
F8 F 0.7554(4) 0.4043(3) 0.1189(2) 0.0587(13) Uani 1 1 d .
F9 F 0.6298(4) 0.3437(4) 0.0622(2) 0.0640(15) Uani 1 1 d .
F10 F 0.4165(4) 0.3136(3) -0.0031(2) 0.0552(13) Uani 1 1 d .
F11 F 0.2760(4) 0.3150(4) -0.0341(2) 0.0606(14) Uani 1 1 d .
F12 F 0.3019(4) 0.1993(3) -0.0390(2) 0.0568(13) Uani 1 1 d .
F13 F -0.1423(4) 0.1413(4) 0.0502(2) 0.0682(16) Uani 1 1 d .
F14 F -0.2312(4) 0.1368(4) 0.1182(2) 0.0683(15) Uani 1 1 d .
F15 F -0.1371(4) 0.2613(4) 0.0914(2) 0.0672(15) Uani 1 1 d .
F16 F 0.1151(4) 0.1592(4) 0.4452(2) 0.0579(13) Uani 1 1 d .
F17 F 0.2562(4) 0.1884(4) 0.4939(2) 0.0577(13) Uani 1 1 d .
F18 F 0.2211(4) 0.2972(3) 0.4813(2) 0.0548(13) Uani 1 1 d .
F19 F -0.0615(4) -0.4154(4) 0.1424(2) 0.0645(15) Uani 1 1 d .
F20 F -0.1564(4) -0.3483(4) 0.1189(2) 0.0679(16) Uani 1 1 d .
F21 F -0.0185(4) -0.3294(4) 0.0808(3) 0.0767(18) Uani 1 1 d .
F22 F 0.3209(4) -0.2953(4) 0.0531(2) 0.0661(15) Uani 1 1 d .
F23 F 0.3038(4) -0.1944(4) 0.0111(2) 0.0578(13) Uani 1 1 d .
F24 F 0.1709(4) -0.2871(3) 0.0327(2) 0.0614(14) Uani 1 1 d .
F25 F 0.5807(4) -0.1417(4) 0.1147(2) 0.0695(16) Uani 1 1 d .
F26 F 0.6391(4) -0.1652(3) 0.1921(2) 0.0572(13) Uani 1 1 d .
F27 F 0.6845(4) -0.0310(4) 0.1682(2) 0.0640(15) Uani 1 1 d .
F28 F 0.7137(3) -0.0619(3) 0.3421(2) 0.0483(11) Uani 1 1 d .
F29 F 0.6111(3) -0.1956(3) 0.3263(2) 0.0534(12) Uani 1 1 d .
F30 F 0.6574(3) -0.1289(4) 0.4085(2) 0.0564(13) Uani 1 1 d .
F31 F 0.1148(4) -0.0378(3) 0.5286(2) 0.0586(14) Uani 1 1 d .
F32 F 0.2327(4) -0.0780(4) 0.5477(2) 0.0586(13) Uani 1 1 d .
F33 F 0.0859(4) -0.1669(4) 0.4976(2) 0.0693(17) Uani 1 1 d .
N1 N 0.2861(5) 0.5173(4) 0.2666(3) 0.0396(15) Uani 1 1 d .
N2 N 0.2916(5) 0.6817(4) 0.2433(3) 0.0364(14) Uani 1 1 d .
N3 N 0.3940(5) 0.4976(4) 0.3816(2) 0.0402(15) Uani 1 1 d .
N4 N 0.1348(5) 0.4009(4) 0.1330(3) 0.0422(16) Uani 1 1 d .
O1 O 0.1580(4) 0.3917(4) 0.3639(2) 0.0423(13) Uani 1 1 d .
O2 O 0.0408(4) 0.2642(4) 0.3256(2) 0.0483(14) Uani 1 1 d .
O3 O 0.6327(4) 0.4707(4) 0.3247(2) 0.0461(14) Uani 1 1 d .
O4 O 0.5854(4) 0.3671(4) 0.3821(2) 0.0448(13) Uani 1 1 d .
O5 O 0.5918(4) 0.4376(4) 0.1860(3) 0.0474(14) Uani 1 1 d .
O6 O 0.5743(4) 0.2977(4) 0.1604(2) 0.0444(13) Uani 1 1 d .
O7 O 0.3194(4) 0.3273(4) 0.0872(2) 0.0511(15) Uani 1 1 d .
O8 O 0.2251(4) 0.1888(4) 0.0587(2) 0.0471(14) Uani 1 1 d .
O9 O -0.0398(4) 0.2158(4) 0.1915(2) 0.0447(14) Uani 1 1 d .
O10 O 0.0096(4) 0.1595(4) 0.1182(2) 0.0458(14) Uani 1 1 d .
O11 O 0.3374(4) 0.2863(4) 0.4063(2) 0.0461(14) Uani 1 1 d .
O12 O 0.2197(4) 0.1635(4) 0.3642(2) 0.0431(13) Uani 1 1 d .
O13 O 0.0078(4) -0.1910(4) 0.1622(2) 0.0449(13) Uani 1 1 d .
O14 O 0.0380(4) -0.2870(3) 0.2137(2) 0.0426(13) Uani 1 1 d .
O15 O 0.3090(5) -0.1131(4) 0.1012(2) 0.0518(15) Uani 1 1 d .
O16 O 0.2389(4) -0.2323(4) 0.1393(3) 0.0552(16) Uani 1 1 d .
O17 O 0.5166(4) -0.0221(4) 0.1938(3) 0.0508(15) Uani 1 1 d .
O18 O 0.4677(4) -0.1582(4) 0.2145(3) 0.0537(15) Uani 1 1 d .
O19 O 0.5594(4) -0.0114(3) 0.3411(2) 0.0425(13) Uani 1 1 d .
O20 O 0.4649(4) -0.1382(3) 0.3705(2) 0.0421(13) Uani 1 1 d .
O21 O 0.1724(5) -0.0282(4) 0.4283(3) 0.0544(15) Uani 1 1 d .
O22 O 0.2768(4) -0.0988(4) 0.4465(2) 0.0482(14) Uani 1 1 d .
O23 O 0.4059(4) 0.5040(4) 0.1730(2) 0.0466(14) Uani 1 1 d .
O24 O 0.5690(4) 0.1777(4) 0.2669(2) 0.0442(13) Uani 1 1 d .
O25 O 0.3927(4) 0.1172(4) 0.1361(2) 0.0476(14) Uani 1 1 d .
O26 O 0.1148(4) 0.0135(3) 0.1222(2) 0.0389(12) Uani 1 1 d .
O27 O 0.0778(4) 0.0306(4) 0.2631(2) 0.0439(13) Uani 1 1 d .
O28 O 0.4493(4) 0.1527(4) 0.3769(2) 0.0468(14) Uani 1 1 d .
O29 O 0.1775(4) -0.2740(4) 0.3489(2) 0.0493(14) Uani 1 1 d .
O30 O -0.0316(4) -0.1934(4) 0.3168(3) 0.0570(16) Uani 1 1 d .
O1W O 0.929(2) 0.533(2) 0.2668(13) 0.095(11) Uani 0.25 1 d P
H1X H 0.8651 0.5070 0.2653 0.114 Uiso 0.25 1 d PR
H1Y H 0.9576 0.5255 0.2969 0.114 Uiso 0.25 1 d PR
S3 S 0.46312(17) 0.52439(15) 0.12322(9) 0.0471(5) Uani 1 1 d .
S10 S 0.66584(16) 0.18786(14) 0.23882(9) 0.0457(5) Uani 1 1 d .
S4 S 0.42991(16) 0.13479(14) 0.08063(9) 0.0444(5) Uani 1 1 d .
S5 S 0.05029(16) -0.01549(14) 0.06781(9) 0.0455(5) Uani 1 1 d .
S6 S -0.01171(17) 0.04762(16) 0.27190(10) 0.0525(5) Uani 1 1 d .
S7 S 0.51400(16) 0.18747(14) 0.43354(9) 0.0457(5) Uani 1 1 d .
S8 S 0.15777(18) -0.33628(17) 0.38040(11) 0.0579(6) Uani 1 1 d .
S9 S -0.09152(17) -0.27231(16) 0.33774(10) 0.0533(6) Uani 1 1 d .
S1 S 0.48792(14) 0.57279(12) 0.29822(8) 0.0341(4) Uani 1 1 d .
S2 S 0.08998(15) 0.43747(13) 0.23555(9) 0.0410(4) Uani 1 1 d .

loop_
_atom_site_aniso_label
_atom_site_aniso_U_11
_atom_site_aniso_U_22
_atom_site_aniso_U_33
_atom_site_aniso_U_23
_atom_site_aniso_U_13
_atom_site_aniso_U_12
Ag1 0.0326(3) 0.0301(3) 0.0328(3) 0.0080(2) 0.0093(2) 0.0102(2)
Ag2 0.0375(3) 0.0308(3) 0.0354(3) 0.0091(2) 0.0100(2) 0.0100(2)
Ag3 0.0337(3) 0.0365(3) 0.0323(3) 0.0110(2) 0.0075(2) 0.0111(2)
Ag4 0.0384(3) 0.0333(3) 0.0426(3) 0.0100(2) 0.0170(3) 0.0127(2)
Ag5 0.0358(3) 0.0322(3) 0.0361(3) 0.0119(2) 0.0076(2) 0.0113(2)
Ag6 0.0344(3) 0.0317(3) 0.0317(3) 0.0086(2) 0.0084(2) 0.0092(2)
Ag7 0.0323(3) 0.0378(3) 0.0363(3) -0.0105(2) 0.0104(2) 0.0110(2)
Ag8 0.0383(3) 0.0318(3) 0.0339(3) 0.0119(2) 0.0105(2) 0.0132(2)
Ag9 0.0364(3) 0.0346(3) 0.0351(3) 0.0107(2) 0.0048(2) 0.0112(2)
Ag10 0.0397(3) 0.0358(3) 0.0349(3) 0.0115(2) 0.0098(2) 0.0131(2)
Ag11 0.0328(3) 0.0361(3) 0.0401(3) 0.0110(2) 0.0085(2) 0.0110(2)
Ag12 0.0440(3) 0.0373(3) 0.0355(3) 0.0116(2) 0.0103(2) 0.0166(3)
Ag13 0.0378(3) 0.0319(3) 0.0348(3) 0.0106(2) 0.0084(2) 0.0130(2)
Ag14 0.0351(3) 0.0361(3) 0.0369(3) 0.0120(2) 0.0077(2) 0.0109(2)
Ag15 0.0356(3) 0.0361(3) 0.0349(3) 0.0117(2) 0.0069(2) 0.0131(2)
C1 0.034(4) 0.039(4) 0.039(4) 0.009(3) 0.015(3) 0.019(3)
C2 0.037(4) 0.033(4) 0.032(4) 0.007(3) 0.001(3) 0.006(3)
C3 0.037(4) 0.026(4) 0.035(4) 0.011(3) 0.009(3) 0.010(3)
C4 0.035(4) 0.031(4) 0.036(4) 0.010(3) -0.002(3) 0.015(3)
C5 0.050(5) 0.042(5) 0.045(5) 0.015(4) 0.024(4) 0.013(4)
C6 0.036(4) 0.056(5) 0.046(5) 0.011(4) -0.016(4) 0.014(4)
C7 0.039(4) 0.042(5) 0.045(5) -0.010(4) 0.001(4) 0.015(4)
C8 0.034(4) 0.038(4) 0.055(5) -0.005(4) 0.002(4) 0.003(3)
C9 0.047(4) 0.032(4) 0.045(5) 0.014(4) 0.013(4) 0.014(3)
C10 0.043(4) 0.034(4) 0.042(5) 0.000(3) -0.013(3) 0.010(3)
C11 0.053(5) 0.032(4) 0.052(5) 0.015(4) 0.004(4) 0.011(4)
C12 0.035(4) 0.041(4) 0.036(4) 0.005(3) 0.002(3) 0.008(3)
C13 0.038(4) 0.037(4) 0.037(4) 0.019(3) 0.002(3) 0.003(3)
C14 0.049(5) 0.036(4) 0.042(5) -0.006(4) -0.011(4) 0.012(4)
C15 0.037(4) 0.042(5) 0.055(5) 0.007(4) -0.007(4) 0.007(4)
C16 0.059(6) 0.052(6) 0.053(6) -0.010(4) -0.019(4) 0.024(5)
C17 0.043(5) 0.050(5) 0.048(5) 0.000(4) 0.002(4) 0.010(4)
C18 0.047(5) 0.045(5) 0.037(5) -0.003(4) -0.005(4) 0.015(4)
C19 0.053(5) 0.055(5) 0.027(4) 0.017(4) 0.009(4) 0.020(4)
C20 0.052(5) 0.042(5) 0.040(5) -0.012(4) 0.012(4) 0.015(4)
C21 0.034(4) 0.039(4) 0.042(5) 0.008(4) 0.003(3) 0.007(3)
C22 0.033(4) 0.030(4) 0.031(4) -0.005(3) -0.010(3) -0.009(3)
C23 0.040(4) 0.055(6) 0.035(4) 0.014(4) 0.016(3) 0.011(4)
C24 0.046(5) 0.035(5) 0.057(6) -0.004(4) 0.025(4) 0.004(4)
C25 0.053(5) 0.050(5) 0.042(5) 0.013(4) 0.011(4) 0.022(4)
C26 0.056(5) 0.055(6) 0.048(5) 0.006(4) 0.022(4) 0.025(4)
C27 0.039(4) 0.050(5) 0.044(5) 0.012(4) 0.012(4) 0.010(4)
C28 0.038(5) 0.046(5) 0.071(7) -0.027(5) -0.009(4) 0.004(4)
C29 0.036(4) 0.043(5) 0.043(5) 0.010(4) 0.003(3) 0.008(4)
C30 0.039(4) 0.036(4) 0.057(5) 0.018(4) 0.010(4) 0.010(3)
C31 0.051(5) 0.049(5) 0.053(6) 0.016(4) -0.006(4) 0.018(4)
C32 0.070(7) 0.051(6) 0.050(6) 0.000(5) -0.021(5) -0.001(5)
C33 0.047(5) 0.050(6) 0.048(5) 0.005(4) -0.004(4) 0.018(4)
C34 0.053(5) 0.055(6) 0.051(6) -0.002(5) 0.000(4) 0.012(5)
C35 0.043(5) 0.031(4) 0.051(5) -0.007(4) 0.001(4) 0.004(4)
C36 0.064(6) 0.048(5) 0.049(6) 0.012(4) 0.023(5) 0.005(5)
C37 0.037(4) 0.044(5) 0.046(5) 0.003(4) -0.018(4) -0.005(4)
C38 0.051(5) 0.033(4) 0.045(5) 0.005(4) 0.016(4) 0.007(4)
C39 0.041(5) 0.051(5) 0.045(5) 0.016(4) 0.006(4) 0.007(4)
C40 0.038(5) 0.058(6) 0.057(6) 0.009(5) 0.009(4) 0.012(4)
C41 0.049(5) 0.065(6) 0.070(7) 0.038(5) 0.020(5) 0.011(5)
C42 0.053(5) 0.047(5) 0.036(4) 0.020(4) 0.011(4) 0.015(4)
C43 0.046(5) 0.045(5) 0.053(5) 0.021(4) 0.007(4) 0.023(4)
C44 0.071(6) 0.044(5) 0.054(6) -0.001(4) 0.015(5) 0.008(5)
C45 0.043(4) 0.057(5) 0.037(4) 0.020(4) 0.012(4) 0.014(4)
C46 0.048(5) 0.057(6) 0.045(5) 0.011(4) 0.009(4) 0.010(4)
C47 0.065(6) 0.047(5) 0.046(5) 0.003(4) 0.017(4) 0.026(4)
C48 0.040(4) 0.055(5) 0.047(5) 0.011(4) 0.015(4) 0.008(4)
C49 0.051(5) 0.066(6) 0.050(6) -0.012(5) 0.002(4) 0.010(5)
C50 0.057(5) 0.048(5) 0.043(5) -0.010(4) 0.004(4) 0.019(4)
C51 0.043(5) 0.048(5) 0.057(6) -0.004(4) 0.000(4) -0.011(4)
C52 0.036(4) 0.035(4) 0.059(6) 0.004(4) -0.012(4) 0.003(3)
C53 0.062(6) 0.053(6) 0.087(8) 0.012(5) 0.013(5) 0.028(5)
C54 0.038(5) 0.069(6) 0.066(6) 0.023(5) 0.020(4) 0.011(4)
C55 0.053(5) 0.057(6) 0.066(6) 0.013(5) 0.025(5) 0.013(4)
C56 0.043(5) 0.081(8) 0.074(7) -0.002(6) -0.022(5) 0.018(5)
F1 0.057(3) 0.080(4) 0.050(3) -0.020(3) 0.021(2) 0.024(3)
F2 0.048(3) 0.053(3) 0.057(3) 0.007(3) 0.012(2) 0.012(2)
F3 0.053(3) 0.058(3) 0.057(3) 0.016(3) 0.024(2) 0.014(2)
F4 0.051(3) 0.051(3) 0.056(3) -0.020(3) -0.014(2) 0.007(2)
F5 0.049(3) 0.061(3) 0.055(3) 0.012(3) 0.011(2) 0.010(2)
F6 0.043(3) 0.055(3) 0.053(3) 0.006(2) -0.018(2) 0.004(2)
F7 0.059(3) 0.049(3) 0.061(3) 0.007(3) 0.024(3) 0.014(2)
F8 0.049(3) 0.061(3) 0.065(3) 0.019(3) 0.011(2) 0.014(2)
F9 0.058(3) 0.074(4) 0.052(3) 0.010(3) 0.027(3) 0.009(3)
F10 0.047(3) 0.061(3) 0.055(3) 0.016(3) 0.021(2) 0.010(2)
F11 0.067(3) 0.076(4) 0.045(3) 0.020(3) 0.014(3) 0.028(3)
F12 0.063(3) 0.056(3) 0.049(3) 0.011(3) 0.019(2) 0.014(3)
F13 0.057(3) 0.071(4) 0.066(4) -0.018(3) -0.025(3) 0.025(3)
F14 0.059(3) 0.070(4) 0.067(4) 0.007(3) 0.009(3) 0.013(3)
F15 0.055(3) 0.079(4) 0.068(4) 0.021(3) -0.011(3) 0.025(3)
F16 0.044(3) 0.070(4) 0.052(3) 0.016(3) 0.013(2) 0.006(2)
F17 0.062(3) 0.062(3) 0.048(3) 0.019(3) 0.015(2) 0.016(3)
F18 0.061(3) 0.051(3) 0.058(3) 0.012(2) 0.021(3) 0.021(2)
F19 0.056(3) 0.046(3) 0.079(4) -0.008(3) -0.007(3) 0.011(3)
F20 0.040(3) 0.070(4) 0.062(3) 0.011(3) -0.014(2) -0.016(2)
F21 0.070(4) 0.057(3) 0.070(4) -0.018(3) 0.015(3) -0.012(3)
F22 0.077(4) 0.068(4) 0.060(4) 0.010(3) 0.017(3) 0.032(3)
F23 0.053(3) 0.066(3) 0.053(3) 0.012(3) 0.013(2) 0.017(3)
F24 0.058(3) 0.056(3) 0.058(3) -0.013(3) 0.007(3) 0.013(3)
F25 0.060(3) 0.075(4) 0.062(4) -0.030(3) -0.019(3) 0.027(3)
F26 0.051(3) 0.052(3) 0.064(3) 0.012(3) 0.011(2) 0.010(2)
F27 0.049(3) 0.067(4) 0.078(4) 0.020(3) 0.027(3) 0.015(3)
F28 0.043(2) 0.046(3) 0.052(3) 0.013(2) 0.011(2) 0.008(2)
F29 0.045(3) 0.048(3) 0.064(3) 0.004(2) 0.008(2) 0.013(2)
F30 0.045(3) 0.072(4) 0.048(3) 0.021(3) -0.019(2) 0.017(2)
F31 0.050(3) 0.064(3) 0.052(3) -0.014(3) 0.016(2) 0.013(2)
F32 0.061(3) 0.080(4) 0.042(3) 0.014(3) 0.016(2) 0.032(3)
F33 0.060(3) 0.065(4) 0.052(3) 0.004(3) 0.014(3) -0.017(3)
N1 0.053(4) 0.027(3) 0.036(4) 0.009(3) -0.004(3) 0.012(3)
N2 0.037(3) 0.033(3) 0.037(4) 0.013(3) 0.006(3) 0.007(3)
N3 0.045(4) 0.041(4) 0.024(3) 0.003(3) -0.004(3) 0.005(3)
N4 0.037(3) 0.041(4) 0.044(4) 0.010(3) -0.001(3) 0.007(3)
O1 0.041(3) 0.047(3) 0.039(3) 0.007(3) 0.008(2) 0.014(3)
O2 0.061(4) 0.048(4) 0.040(3) 0.008(3) 0.017(3) 0.022(3)
O3 0.031(3) 0.051(3) 0.051(4) 0.010(3) 0.004(2) 0.008(2)
O4 0.041(3) 0.044(3) 0.037(3) 0.011(3) -0.012(2) 0.002(3)
O5 0.042(3) 0.047(3) 0.056(4) 0.017(3) 0.013(3) 0.017(3)
O6 0.048(3) 0.037(3) 0.049(3) 0.009(3) 0.017(3) 0.013(3)
O7 0.056(4) 0.054(4) 0.037(3) -0.008(3) 0.008(3) 0.016(3)
O8 0.057(3) 0.038(3) 0.040(3) -0.003(3) 0.017(3) 0.009(3)
O9 0.037(3) 0.044(3) 0.051(4) -0.004(3) 0.015(3) 0.012(2)
O10 0.038(3) 0.052(3) 0.046(3) -0.008(3) 0.006(2) 0.018(3)
O11 0.038(3) 0.050(3) 0.044(3) 0.005(3) 0.008(2) 0.006(3)
O12 0.043(3) 0.044(3) 0.036(3) -0.006(3) 0.006(2) 0.009(2)
O13 0.034(3) 0.044(3) 0.051(3) 0.010(3) 0.006(2) 0.006(2)
O14 0.045(3) 0.035(3) 0.047(3) 0.012(3) 0.002(3) 0.012(2)
O15 0.062(4) 0.044(4) 0.044(3) 0.010(3) 0.010(3) 0.011(3)
O16 0.046(3) 0.061(4) 0.049(4) -0.002(3) 0.021(3) 0.006(3)
O17 0.042(3) 0.047(4) 0.060(4) 0.018(3) 0.013(3) 0.006(3)
O18 0.048(3) 0.052(4) 0.063(4) 0.022(3) 0.018(3) 0.014(3)
O19 0.040(3) 0.033(3) 0.056(4) 0.015(3) 0.007(3) 0.013(2)
O20 0.041(3) 0.037(3) 0.048(3) 0.014(3) 0.012(2) 0.010(2)
O21 0.061(4) 0.060(4) 0.050(4) 0.011(3) 0.019(3) 0.028(3)
O22 0.049(3) 0.063(4) 0.034(3) 0.014(3) 0.011(3) 0.019(3)
O23 0.041(3) 0.037(3) 0.059(4) 0.009(3) 0.024(3) 0.006(2)
O24 0.044(3) 0.040(3) 0.045(3) 0.011(3) 0.010(3) 0.009(2)
O25 0.047(3) 0.047(3) 0.048(3) 0.011(3) 0.010(3) 0.013(3)
O26 0.040(3) 0.035(3) 0.038(3) 0.010(2) 0.003(2) 0.008(2)
O27 0.044(3) 0.037(3) 0.049(3) 0.002(3) 0.007(3) 0.013(2)
O28 0.047(3) 0.052(4) 0.042(3) 0.012(3) 0.007(3) 0.016(3)
O29 0.046(3) 0.052(4) 0.049(4) 0.017(3) 0.008(3) 0.013(3)
O30 0.048(3) 0.072(4) 0.059(4) 0.031(3) 0.023(3) 0.021(3)
O1W 0.067(18) 0.12(3) 0.08(2) 0.02(2) 0.047(17) -0.006(18)
S3 0.0508(12) 0.0464(12) 0.0424(12) 0.0131(10) 0.0121(9) 0.0118(10)
S10 0.0464(11) 0.0436(12) 0.0466(12) 0.0106(10) 0.0120(9) 0.0126(9)
S4 0.0464(11) 0.0424(11) 0.0446(12) 0.0110(9) 0.0109(9) 0.0134(9)
S5 0.0471(11) 0.0423(12) 0.0418(11) 0.0116(9) -0.0104(9) 0.0111(9)
S6 0.0470(12) 0.0538(13) 0.0564(14) 0.0107(11) 0.0152(10) 0.0148(10)
S7 0.0485(12) 0.0453(12) 0.0402(11) 0.0089(9) 0.0061(9) 0.0118(9)
S8 0.0527(13) 0.0602(15) 0.0591(15) 0.0236(12) 0.0147(11) 0.0116(11)
S9 0.0466(12) 0.0580(14) 0.0555(14) 0.0174(11) 0.0142(10) 0.0144(10)
S1 0.0365(9) 0.0309(9) 0.0350(10) 0.0105(8) 0.0083(8) 0.0096(8)
S2 0.0399(10) 0.0394(11) 0.0401(11) 0.0117(9) 0.0086(8) 0.0070(8)

loop_
_atom_type_symbol
_atom_type_description
_atom_type_scat_dispersion_real
_atom_type_scat_dispersion_imag
_atom_type_scat_source
C C 0.0033 0.0016 'International Tables Vol C Tables 4.2.6.8 and 6.1.1.4'
H H 0.0000 0.0000 'International Tables Vol C Tables 4.2.6.8 and 6.1.1.4'
N N 0.0061 0.0033 'International Tables Vol C Tables 4.2.6.8 and 6.1.1.4'
O O 0.0106 0.0060 'International Tables Vol C Tables 4.2.6.8 and 6.1.1.4'
F F 0.0171 0.0103 'International Tables Vol C Tables 4.2.6.8 and 6.1.1.4'
S S 0.1246 0.1234 'International Tables Vol C Tables 4.2.6.8 and 6.1.1.4'
Ag Ag -0.8971 1.1015 'International Tables Vol C Tables 4.2.6.8 and 6.1.1.4'

loop_
_geom_angle_atom_site_label_1
_geom_angle_atom_site_label_2
_geom_angle_atom_site_label_3
_geom_angle
_geom_angle_site_symmetry_1
_geom_angle_site_symmetry_3
N3 Ag1 O1 85.6(2) . .
N3 Ag1 C1 123.1(2) . .
O1 Ag1 C1 143.6(2) . .
N3 Ag1 N1 82.0(2) . .
O1 Ag1 N1 92.3(2) . .
C1 Ag1 N1 112.0(2) . .
N3 Ag1 C2 150.2(2) . .
O1 Ag1 C2 121.5(2) . .
C1 Ag1 C2 27.1(2) . .
N1 Ag1 C2 106.9(2) . .
N3 Ag1 Ag7 163.69(16) . .
O1 Ag1 Ag7 78.11(14) . .
C1 Ag1 Ag7 71.81(18) . .
N1 Ag1 Ag7 99.03(15) . .
C2 Ag1 Ag7 45.09(16) . .
N3 Ag1 Ag3 87.35(17) . .
O1 Ag1 Ag3 126.83(14) . .
C1 Ag1 Ag3 44.88(18) . .
N1 Ag1 Ag3 138.45(15) . .
C2 Ag1 Ag3 66.93(16) . .
Ag7 Ag1 Ag3 101.99(2) . .
N3 Ag1 Ag2 85.01(16) . .
O1 Ag1 Ag2 169.89(14) . .
C1 Ag1 Ag2 46.27(17) . .
N1 Ag1 Ag2 82.71(15) . .
C2 Ag1 Ag2 68.51(15) . .
Ag7 Ag1 Ag2 111.29(2) . .
Ag3 Ag1 Ag2 56.336(17) . .
N3 Ag1 Ag8 131.35(15) . .
O1 Ag1 Ag8 123.90(14) . .
C1 Ag1 Ag8 55.84(18) . .
N1 Ag1 Ag8 61.32(15) . .
C2 Ag1 Ag8 45.77(16) . .
Ag7 Ag1 Ag8 60.872(18) . .
Ag3 Ag1 Ag8 99.33(2) . .
Ag2 Ag1 Ag8 61.089(17) . .
C1 Ag2 O5 124.2(2) . .
C1 Ag2 O3 125.6(2) . .
O5 Ag2 O3 88.25(19) . .
C1 Ag2 S1 122.68(17) . .
O5 Ag2 S1 106.77(15) . .
O3 Ag2 S1 75.59(14) . .
C1 Ag2 Ag4 49.93(17) . .
O5 Ag2 Ag4 81.16(15) . .
O3 Ag2 Ag4 105.97(14) . .
S1 Ag2 Ag4 172.02(4) . .
C1 Ag2 Ag3 47.9(2) . .
O5 Ag2 Ag3 132.38(14) . .
O3 Ag2 Ag3 77.78(14) . .
S1 Ag2 Ag3 113.10(4) . .
Ag4 Ag2 Ag3 60.27(2) . .
C1 Ag2 Ag1 50.69(17) . .
O5 Ag2 Ag1 160.44(15) . .
O3 Ag2 Ag1 109.93(13) . .
S1 Ag2 Ag1 72.38(4) . .
Ag4 Ag2 Ag1 99.88(2) . .
Ag3 Ag2 Ag1 61.452(18) . .
C1 Ag2 Ag8 57.05(19) . .
O5 Ag2 Ag8 99.03(15) . .
O3 Ag2 Ag8 168.26(14) . .
S1 Ag2 Ag8 93.42(5) . .
Ag4 Ag2 Ag8 84.35(2) . .
Ag3 Ag2 Ag8 103.42(2) . .
Ag1 Ag2 Ag8 61.870(18) . .
C1 Ag3 O4 136.2(2) . .
C1 Ag3 O11 110.6(2) . .
O4 Ag3 O11 96.3(2) . .
C1 Ag3 Ag4 49.77(17) . .
O4 Ag3 Ag4 110.65(15) . .
O11 Ag3 Ag4 153.01(14) . .
C1 Ag3 Ag2 50.03(19) . .
O4 Ag3 Ag2 86.23(14) . .
O11 Ag3 Ag2 126.51(15) . .
Ag4 Ag3 Ag2 59.368(19) . .
C1 Ag3 Ag1 51.30(17) . .
O4 Ag3 Ag1 114.98(15) . .
O11 Ag3 Ag1 68.73(15) . .
Ag4 Ag3 Ag1 99.81(2) . .
Ag2 Ag3 Ag1 62.213(18) . .
C1 Ag3 Ag5 53.6(2) . .
O4 Ag3 Ag5 158.46(15) . .
O11 Ag3 Ag5 95.62(14) . .
Ag4 Ag3 Ag5 58.402(18) . .
Ag2 Ag3 Ag5 100.90(2) . .
Ag1 Ag3 Ag5 86.09(2) . .
C1 Ag4 O6 126.2(2) . .
C1 Ag4 O24 125.9(2) . .
O6 Ag4 O24 93.25(19) . .
C1 Ag4 O25 118.3(2) . .
O6 Ag4 O25 83.58(19) . .
O24 Ag4 O25 99.33(19) . .
C1 Ag4 Ag2 50.29(19) . .
O6 Ag4 Ag2 81.96(14) . .
O24 Ag4 Ag2 115.03(13) . .
O25 Ag4 Ag2 143.27(14) . .
C1 Ag4 Ag3 48.0(2) . .
O6 Ag4 Ag3 131.82(14) . .
O24 Ag4 Ag3 78.62(13) . .
O25 Ag4 Ag3 144.48(13) . .
Ag2 Ag4 Ag3 60.367(19) . .
C1 Ag4 Ag5 56.85(19) . .
O6 Ag4 Ag5 161.98(15) . .
O24 Ag4 Ag5 97.42(12) . .
O25 Ag4 Ag5 80.41(13) . .
Ag2 Ag4 Ag5 106.29(2) . .
Ag3 Ag4 Ag5 64.943(19) . .
C3 Ag5 C2 165.9(3) . .
C3 Ag5 C1 147.7(2) . .
C2 Ag5 C1 28.3(2) . .
C3 Ag5 Ag12 55.10(19) . .
C2 Ag5 Ag12 138.88(18) . .
C1 Ag5 Ag12 129.60(17) . .
C3 Ag5 Ag4 103.34(18) . .
C2 Ag5 Ag4 66.21(18) . .
C1 Ag5 Ag4 47.16(14) . .
Ag12 Ag5 Ag4 131.51(3) . .
C3 Ag5 Ag6 124.7(2) . .
C2 Ag5 Ag6 46.28(18) . .
C1 Ag5 Ag6 69.88(17) . .
Ag12 Ag5 Ag6 148.37(2) . .
Ag4 Ag5 Ag6 80.08(2) . .
C3 Ag5 Ag9 49.0(2) . .
C2 Ag5 Ag9 127.41(18) . .
C1 Ag5 Ag9 151.22(17) . .
Ag12 Ag5 Ag9 78.49(2) . .
Ag4 Ag5 Ag9 122.54(2) . .
Ag6 Ag5 Ag9 82.19(2) . .
C3 Ag5 Ag3 113.9(2) . .
C2 Ag5 Ag3 69.28(18) . .
C1 Ag5 Ag3 43.34(17) . .
Ag12 Ag5 Ag3 90.38(2) . .
Ag4 Ag5 Ag3 56.655(18) . .
Ag6 Ag5 Ag3 113.21(2) . .
Ag9 Ag5 Ag3 162.83(3) . .
C3 Ag5 Ag10 42.48(18) . .
C2 Ag5 Ag10 123.41(18) . .
C1 Ag5 Ag10 117.93(14) . .
Ag12 Ag5 Ag10 97.46(2) . .
Ag4 Ag5 Ag10 72.109(19) . .
Ag6 Ag5 Ag10 91.07(2) . .
Ag9 Ag5 Ag10 54.065(17) . .
Ag3 Ag5 Ag10 115.64(2) . .
C2 Ag6 O8 128.1(2) . .
C2 Ag6 O10 122.2(2) . .
O8 Ag6 O10 91.7(2) . .
C2 Ag6 O26 129.5(2) . .
O8 Ag6 O26 88.60(18) . .
O10 Ag6 O26 83.50(18) . .
C2 Ag6 Ag7 47.62(19) . .
O8 Ag6 Ag7 146.36(14) . .
O10 Ag6 Ag7 75.53(13) . .
O26 Ag6 Ag7 119.82(12) . .
C2 Ag6 Ag8 51.85(19) . .
O8 Ag6 Ag8 87.53(13) . .
O10 Ag6 Ag8 99.50(14) . .
O26 Ag6 Ag8 175.17(12) . .
Ag7 Ag6 Ag8 64.793(19) . .
C2 Ag6 Ag5 48.8(2) . .
O8 Ag6 Ag5 135.09(15) . .
O10 Ag6 Ag5 129.68(14) . .
O26 Ag6 Ag5 80.95(12) . .
Ag7 Ag6 Ag5 71.73(2) . .
Ag8 Ag6 Ag5 99.81(2) . .
C2 Ag7 O9 135.5(2) . .
C2 Ag7 O2 132.9(2) . .
O9 Ag7 O2 91.1(2) . .
C2 Ag7 Ag6 49.6(2) . .
O9 Ag7 Ag6 86.96(13) . .
O2 Ag7 Ag6 160.69(15) . .
C2 Ag7 Ag1 61.4(2) . .
O9 Ag7 Ag1 148.48(14) . .
O2 Ag7 Ag1 82.24(16) . .
Ag6 Ag7 Ag1 108.92(2) . .
C2 Ag7 Ag8 48.9(2) . .
O9 Ag7 Ag8 104.44(14) . .
O2 Ag7 Ag8 139.71(15) . .
Ag6 Ag7 Ag8 58.891(18) . .
Ag1 Ag7 Ag8 65.032(19) . .
N4 Ag8 O23 100.4(2) . .
N4 Ag8 C2 127.1(2) . .
O23 Ag8 C2 129.9(2) . .
N4 Ag8 O7 93.0(2) . .
O23 Ag8 O7 83.20(19) . .
C2 Ag8 O7 106.2(2) . .
N4 Ag8 Ag6 97.09(16) . .
O23 Ag8 Ag6 150.45(13) . .
C2 Ag8 Ag6 47.44(18) . .
O7 Ag8 Ag6 72.25(15) . .
N4 Ag8 Ag7 86.25(16) . .
O23 Ag8 Ag7 148.07(14) . .
C2 Ag8 Ag7 43.19(18) . .
O7 Ag8 Ag7 127.94(15) . .
Ag6 Ag8 Ag7 56.315(17) . .
N4 Ag8 Ag2 155.60(16) . .
O23 Ag8 Ag2 60.61(15) . .
C2 Ag8 Ag2 69.33(18) . .
O7 Ag8 Ag2 99.23(15) . .
Ag6 Ag8 Ag2 106.69(2) . .
Ag7 Ag8 Ag2 102.29(2) . .
N4 Ag8 Ag1 114.85(17) . .
O23 Ag8 Ag1 95.58(14) . .
C2 Ag8 Ag1 53.77(18) . .
O7 Ag8 Ag1 151.74(15) . .
Ag6 Ag8 Ag1 98.38(2) . .
Ag7 Ag8 Ag1 54.096(16) . .
Ag2 Ag8 Ag1 57.040(16) . .
O13 Ag9 O26 97.51(19) . .
O13 Ag9 C3 146.5(2) . .
O26 Ag9 C3 115.1(2) . .
O13 Ag9 O27 110.19(18) . .
O26 Ag9 O27 89.88(18) . .
C3 Ag9 O27 78.8(2) . .
O13 Ag9 C4 119.1(2) . .
O26 Ag9 C4 142.0(2) . .
C3 Ag9 C4 27.5(2) . .
O27 Ag9 C4 86.9(2) . .
O13 Ag9 Ag10 131.55(14) . .
O26 Ag9 Ag10 86.46(12) . .
C3 Ag9 Ag10 48.68(16) . .
O27 Ag9 Ag10 118.12(12) . .
C4 Ag9 Ag10 62.37(15) . .
O13 Ag9 Ag14 76.21(15) . .
O26 Ag9 Ag14 169.92(12) . .
C3 Ag9 Ag14 72.46(16) . .
O27 Ag9 Ag14 85.03(13) . .
C4 Ag9 Ag14 46.48(15) . .
Ag10 Ag9 Ag14 103.61(2) . .
O13 Ag9 Ag5 162.90(14) . .
O26 Ag9 Ag5 80.49(12) . .
C3 Ag9 Ag5 42.39(17) . .
O27 Ag9 Ag5 53.04(12) . .
C4 Ag9 Ag5 67.47(15) . .
Ag10 Ag9 Ag5 65.481(19) . .
Ag14 Ag9 Ag5 103.14(2) . .
C3 Ag10 O15 134.2(2) . .
C3 Ag10 O25 114.5(2) . .
O15 Ag10 O25 100.0(2) . .
C3 Ag10 O17 111.4(2) . .
O15 Ag10 O17 89.9(2) . .
O25 Ag10 O17 99.97(19) . .
C3 Ag10 Ag9 52.65(18) . .
O15 Ag10 Ag9 88.62(15) . .
O25 Ag10 Ag9 109.75(14) . .
O17 Ag10 Ag9 150.04(14) . .
C3 Ag10 Ag11 50.56(18) . .
O15 Ag10 Ag11 145.54(16) . .
O25 Ag10 Ag11 106.21(14) . .
O17 Ag10 Ag11 64.06(15) . .
Ag9 Ag10 Ag11 102.85(2) . .
C3 Ag10 Ag13 67.06(18) . .
O15 Ag10 Ag13 79.37(15) . .
O25 Ag10 Ag13 177.93(14) . .
O17 Ag10 Ag13 78.09(14) . .
Ag9 Ag10 Ag13 72.23(2) . .
Ag11 Ag10 Ag13 73.67(2) . .
C3 Ag10 Ag5 39.70(18) . .
O15 Ag10 Ag5 143.26(16) . .
O25 Ag10 Ag5 75.33(14) . .
O17 Ag10 Ag5 126.85(15) . .
Ag9 Ag10 Ag5 60.454(18) . .
Ag11 Ag10 Ag5 66.796(19) . .
Ag13 Ag10 Ag5 106.39(2) . .
O19 Ag11 C3 137.5(2) . .
O19 Ag11 O24 104.72(19) . .
C3 Ag11 O24 116.5(2) . .
O19 Ag11 O28 98.05(19) . .
C3 Ag11 O28 96.6(2) . .
O24 Ag11 O28 83.05(18) . .
O19 Ag11 C4 110.0(2) . .
C3 Ag11 C4 27.7(2) . .
O24 Ag11 C4 143.7(2) . .
O28 Ag11 C4 101.8(2) . .
O19 Ag11 Ag10 127.72(14) . .
C3 Ag11 Ag10 47.92(17) . .
O24 Ag11 Ag10 88.90(14) . .
O28 Ag11 Ag10 133.98(13) . .
C4 Ag11 Ag10 61.69(16) . .
O19 Ag11 Ag15 71.69(13) . .
C3 Ag11 Ag15 68.97(17) . .
O24 Ag11 Ag15 170.74(14) . .
O28 Ag11 Ag15 88.96(13) . .
C4 Ag11 Ag15 42.84(15) . .
Ag10 Ag11 Ag15 100.05(2) . .
O21 Ag12 O12 103.3(2) . .
O21 Ag12 C4 119.4(2) . .
O12 Ag12 C4 137.2(2) . .
O21 Ag12 C3 148.5(2) . .
O12 Ag12 C3 108.2(2) . .
C4 Ag12 C3 29.1(2) . .
O21 Ag12 Ag15 79.31(16) . .
O12 Ag12 Ag15 157.70(14) . .
C4 Ag12 Ag15 47.25(17) . .
C3 Ag12 Ag15 72.48(16) . .
O21 Ag12 Ag5 164.85(16) . .
O12 Ag12 Ag5 63.62(13) . .
C4 Ag12 Ag5 73.67(17) . .
C3 Ag12 Ag5 44.91(16) . .
Ag15 Ag12 Ag5 115.74(2) . .
O21 Ag12 Ag14 86.28(17) . .
O12 Ag12 Ag14 146.46(14) . .
C4 Ag12 Ag14 43.39(17) . .
C3 Ag12 Ag14 66.24(16) . .
Ag15 Ag12 Ag14 55.138(19) . .
Ag5 Ag12 Ag14 100.79(2) . .
C4 Ag13 N2 138.2(2) . 1_545
C4 Ag13 O16 122.8(2) . .
N2 Ag13 O16 85.9(2) 1_545 .
C4 Ag13 O18 121.1(2) . .
N2 Ag13 O18 83.9(2) 1_545 .
O16 Ag13 O18 91.1(2) . .
C4 Ag13 Ag14 49.19(18) . .
N2 Ag13 Ag14 97.72(15) 1_545 .
O16 Ag13 Ag14 104.48(14) . .
O18 Ag13 Ag14 164.44(16) . .
C4 Ag13 Ag15 47.33(18) . .
N2 Ag13 Ag15 96.18(16) 1_545 .
O16 Ag13 Ag15 162.87(14) . .
O18 Ag13 Ag15 106.06(16) . .
Ag14 Ag13 Ag15 58.392(18) . .
C4 Ag13 Ag10 64.65(18) . .
N2 Ag13 Ag10 157.19(15) 1_545 .
O16 Ag13 Ag10 77.79(17) . .
O18 Ag13 Ag10 80.53(15) . .
Ag14 Ag13 Ag10 101.74(2) . .
Ag15 Ag13 Ag10 104.09(2) . .
C4 Ag14 O30 138.3(2) . .
C4 Ag14 O14 122.3(2) . .
O30 Ag14 O14 87.6(2) . .
C4 Ag14 O29 104.5(2) . .
O30 Ag14 O29 99.3(2) . .
O14 Ag14 O29 96.43(19) . .
C4 Ag14 Ag15 48.90(18) . .
O30 Ag14 Ag15 127.14(17) . .
O14 Ag14 Ag15 137.60(13) . .
O29 Ag14 Ag15 58.60(13) . .
C4 Ag14 Ag13 48.43(18) . .
O30 Ag14 Ag13 170.67(18) . .
O14 Ag14 Ag13 83.10(13) . .
O29 Ag14 Ag13 82.76(12) . .
Ag15 Ag14 Ag13 61.67(2) . .
C4 Ag14 Ag9 59.15(18) . .
O30 Ag14 Ag9 104.48(15) . .
O14 Ag14 Ag9 80.70(13) . .
O29 Ag14 Ag9 155.85(13) . .
Ag15 Ag14 Ag9 108.05(2) . .
Ag13 Ag14 Ag9 73.09(2) . .
C4 Ag14 Ag12 47.52(18) . .
O30 Ag14 Ag12 93.17(17) . .
O14 Ag14 Ag12 156.49(13) . .
O29 Ag14 Ag12 106.59(14) . .
Ag15 Ag14 Ag12 56.928(19) . .
Ag13 Ag14 Ag12 94.94(2) . .
Ag9 Ag14 Ag12 76.35(2) . .
C4 Ag15 O20 125.1(2) . .
C4 Ag15 O22 130.6(2) . .
O20 Ag15 O22 101.1(2) . .
C4 Ag15 Ag14 50.05(19) . .
O20 Ag15 Ag14 142.74(14) . .
O22 Ag15 Ag14 103.36(14) . .
C4 Ag15 Ag12 53.31(18) . .
O20 Ag15 Ag12 144.96(14) . .
O22 Ag15 Ag12 79.29(15) . .
Ag14 Ag15 Ag12 67.93(2) . .
C4 Ag15 Ag13 47.67(19) . .
O20 Ag15 Ag13 89.83(14) . .
O22 Ag15 Ag13 160.78(15) . .
Ag14 Ag15 Ag13 59.938(19) . .
Ag12 Ag15 Ag13 100.78(2) . .
C4 Ag15 Ag11 54.42(19) . .
O20 Ag15 Ag11 83.12(13) . .
O22 Ag15 Ag11 125.36(15) . .
Ag14 Ag15 Ag11 104.47(2) . .
Ag12 Ag15 Ag11 69.30(2) . .
Ag13 Ag15 Ag11 71.245(19) . .
C2 C1 Ag3 137.3(6) . .
C2 C1 Ag4 112.7(6) . .
Ag3 C1 Ag4 82.2(2) . .
C2 C1 Ag2 138.3(6) . .
Ag3 C1 Ag2 82.1(3) . .
Ag4 C1 Ag2 79.8(2) . .
C2 C1 Ag1 88.0(5) . .
Ag3 C1 Ag1 83.8(2) . .
Ag4 C1 Ag1 159.2(4) . .
Ag2 C1 Ag1 83.0(2) . .
C2 C1 Ag5 64.1(5) . .
Ag3 C1 Ag5 83.0(2) . .
Ag4 C1 Ag5 76.0(2) . .
Ag2 C1 Ag5 153.0(3) . .
Ag1 C1 Ag5 117.5(3) . .
C1 C2 Ag7 137.1(6) . .
C1 C2 Ag6 140.1(6) . .
Ag7 C2 Ag6 82.8(3) . .
C1 C2 Ag5 87.6(5) . .
Ag7 C2 Ag5 102.8(3) . .
Ag6 C2 Ag5 84.9(3) . .
C1 C2 Ag8 95.3(5) . .
Ag7 C2 Ag8 87.9(3) . .
Ag6 C2 Ag8 80.7(2) . .
Ag5 C2 Ag8 160.9(4) . .
C1 C2 Ag1 65.0(5) . .
Ag7 C2 Ag1 73.5(2) . .
Ag6 C2 Ag1 150.1(4) . .
Ag5 C2 Ag1 117.6(3) . .
Ag8 C2 Ag1 80.5(2) . .
C4 C3 Ag5 151.0(6) . .
C4 C3 Ag10 110.0(5) . .
Ag5 C3 Ag10 97.8(3) . .
C4 C3 Ag11 90.1(5) . .
Ag5 C3 Ag11 102.0(3) . .
Ag10 C3 Ag11 81.5(2) . .
C4 C3 Ag9 89.2(5) . .
Ag5 C3 Ag9 88.6(3) . .
Ag10 C3 Ag9 78.7(2) . .
Ag11 C3 Ag9 158.6(3) . .
C4 C3 Ag12 72.9(5) . .
Ag5 C3 Ag12 80.0(2) . .
Ag10 C3 Ag12 174.7(3) . .
Ag11 C3 Ag12 94.1(3) . .
Ag9 C3 Ag12 106.0(3) . .
C3 C4 Ag15 138.5(6) . .
C3 C4 Ag13 118.2(6) . .
Ag15 C4 Ag13 85.0(2) . .
C3 C4 Ag14 132.6(6) . .
Ag15 C4 Ag14 81.0(2) . .
Ag13 C4 Ag14 82.4(2) . .
C3 C4 Ag12 78.0(5) . .
Ag15 C4 Ag12 79.4(2) . .
Ag13 C4 Ag12 163.3(3) . .
Ag14 C4 Ag12 89.1(2) . .
C3 C4 Ag11 62.2(4) . .
Ag15 C4 Ag11 82.7(2) . .
Ag13 C4 Ag11 96.0(2) . .
Ag14 C4 Ag11 163.8(3) . .
Ag12 C4 Ag11 88.2(2) . .
C3 C4 Ag9 63.4(5) . .
Ag15 C4 Ag9 155.4(3) . .
Ag13 C4 Ag9 92.2(3) . .
Ag14 C4 Ag9 74.4(2) . .
Ag12 C4 Ag9 99.4(2) . .
Ag11 C4 Ag9 121.8(3) . .
N3 C5 C6 121.7(8) . .
N3 C5 H5 119.1 . .
C6 C5 H5 119.1 . .
C7 C6 C5 121.7(9) . .
C7 C6 H6 119.1 . .
C5 C6 H6 119.1 . .
C6 C7 C8 118.9(8) . .
C6 C7 H7 120.6 . .
C8 C7 H7 120.6 . .
C9 C8 C7 115.3(7) . .
C9 C8 H8 122.3 . .
C7 C8 H8 122.3 . .
C8 C9 N3 126.4(8) . .
C8 C9 S1 118.4(6) . .
N3 C9 S1 115.0(6) . .
N1 C10 C11 123.3(7) . .
N1 C10 S1 118.1(6) . .
C11 C10 S1 118.5(6) . .
N2 C11 C10 118.7(7) . .
N2 C11 H11 120.6 . .
C10 C11 H11 120.6 . .
N2 C12 C13 119.7(7) . .
N2 C12 H12 120.1 . .
C13 C12 H12 120.1 . .
N1 C13 C12 122.5(7) . .
N1 C13 S2 116.4(6) . .
C12 C13 S2 120.9(6) . .
N4 C14 C15 121.4(8) . .
N4 C14 S2 117.9(6) . .
C15 C14 S2 120.4(7) . .
C14 C15 C16 116.1(8) . .
C14 C15 H15 121.9 . .
C16 C15 H15 121.9 . .
C17 C16 C15 122.6(9) . .
C17 C16 H16 118.7 . .
C15 C16 H16 118.7 . .
C16 C17 C18 120.1(9) . .
C16 C17 H17 119.9 . .
C18 C17 H17 119.9 . .
N4 C18 C17 119.9(8) . .
N4 C18 H18 120.0 . .
C17 C18 H18 120.0 . .
O1 C19 O2 131.3(8) . .
O1 C19 C20 115.2(8) . .
O2 C19 C20 113.5(7) . .
F2 C20 F1 107.4(7) . .
F2 C20 F3 109.0(7) . .
F1 C20 F3 107.7(7) . .
F2 C20 C19 106.0(7) . .
F1 C20 C19 115.9(7) . .
F3 C20 C19 110.6(7) . .
O4 C21 O3 129.9(7) . .
O4 C21 C22 116.3(7) . .
O3 C21 C22 113.7(7) . .
F4 C22 F5 105.0(6) . .
F4 C22 F6 112.4(6) . .
F5 C22 F6 101.4(6) . .
F4 C22 C21 110.8(7) . .
F5 C22 C21 113.3(6) . .
F6 C22 C21 113.3(6) . .
O5 C23 O6 131.9(7) . .
O5 C23 C24 114.0(7) . .
O6 C23 C24 114.1(7) . .
F7 C24 F8 106.5(6) . .
F7 C24 F9 112.2(8) . .
F8 C24 F9 100.7(6) . .
F7 C24 C23 116.4(7) . .
F8 C24 C23 107.8(8) . .
F9 C24 C23 111.8(7) . .
O7 C25 O8 127.5(8) . .
O7 C25 C26 115.5(8) . .
O8 C25 C26 117.0(8) . .
F12 C26 F11 103.2(8) . .
F12 C26 F10 102.7(6) . .
F11 C26 F10 103.9(7) . .
F12 C26 C25 118.0(8) . .
F11 C26 C25 113.7(7) . .
F10 C26 C25 113.7(8) . .
O9 C27 O10 125.6(8) . .
O9 C27 C28 122.1(7) . .
O10 C27 C28 111.8(7) . .
F14 C28 F13 110.8(7) . .
F14 C28 F15 110.8(7) . .
F13 C28 F15 99.5(9) . .
F14 C28 C27 113.9(9) . .
F13 C28 C27 112.1(7) . .
F15 C28 C27 108.8(6) . .
O11 C29 O12 126.6(8) . .
O11 C29 C30 115.3(7) . .
O12 C29 C30 118.1(7) . .
F17 C30 F18 105.1(7) . .
F17 C30 F16 108.1(7) . .
F18 C30 F16 119.0(7) . .
F17 C30 C29 108.2(7) . .
F18 C30 C29 108.8(6) . .
F16 C30 C29 107.2(7) . .
O14 C31 O13 130.5(9) . .
O14 C31 C32 115.5(8) . .
O13 C31 C32 113.6(8) . .
F20 C32 F19 109.7(8) . .
F20 C32 F21 112.6(8) . .
F19 C32 F21 107.5(9) . .
F20 C32 C31 112.6(9) . .
F19 C32 C31 107.5(8) . .
F21 C32 C31 106.8(8) . .
O15 C33 O16 134.4(9) . .
O15 C33 C34 114.3(9) . .
O16 C33 C34 111.2(8) . .
F22 C34 F24 116.3(8) . .
F22 C34 F23 107.6(8) . .
F24 C34 F23 105.9(8) . .
F22 C34 C33 114.8(8) . .
F24 C34 C33 103.9(7) . .
F23 C34 C33 107.8(8) . .
O17 C35 O18 130.9(8) . .
O17 C35 C36 115.9(8) . .
O18 C35 C36 113.0(8) . .
F25 C36 F27 108.3(7) . .
F25 C36 F26 106.5(8) . .
F27 C36 F26 112.2(8) . .
F25 C36 C35 109.7(8) . .
F27 C36 C35 110.0(8) . .
F26 C36 C35 110.0(7) . .
O19 C37 O20 133.7(9) . .
O19 C37 C38 115.5(7) . .
O20 C37 C38 110.8(7) . .
F30 C38 F28 106.3(7) . .
F30 C38 F29 105.9(7) . .
F28 C38 F29 108.2(6) . .
F30 C38 C37 109.8(7) . .
F28 C38 C37 111.9(7) . .
F29 C38 C37 114.3(7) . .
O21 C39 O22 129.8(8) . .
O21 C39 C40 116.0(8) . .
O22 C39 C40 114.1(8) . .
F32 C40 F33 117.7(8) . .
F32 C40 F31 101.4(7) . .
F33 C40 F31 102.2(6) . .
F32 C40 C39 109.3(7) . .
F33 C40 C39 109.5(8) . .
F31 C40 C39 116.8(8) . .
S3 C41 H41A 109.5 . .
S3 C41 H41B 109.5 . .
H41A C41 H41B 109.5 . .
S3 C41 H41C 109.5 . .
H41A C41 H41C 109.5 . .
H41B C41 H41C 109.5 . .
S3 C42 H42A 109.5 . .
S3 C42 H42B 109.5 . .
H42A C42 H42B 109.5 . .
S3 C42 H42C 109.5 . .
H42A C42 H42C 109.5 . .
H42B C42 H42C 109.5 . .
S10 C43 H43A 109.5 . .
S10 C43 H43B 109.5 . .
H43A C43 H43B 109.5 . .
S10 C43 H43C 109.5 . .
H43A C43 H43C 109.5 . .
H43B C43 H43C 109.5 . .
S10 C44 H44A 109.5 . .
S10 C44 H44B 109.5 . .
H44A C44 H44B 109.5 . .
S10 C44 H44C 109.5 . .
H44A C44 H44C 109.5 . .
H44B C44 H44C 109.5 . .
S4 C45 H45A 109.5 . .
S4 C45 H45B 109.5 . .
H45A C45 H45B 109.5 . .
S4 C45 H45C 109.5 . .
H45A C45 H45C 109.5 . .
H45B C45 H45C 109.5 . .
S4 C46 H46A 109.5 . .
S4 C46 H46B 109.5 . .
H46A C46 H46B 109.5 . .
S4 C46 H46C 109.5 . .
H46A C46 H46C 109.5 . .
H46B C46 H46C 109.5 . .
S5 C47 H47A 109.5 . .
S5 C47 H47B 109.5 . .
H47A C47 H47B 109.5 . .
S5 C47 H47C 109.5 . .
H47A C47 H47C 109.5 . .
H47B C47 H47C 109.5 . .
S5 C48 H48A 109.5 . .
S5 C48 H48B 109.5 . .
H48A C48 H48B 109.5 . .
S5 C48 H48C 109.5 . .
H48A C48 H48C 109.5 . .
H48B C48 H48C 109.5 . .
S6 C49 H49A 109.5 . .
S6 C49 H49B 109.5 . .
H49A C49 H49B 109.5 . .
S6 C49 H49C 109.5 . .
H49A C49 H49C 109.5 . .
H49B C49 H49C 109.5 . .
S6 C50 H50A 109.5 . .
S6 C50 H50B 109.5 . .
H50A C50 H50B 109.5 . .
S6 C50 H50C 109.5 . .
H50A C50 H50C 109.5 . .
H50B C50 H50C 109.5 . .
S7 C51 H51A 109.5 . .
S7 C51 H51B 109.5 . .
H51A C51 H51B 109.5 . .
S7 C51 H51C 109.5 . .
H51A C51 H51C 109.5 . .
H51B C51 H51C 109.5 . .
S7 C52 H52A 109.5 . .
S7 C52 H52B 109.5 . .
H52A C52 H52B 109.5 . .
S7 C52 H52C 109.5 . .
H52A C52 H52C 109.5 . .
H52B C52 H52C 109.5 . .
S8 C53 H53A 109.5 . .
S8 C53 H53B 109.5 . .
H53A C53 H53B 109.5 . .
S8 C53 H53C 109.5 . .
H53A C53 H53C 109.5 . .
H53B C53 H53C 109.5 . .
S8 C54 H54A 109.5 . .
S8 C54 H54B 109.5 . .
H54A C54 H54B 109.5 . .
S8 C54 H54C 109.5 . .
H54A C54 H54C 109.5 . .
H54B C54 H54C 109.5 . .
S9 C55 H55A 109.5 . .
S9 C55 H55B 109.5 . .
H55A C55 H55B 109.5 . .
S9 C55 H55C 109.5 . .
H55A C55 H55C 109.5 . .
H55B C55 H55C 109.5 . .
S9 C56 H56A 109.5 . .
S9 C56 H56B 109.5 . .
H56A C56 H56B 109.5 . .
S9 C56 H56C 109.5 . .
H56A C56 H56C 109.5 . .
H56B C56 H56C 109.5 . .
C13 N1 C10 116.2(6) . .
C13 N1 Ag1 125.8(5) . .
C10 N1 Ag1 116.3(5) . .
C12 N2 C11 119.3(7) . .
C12 N2 Ag13 123.2(5) . 1_565
C11 N2 Ag13 117.0(5) . 1_565
C5 N3 C9 115.6(7) . .
C5 N3 Ag1 120.6(5) . .
C9 N3 Ag1 123.8(5) . .
C18 N4 C14 119.5(7) . .
C18 N4 Ag8 117.3(5) . .
C14 N4 Ag8 123.2(5) . .
C19 O1 Ag1 123.3(5) . .
C19 O2 Ag7 118.9(5) . .
C21 O3 Ag2 123.9(5) . .
C21 O4 Ag3 122.2(5) . .
C23 O5 Ag2 121.9(5) . .
C23 O6 Ag4 122.2(5) . .
C25 O7 Ag8 132.5(6) . .
C25 O8 Ag6 116.1(5) . .
C27 O9 Ag7 120.8(5) . .
C27 O10 Ag6 130.9(5) . .
C29 O11 Ag3 116.7(5) . .
C29 O12 Ag12 127.5(5) . .
C31 O13 Ag9 125.7(5) . .
C31 O14 Ag14 116.5(6) . .
C33 O15 Ag10 123.1(6) . .
C33 O16 Ag13 119.7(6) . .
C35 O17 Ag10 118.3(5) . .
C35 O18 Ag13 121.4(6) . .
C37 O19 Ag11 131.0(5) . .
C37 O20 Ag15 116.2(5) . .
C39 O21 Ag12 127.1(6) . .
C39 O22 Ag15 117.4(5) . .
S3 O23 Ag8 123.9(3) . .
S10 O24 Ag4 112.0(3) . .
S10 O24 Ag11 127.5(3) . .
Ag4 O24 Ag11 103.7(2) . .
S4 O25 Ag10 131.1(3) . .
S4 O25 Ag4 119.0(3) . .
Ag10 O25 Ag4 102.3(2) . .
S5 O26 Ag9 130.3(3) . .
S5 O26 Ag6 112.7(3) . .
Ag9 O26 Ag6 115.3(2) . .
S6 O27 Ag9 138.5(3) . .
S7 O28 Ag11 131.8(3) . .
S8 O29 Ag14 151.9(4) . .
S9 O30 Ag14 122.1(4) . .
H1X O1W H1Y 109.5 . .
O23 S3 C42 103.9(4) . .
O23 S3 C41 108.2(4) . .
C42 S3 C41 105.3(4) . .
O24 S10 C43 108.5(4) . .
O24 S10 C44 106.7(4) . .
C43 S10 C44 99.3(4) . .
O25 S4 C45 105.7(4) . .
O25 S4 C46 105.1(4) . .
C45 S4 C46 98.9(4) . .
O26 S5 C48 107.4(4) . .
O26 S5 C47 105.4(4) . .
C48 S5 C47 95.2(4) . .
O27 S6 C50 114.0(4) . .
O27 S6 C49 104.5(4) . .
C50 S6 C49 95.9(5) . .
O28 S7 C51 103.6(4) . .
O28 S7 C52 102.4(4) . .
C51 S7 C52 99.1(4) . .
O29 S8 C53 109.5(4) . .
O29 S8 C54 117.6(5) . .
C53 S8 C54 111.8(5) . .
O30 S9 C56 101.0(5) . .
O30 S9 C55 93.9(4) . .
C56 S9 C55 116.2(5) . .
C10 S1 C9 98.7(4) . .
C10 S1 Ag2 110.6(3) . .
C9 S1 Ag2 107.0(3) . .
C14 S2 C13 97.6(4) . .

loop_
_geom_bond_atom_site_label_1
_geom_bond_atom_site_label_2
_geom_bond_distance
_geom_bond_site_symmetry_2
Ag1 N3 2.328(6) .
Ag1 O1 2.341(5) .
Ag1 C1 2.433(7) .
Ag1 N1 2.518(6) .
Ag1 C2 2.684(7) .
Ag1 Ag7 2.9318(8) .
Ag1 Ag3 3.0997(8) .
Ag1 Ag2 3.1218(7) .
Ag1 Ag8 3.2812(8) .
Ag2 C1 2.273(8) .
Ag2 O5 2.321(5) .
Ag2 O3 2.447(5) .
Ag2 S1 2.6708(19) .
Ag2 Ag4 2.9074(8) .
Ag2 Ag3 2.9370(8) .
Ag2 Ag8 3.2570(8) .
Ag3 C1 2.200(8) .
Ag3 O4 2.276(5) .
Ag3 O11 2.338(5) .
Ag3 Ag4 2.9340(8) .
Ag3 Ag5 3.1817(8) .
Ag4 C1 2.261(6) .
Ag4 O6 2.274(5) .
Ag4 O24 2.411(6) .
Ag4 O25 2.444(6) .
Ag4 Ag5 2.9915(8) .
Ag5 C3 2.135(7) .
Ag5 C2 2.324(8) .
Ag5 C1 2.581(8) .
Ag5 Ag12 2.9785(8) .
Ag5 Ag6 3.0775(8) .
Ag5 Ag9 3.1667(8) .
Ag5 Ag10 3.3118(8) .
Ag6 C2 2.233(7) .
Ag6 O8 2.348(5) .
Ag6 O10 2.387(5) .
Ag6 O26 2.477(5) .
Ag6 Ag7 2.9077(7) .
Ag6 Ag8 2.9919(8) .
Ag7 C2 2.165(7) .
Ag7 O9 2.295(6) .
Ag7 O2 2.296(5) .
Ag7 Ag8 3.1617(8) .
Ag8 N4 2.355(7) .
Ag8 O23 2.378(5) .
Ag8 C2 2.384(7) .
Ag8 O7 2.408(5) .
Ag9 O13 2.215(5) .
Ag9 O26 2.381(5) .
Ag9 C3 2.390(7) .
Ag9 O27 2.563(5) .
Ag9 C4 2.673(7) .
Ag9 Ag10 2.9473(8) .
Ag9 Ag14 2.9983(8) .
Ag10 C3 2.257(7) .
Ag10 O15 2.285(6) .
Ag10 O25 2.329(6) .
Ag10 O17 2.446(6) .
Ag10 Ag11 3.0081(9) .
Ag10 Ag13 3.0667(8) .
Ag11 O19 2.283(5) .
Ag11 C3 2.349(7) .
Ag11 O24 2.418(5) .
Ag11 O28 2.505(6) .
Ag11 C4 2.655(7) .
Ag11 Ag15 3.2381(8) .
Ag12 O21 2.223(6) .
Ag12 O12 2.296(6) .
Ag12 C4 2.424(7) .
Ag12 C3 2.480(7) .
Ag12 Ag15 2.9712(8) .
Ag12 Ag14 3.2860(9) .
Ag13 C4 2.232(7) .
Ag13 N2 2.326(6) 1_545
Ag13 O16 2.342(6) .
Ag13 O18 2.357(6) .
Ag13 Ag14 2.9566(8) .
Ag13 Ag15 3.0069(8) .
Ag14 C4 2.258(7) .
Ag14 O30 2.298(5) .
Ag14 O14 2.315(6) .
Ag14 O29 2.565(6) .
Ag14 Ag15 2.9093(8) .
Ag15 C4 2.219(7) .
Ag15 O20 2.279(5) .
Ag15 O22 2.332(5) .
C1 C2 1.223(10) .
C3 C4 1.233(10) .
C5 N3 1.303(10) .
C5 C6 1.418(12) .
C5 H5 0.9300 .
C6 C7 1.262(11) .
C6 H6 0.9300 .
C7 C8 1.456(12) .
C7 H7 0.9300 .
C8 C9 1.325(11) .
C8 H8 0.9300 .
C9 N3 1.364(10) .
C9 S1 1.812(8) .
C10 N1 1.354(10) .
C10 C11 1.397(11) .
C10 S1 1.797(8) .
C11 N2 1.362(10) .
C11 H11 0.9300 .
C12 N2 1.329(9) .
C12 C13 1.423(11) .
C12 H12 0.9300 .
C13 N1 1.318(10) .
C13 S2 1.781(7) .
C14 N4 1.351(10) .
C14 C15 1.395(11) .
C14 S2 1.760(9) .
C15 C16 1.398(12) .
C15 H15 0.9300 .
C16 C17 1.275(12) .
C16 H16 0.9300 .
C17 C18 1.410(12) .
C17 H17 0.9300 .
C18 N4 1.337(10) .
C18 H18 0.9300 .
C19 O1 1.217(10) .
C19 O2 1.227(10) .
C19 C20 1.518(10) .
C20 F2 1.267(10) .
C20 F1 1.289(10) .
C20 F3 1.297(10) .
C21 O4 1.238(9) .
C21 O3 1.271(9) .
C21 C22 1.509(10) .
C22 F4 1.290(9) .
C22 F5 1.320(9) .
C22 F6 1.347(9) .
C23 O5 1.202(10) .
C23 O6 1.245(10) .
C23 C24 1.581(10) .
C24 F7 1.264(10) .
C24 F8 1.324(10) .
C24 F9 1.327(10) .
C25 O7 1.229(10) .
C25 O8 1.229(10) .
C25 C26 1.503(11) .
C26 F12 1.302(10) .
C26 F11 1.313(10) .
C26 F10 1.339(10) .
C27 O9 1.223(10) .
C27 O10 1.239(9) .
C27 C28 1.563(12) .
C28 F14 1.288(10) .
C28 F13 1.321(10) .
C28 F15 1.409(11) .
C29 O11 1.221(9) .
C29 O12 1.248(9) .
C29 C30 1.544(11) .
C30 F17 1.287(10) .
C30 F18 1.309(9) .
C30 F16 1.332(9) .
C31 O14 1.216(10) .
C31 O13 1.256(10) .
C31 C32 1.570(13) .
C32 F20 1.259(12) .
C32 F19 1.308(12) .
C32 F21 1.355(12) .
C33 O15 1.177(10) .
C33 O16 1.218(11) .
C33 C34 1.512(12) .
C34 F22 1.274(11) .
C34 F24 1.320(10) .
C34 F23 1.341(11) .
C35 O17 1.174(10) .
C35 O18 1.275(10) .
C35 C36 1.545(12) .
C36 F25 1.291(10) .
C36 F27 1.328(10) .
C36 F26 1.356(11) .
C37 O19 1.224(10) .
C37 O20 1.255(9) .
C37 C38 1.576(12) .
C38 F30 1.308(10) .
C38 F28 1.322(9) .
C38 F29 1.330(9) .
C39 O21 1.161(10) .
C39 O22 1.291(10) .
C39 C40 1.489(12) .
C40 F32 1.314(10) .
C40 F33 1.320(10) .
C40 F31 1.323(10) .
C41 S3 1.779(10) .
C41 H41A 0.9600 .
C41 H41B 0.9600 .
C41 H41C 0.9600 .
C42 S3 1.722(8) .
C42 H42A 0.9600 .
C42 H42B 0.9600 .
C42 H42C 0.9600 .
C43 S10 1.802(8) .
C43 H43A 0.9600 .
C43 H43B 0.9600 .
C43 H43C 0.9600 .
C44 S10 1.839(9) .
C44 H44A 0.9600 .
C44 H44B 0.9600 .
C44 H44C 0.9600 .
C45 S4 1.771(8) .
C45 H45A 0.9600 .
C45 H45B 0.9600 .
C45 H45C 0.9600 .
C46 S4 1.797(9) .
C46 H46A 0.9600 .
C46 H46B 0.9600 .
C46 H46C 0.9600 .
C47 S5 1.812(8) .
C47 H47A 0.9600 .
C47 H47B 0.9600 .
C47 H47C 0.9600 .
C48 S5 1.799(8) .
C48 H48A 0.9600 .
C48 H48B 0.9600 .
C48 H48C 0.9600 .
C49 S6 1.738(9) .
C49 H49A 0.9600 .
C49 H49B 0.9600 .
C49 H49C 0.9600 .
C50 S6 1.686(8) .
C50 H50A 0.9600 .
C50 H50B 0.9600 .
C50 H50C 0.9600 .
C51 S7 1.766(10) .
C51 H51A 0.9600 .
C51 H51B 0.9600 .
C51 H51C 0.9600 .
C52 S7 1.826(8) .
C52 H52A 0.9600 .
C52 H52B 0.9600 .
C52 H52C 0.9600 .
C53 S8 1.718(10) .
C53 H53A 0.9600 .
C53 H53B 0.9600 .
C53 H53C 0.9600 .
C54 S8 1.734(8) .
C54 H54A 0.9600 .
C54 H54B 0.9600 .
C54 H54C 0.9600 .
C55 S9 1.793(9) .
C55 H55A 0.9600 .
C55 H55B 0.9600 .
C55 H55C 0.9600 .
C56 S9 1.721(9) .
C56 H56A 0.9600 .
C56 H56B 0.9600 .
C56 H56C 0.9600 .
N2 Ag13 2.326(6) 1_565
O23 S3 1.513(5) .
O24 S10 1.550(6) .
O25 S4 1.505(6) .
O26 S5 1.478(6) .
O27 S6 1.422(6) .
O28 S7 1.527(6) .
O29 S8 1.310(6) .
O30 S9 1.455(6) .
O1W H1X 0.8500 .
O1W H1Y 0.8501 .

loop_
_geom_torsion_atom_site_label_1
_geom_torsion_atom_site_label_2
_geom_torsion_atom_site_label_3
_geom_torsion_atom_site_label_4
_geom_torsion
_geom_torsion_site_symmetry_1
_geom_torsion_site_symmetry_4
N3 Ag1 Ag2 C1 147.4(3) . .
O1 Ag1 Ag2 C1 168.9(8) . .
N1 Ag1 Ag2 C1 -130.1(3) . .
C2 Ag1 Ag2 C1 -18.6(3) . .
Ag7 Ag1 Ag2 C1 -33.2(3) . .
Ag3 Ag1 Ag2 C1 57.2(3) . .
Ag8 Ag1 Ag2 C1 -68.9(3) . .
N3 Ag1 Ag2 O5 -130.4(5) . .
O1 Ag1 Ag2 O5 -108.9(9) . .
C1 Ag1 Ag2 O5 82.3(5) . .
N1 Ag1 Ag2 O5 -47.9(5) . .
C2 Ag1 Ag2 O5 63.6(5) . .
Ag7 Ag1 Ag2 O5 49.0(4) . .
Ag3 Ag1 Ag2 O5 139.5(4) . .
Ag8 Ag1 Ag2 O5 13.3(4) . .
N3 Ag1 Ag2 O3 27.1(2) . .
O1 Ag1 Ag2 O3 48.6(8) . .
C1 Ag1 Ag2 O3 -120.3(3) . .
N1 Ag1 Ag2 O3 109.6(2) . .
C2 Ag1 Ag2 O3 -138.9(2) . .
Ag7 Ag1 Ag2 O3 -153.50(15) . .
Ag3 Ag1 Ag2 O3 -63.03(15) . .
Ag8 Ag1 Ag2 O3 170.79(15) . .
N3 Ag1 Ag2 S1 -39.76(17) . .
O1 Ag1 Ag2 S1 -18.3(8) . .
C1 Ag1 Ag2 S1 172.9(3) . .
N1 Ag1 Ag2 S1 42.75(15) . .
C2 Ag1 Ag2 S1 154.22(18) . .
Ag7 Ag1 Ag2 S1 139.64(5) . .
Ag3 Ag1 Ag2 S1 -129.89(5) . .
Ag8 Ag1 Ag2 S1 103.93(5) . .
N3 Ag1 Ag2 Ag4 138.22(17) . .
O1 Ag1 Ag2 Ag4 159.7(8) . .
C1 Ag1 Ag2 Ag4 -9.2(3) . .
N1 Ag1 Ag2 Ag4 -139.27(15) . .
C2 Ag1 Ag2 Ag4 -27.80(18) . .
Ag7 Ag1 Ag2 Ag4 -42.38(3) . .
Ag3 Ag1 Ag2 Ag4 48.09(2) . .
Ag8 Ag1 Ag2 Ag4 -78.09(2) . .
N3 Ag1 Ag2 Ag3 90.13(17) . .
O1 Ag1 Ag2 Ag3 111.6(8) . .
C1 Ag1 Ag2 Ag3 -57.2(3) . .
N1 Ag1 Ag2 Ag3 172.64(15) . .
C2 Ag1 Ag2 Ag3 -75.89(18) . .
Ag7 Ag1 Ag2 Ag3 -90.47(3) . .
Ag8 Ag1 Ag2 Ag3 -126.18(2) . .
N3 Ag1 Ag2 Ag8 -143.69(17) . .
O1 Ag1 Ag2 Ag8 -122.2(8) . .
C1 Ag1 Ag2 Ag8 68.9(3) . .
N1 Ag1 Ag2 Ag8 -61.18(14) . .
C2 Ag1 Ag2 Ag8 50.29(17) . .
Ag7 Ag1 Ag2 Ag8 35.71(2) . .
Ag3 Ag1 Ag2 Ag8 126.18(2) . .
O5 Ag2 Ag3 C1 -101.6(3) . .
O3 Ag2 Ag3 C1 -177.7(3) . .
S1 Ag2 Ag3 C1 113.9(2) . .
Ag4 Ag2 Ag3 C1 -61.1(2) . .
Ag1 Ag2 Ag3 C1 61.3(2) . .
Ag8 Ag2 Ag3 C1 14.3(2) . .
C1 Ag2 Ag3 O4 177.8(3) . .
O5 Ag2 Ag3 O4 76.2(3) . .
O3 Ag2 Ag3 O4 0.1(2) . .
S1 Ag2 Ag3 O4 -68.22(16) . .
Ag4 Ag2 Ag3 O4 116.73(15) . .
Ag1 Ag2 Ag3 O4 -120.88(15) . .
Ag8 Ag2 Ag3 O4 -167.91(15) . .
C1 Ag2 Ag3 O11 -87.1(3) . .
O5 Ag2 Ag3 O11 171.3(3) . .
O3 Ag2 Ag3 O11 95.2(2) . .
S1 Ag2 Ag3 O11 26.83(18) . .
Ag4 Ag2 Ag3 O11 -148.23(17) . .
Ag1 Ag2 Ag3 O11 -25.83(17) . .
Ag8 Ag2 Ag3 O11 -72.87(17) . .
C1 Ag2 Ag3 Ag4 61.1(2) . .
O5 Ag2 Ag3 Ag4 -40.5(2) . .
O3 Ag2 Ag3 Ag4 -116.61(14) . .
S1 Ag2 Ag3 Ag4 175.06(5) . .
Ag1 Ag2 Ag3 Ag4 122.40(2) . .
Ag8 Ag2 Ag3 Ag4 75.36(2) . .
C1 Ag2 Ag3 Ag1 -61.3(2) . .
O5 Ag2 Ag3 Ag1 -162.9(2) . .
O3 Ag2 Ag3 Ag1 120.99(14) . .
S1 Ag2 Ag3 Ag1 52.66(5) . .
Ag4 Ag2 Ag3 Ag1 -122.40(2) . .
Ag8 Ag2 Ag3 Ag1 -47.04(2) . .
C1 Ag2 Ag3 Ag5 18.3(2) . .
O5 Ag2 Ag3 Ag5 -83.3(2) . .
O3 Ag2 Ag3 Ag5 -159.38(14) . .
S1 Ag2 Ag3 Ag5 132.29(5) . .
Ag4 Ag2 Ag3 Ag5 -42.77(2) . .
Ag1 Ag2 Ag3 Ag5 79.63(2) . .
Ag8 Ag2 Ag3 Ag5 32.60(2) . .
N3 Ag1 Ag3 C1 -145.2(3) . .
O1 Ag1 Ag3 C1 132.3(3) . .
N1 Ag1 Ag3 C1 -70.5(3) . .
C2 Ag1 Ag3 C1 19.3(3) . .
Ag7 Ag1 Ag3 C1 48.3(2) . .
Ag2 Ag1 Ag3 C1 -59.5(2) . .
Ag8 Ag1 Ag3 C1 -13.7(2) . .
N3 Ag1 Ag3 O4 -14.9(2) . .
O1 Ag1 Ag3 O4 -97.4(2) . .
C1 Ag1 Ag3 O4 130.3(3) . .
N1 Ag1 Ag3 O4 59.8(3) . .
C2 Ag1 Ag3 O4 149.6(2) . .
Ag7 Ag1 Ag3 O4 178.61(15) . .
Ag2 Ag1 Ag3 O4 70.88(16) . .
Ag8 Ag1 Ag3 O4 116.61(16) . .
N3 Ag1 Ag3 O11 72.2(2) . .
O1 Ag1 Ag3 O11 -10.3(2) . .
C1 Ag1 Ag3 O11 -142.6(3) . .
N1 Ag1 Ag3 O11 146.9(3) . .
C2 Ag1 Ag3 O11 -123.3(2) . .
Ag7 Ag1 Ag3 O11 -94.34(15) . .
Ag2 Ag1 Ag3 O11 157.93(15) . .
Ag8 Ag1 Ag3 O11 -156.35(15) . .
N3 Ag1 Ag3 Ag4 -133.27(15) . .
O1 Ag1 Ag3 Ag4 144.26(17) . .
C1 Ag1 Ag3 Ag4 12.0(2) . .
N1 Ag1 Ag3 Ag4 -58.6(2) . .
C2 Ag1 Ag3 Ag4 31.27(17) . .
Ag7 Ag1 Ag3 Ag4 60.23(2) . .
Ag2 Ag1 Ag3 Ag4 -47.50(2) . .
Ag8 Ag1 Ag3 Ag4 -1.77(2) . .
N3 Ag1 Ag3 Ag2 -85.77(15) . .
O1 Ag1 Ag3 Ag2 -168.24(17) . .
C1 Ag1 Ag3 Ag2 59.5(2) . .
N1 Ag1 Ag3 Ag2 -11.1(2) . .
C2 Ag1 Ag3 Ag2 78.77(17) . .
Ag7 Ag1 Ag3 Ag2 107.73(2) . .
Ag8 Ag1 Ag3 Ag2 45.73(2) . .
N3 Ag1 Ag3 Ag5 169.74(15) . .
O1 Ag1 Ag3 Ag5 87.27(17) . .
C1 Ag1 Ag3 Ag5 -45.0(2) . .
N1 Ag1 Ag3 Ag5 -115.5(2) . .
C2 Ag1 Ag3 Ag5 -25.72(16) . .
Ag7 Ag1 Ag3 Ag5 3.24(2) . .
Ag2 Ag1 Ag3 Ag5 -104.49(2) . .
Ag8 Ag1 Ag3 Ag5 -58.76(2) . .
O5 Ag2 Ag4 C1 -150.9(3) . .
O3 Ag2 Ag4 C1 123.4(3) . .
S1 Ag2 Ag4 C1 23.2(4) . .
Ag3 Ag2 Ag4 C1 58.1(3) . .
Ag1 Ag2 Ag4 C1 9.3(3) . .
Ag8 Ag2 Ag4 C1 -50.9(3) . .
C1 Ag2 Ag4 O6 153.1(3) . .
O5 Ag2 Ag4 O6 2.2(2) . .
O3 Ag2 Ag4 O6 -83.4(2) . .
S1 Ag2 Ag4 O6 176.4(4) . .
Ag3 Ag2 Ag4 O6 -148.77(15) . .
Ag1 Ag2 Ag4 O6 162.39(15) . .
Ag8 Ag2 Ag4 O6 102.27(15) . .
C1 Ag2 Ag4 O24 -117.0(3) . .
O5 Ag2 Ag4 O24 92.0(2) . .
O3 Ag2 Ag4 O24 6.42(19) . .
S1 Ag2 Ag4 O24 -93.8(4) . .
Ag3 Ag2 Ag4 O24 -58.93(14) . .
Ag1 Ag2 Ag4 O24 -107.77(14) . .
Ag8 Ag2 Ag4 O24 -167.89(14) . .
C1 Ag2 Ag4 O25 85.4(3) . .
O5 Ag2 Ag4 O25 -65.6(3) . .
O3 Ag2 Ag4 O25 -151.2(2) . .
S1 Ag2 Ag4 O25 108.6(4) . .
Ag3 Ag2 Ag4 O25 143.5(2) . .
Ag1 Ag2 Ag4 O25 94.6(2) . .
Ag8 Ag2 Ag4 O25 34.5(2) . .
C1 Ag2 Ag4 Ag3 -58.1(3) . .
O5 Ag2 Ag4 Ag3 150.96(15) . .
O3 Ag2 Ag4 Ag3 65.35(13) . .
S1 Ag2 Ag4 Ag3 -34.8(4) . .
Ag1 Ag2 Ag4 Ag3 -48.84(2) . .
Ag8 Ag2 Ag4 Ag3 -108.96(2) . .
C1 Ag2 Ag4 Ag5 -10.5(3) . .
O5 Ag2 Ag4 Ag5 -161.41(15) . .
O3 Ag2 Ag4 Ag5 112.98(13) . .
S1 Ag2 Ag4 Ag5 12.8(4) . .
Ag3 Ag2 Ag4 Ag5 47.63(2) . .
Ag1 Ag2 Ag4 Ag5 -1.21(3) . .
Ag8 Ag2 Ag4 Ag5 -61.33(2) . .
O4 Ag3 Ag4 C1 -133.8(3) . .
O11 Ag3 Ag4 C1 49.6(4) . .
Ag2 Ag3 Ag4 C1 -61.5(3) . .
Ag1 Ag3 Ag4 C1 -12.2(3) . .
Ag5 Ag3 Ag4 C1 67.0(3) . .
C1 Ag3 Ag4 O6 105.1(3) . .
O4 Ag3 Ag4 O6 -28.7(2) . .
O11 Ag3 Ag4 O6 154.7(4) . .
Ag2 Ag3 Ag4 O6 43.5(2) . .
Ag1 Ag3 Ag4 O6 92.8(2) . .
Ag5 Ag3 Ag4 O6 172.0(2) . .
C1 Ag3 Ag4 O24 -170.8(3) . .
O4 Ag3 Ag4 O24 55.4(2) . .
O11 Ag3 Ag4 O24 -121.2(4) . .
Ag2 Ag3 Ag4 O24 127.66(13) . .
Ag1 Ag3 Ag4 O24 176.95(13) . .
Ag5 Ag3 Ag4 O24 -103.86(13) . .
C1 Ag3 Ag4 O25 -80.7(3) . .
O4 Ag3 Ag4 O25 145.6(3) . .
O11 Ag3 Ag4 O25 -31.0(4) . .
Ag2 Ag3 Ag4 O25 -142.2(2) . .
Ag1 Ag3 Ag4 O25 -92.9(2) . .
Ag5 Ag3 Ag4 O25 -13.7(2) . .
C1 Ag3 Ag4 Ag2 61.5(3) . .
O4 Ag3 Ag4 Ag2 -72.25(15) . .
O11 Ag3 Ag4 Ag2 111.2(3) . .
Ag1 Ag3 Ag4 Ag2 49.29(2) . .
Ag5 Ag3 Ag4 Ag2 128.48(2) . .
C1 Ag3 Ag4 Ag5 -67.0(3) . .
O4 Ag3 Ag4 Ag5 159.27(15) . .
O11 Ag3 Ag4 Ag5 -17.3(3) . .
Ag2 Ag3 Ag4 Ag5 -128.48(2) . .
Ag1 Ag3 Ag4 Ag5 -79.19(2) . .
C1 Ag4 Ag5 C3 -164.8(3) . .
O6 Ag4 Ag5 C3 89.5(5) . .
O24 Ag4 Ag5 C3 -36.3(2) . .
O25 Ag4 Ag5 C3 62.0(2) . .
Ag2 Ag4 Ag5 C3 -155.1(2) . .
Ag3 Ag4 Ag5 C3 -110.0(2) . .
C1 Ag4 Ag5 C2 25.3(3) . .
O6 Ag4 Ag5 C2 -80.4(5) . .
O24 Ag4 Ag5 C2 153.8(2) . .
O25 Ag4 Ag5 C2 -108.0(2) . .
Ag2 Ag4 Ag5 C2 34.9(2) . .
Ag3 Ag4 Ag5 C2 80.0(2) . .
O6 Ag4 Ag5 C1 -105.7(5) . .
O24 Ag4 Ag5 C1 128.5(3) . .
O25 Ag4 Ag5 C1 -133.3(3) . .
Ag2 Ag4 Ag5 C1 9.6(2) . .
Ag3 Ag4 Ag5 C1 54.8(2) . .
C1 Ag4 Ag5 Ag12 -109.9(2) . .
O6 Ag4 Ag5 Ag12 144.4(5) . .
O24 Ag4 Ag5 Ag12 18.58(14) . .
O25 Ag4 Ag5 Ag12 116.84(14) . .
Ag2 Ag4 Ag5 Ag12 -100.27(4) . .
Ag3 Ag4 Ag5 Ag12 -55.13(3) . .
C1 Ag4 Ag5 Ag6 71.7(2) . .
O6 Ag4 Ag5 Ag6 -34.0(5) . .
O24 Ag4 Ag5 Ag6 -159.85(13) . .
O25 Ag4 Ag5 Ag6 -61.58(14) . .
Ag2 Ag4 Ag5 Ag6 81.30(3) . .
Ag3 Ag4 Ag5 Ag6 126.44(2) . .
C1 Ag4 Ag5 Ag9 145.7(2) . .
O6 Ag4 Ag5 Ag9 40.0(5) . .
O24 Ag4 Ag5 Ag9 -85.83(14) . .
O25 Ag4 Ag5 Ag9 12.44(14) . .
Ag2 Ag4 Ag5 Ag9 155.32(3) . .
Ag3 Ag4 Ag5 Ag9 -159.54(3) . .
C1 Ag4 Ag5 Ag3 -54.8(2) . .
O6 Ag4 Ag5 Ag3 -160.5(5) . .
O24 Ag4 Ag5 Ag3 73.71(13) . .
O25 Ag4 Ag5 Ag3 171.97(14) . .
Ag2 Ag4 Ag5 Ag3 -45.15(2) . .
C1 Ag4 Ag5 Ag10 166.1(2) . .
O6 Ag4 Ag5 Ag10 60.4(5) . .
O24 Ag4 Ag5 Ag10 -65.47(13) . .
O25 Ag4 Ag5 Ag10 32.79(14) . .
Ag2 Ag4 Ag5 Ag10 175.68(3) . .
Ag3 Ag4 Ag5 Ag10 -139.18(2) . .
C1 Ag3 Ag5 C3 151.4(3) . .
O4 Ag3 Ag5 C3 26.1(4) . .
O11 Ag3 Ag5 C3 -97.2(2) . .
Ag4 Ag3 Ag5 C3 90.6(2) . .
Ag2 Ag3 Ag5 C3 133.9(2) . .
Ag1 Ag3 Ag5 C3 -165.3(2) . .
C1 Ag3 Ag5 C2 -13.8(3) . .
O4 Ag3 Ag5 C2 -139.0(4) . .
O11 Ag3 Ag5 C2 97.7(2) . .
Ag4 Ag3 Ag5 C2 -74.50(19) . .
Ag2 Ag3 Ag5 C2 -31.18(19) . .
Ag1 Ag3 Ag5 C2 29.54(19) . .
O4 Ag3 Ag5 C1 -125.2(4) . .
O11 Ag3 Ag5 C1 111.5(3) . .
Ag4 Ag3 Ag5 C1 -60.7(2) . .
Ag2 Ag3 Ag5 C1 -17.4(2) . .
Ag1 Ag3 Ag5 C1 43.3(2) . .
C1 Ag3 Ag5 Ag12 -157.2(2) . .
O4 Ag3 Ag5 Ag12 77.6(4) . .
O11 Ag3 Ag5 Ag12 -45.71(15) . .
Ag4 Ag3 Ag5 Ag12 142.10(2) . .
Ag2 Ag3 Ag5 Ag12 -174.59(2) . .
Ag1 Ag3 Ag5 Ag12 -113.87(2) . .
C1 Ag3 Ag5 Ag4 60.7(2) . .
O4 Ag3 Ag5 Ag4 -64.5(4) . .
O11 Ag3 Ag5 Ag4 172.19(15) . .
Ag2 Ag3 Ag5 Ag4 43.31(2) . .
Ag1 Ag3 Ag5 Ag4 104.03(2) . .
C1 Ag3 Ag5 Ag6 1.2(2) . .
O4 Ag3 Ag5 Ag6 -124.0(4) . .
O11 Ag3 Ag5 Ag6 112.63(15) . .
Ag4 Ag3 Ag5 Ag6 -59.57(2) . .
Ag2 Ag3 Ag5 Ag6 -16.26(3) . .
Ag1 Ag3 Ag5 Ag6 44.47(2) . .
C1 Ag3 Ag5 Ag9 153.7(2) . .
O4 Ag3 Ag5 Ag9 28.5(4) . .
O11 Ag3 Ag5 Ag9 -94.85(17) . .
Ag4 Ag3 Ag5 Ag9 92.96(8) . .
Ag2 Ag3 Ag5 Ag9 136.27(8) . .
Ag1 Ag3 Ag5 Ag9 -163.01(8) . .
C1 Ag3 Ag5 Ag10 104.4(2) . .
O4 Ag3 Ag5 Ag10 -20.8(4) . .
O11 Ag3 Ag5 Ag10 -144.17(15) . .
Ag4 Ag3 Ag5 Ag10 43.63(2) . .
Ag2 Ag3 Ag5 Ag10 86.95(3) . .
Ag1 Ag3 Ag5 Ag10 147.67(2) . .
C3 Ag5 Ag6 C2 -165.9(3) . .
C1 Ag5 Ag6 C2 -18.6(3) . .
Ag12 Ag5 Ag6 C2 115.8(3) . .
Ag4 Ag5 Ag6 C2 -66.5(2) . .
Ag9 Ag5 Ag6 C2 168.4(2) . .
Ag3 Ag5 Ag6 C2 -19.5(2) . .
Ag10 Ag5 Ag6 C2 -138.1(2) . .
C3 Ag5 Ag6 O8 -59.4(3) . .
C2 Ag5 Ag6 O8 106.5(3) . .
C1 Ag5 Ag6 O8 87.8(2) . .
Ag12 Ag5 Ag6 O8 -137.76(19) . .
Ag4 Ag5 Ag6 O8 40.00(19) . .
Ag9 Ag5 Ag6 O8 -85.11(19) . .
Ag3 Ag5 Ag6 O8 86.99(19) . .
Ag10 Ag5 Ag6 O8 -31.63(19) . .
C3 Ag5 Ag6 O10 93.0(3) . .
C2 Ag5 Ag6 O10 -101.1(3) . .
C1 Ag5 Ag6 O10 -119.7(2) . .
Ag12 Ag5 Ag6 O10 14.67(18) . .
Ag4 Ag5 Ag6 O10 -167.57(17) . .
Ag9 Ag5 Ag6 O10 67.31(17) . .
Ag3 Ag5 Ag6 O10 -120.59(17) . .
Ag10 Ag5 Ag6 O10 120.80(17) . .
C3 Ag5 Ag6 O26 19.3(2) . .
C2 Ag5 Ag6 O26 -174.8(3) . .
C1 Ag5 Ag6 O26 166.61(19) . .
Ag12 Ag5 Ag6 O26 -58.99(13) . .
Ag4 Ag5 Ag6 O26 118.76(12) . .
Ag9 Ag5 Ag6 O26 -6.35(12) . .
Ag3 Ag5 Ag6 O26 165.75(12) . .
Ag10 Ag5 Ag6 O26 47.13(12) . .
C3 Ag5 Ag6 Ag7 145.0(2) . .
C2 Ag5 Ag6 Ag7 -49.1(2) . .
C1 Ag5 Ag6 Ag7 -67.74(15) . .
Ag12 Ag5 Ag6 Ag7 66.66(5) . .
Ag4 Ag5 Ag6 Ag7 -115.59(2) . .
Ag9 Ag5 Ag6 Ag7 119.30(2) . .
Ag3 Ag5 Ag6 Ag7 -68.60(2) . .
Ag10 Ag5 Ag6 Ag7 172.78(2) . .
C3 Ag5 Ag6 Ag8 -155.8(2) . .
C2 Ag5 Ag6 Ag8 10.1(2) . .
C1 Ag5 Ag6 Ag8 -8.55(15) . .
Ag12 Ag5 Ag6 Ag8 125.84(5) . .
Ag4 Ag5 Ag6 Ag8 -56.40(2) . .
Ag9 Ag5 Ag6 Ag8 178.49(2) . .
Ag3 Ag5 Ag6 Ag8 -9.41(3) . .
Ag10 Ag5 Ag6 Ag8 -128.03(2) . .
O8 Ag6 Ag7 C2 -97.9(4) . .
O10 Ag6 Ag7 C2 -168.4(3) . .
O26 Ag6 Ag7 C2 118.0(3) . .
Ag8 Ag6 Ag7 C2 -60.4(3) . .
Ag5 Ag6 Ag7 C2 50.4(3) . .
C2 Ag6 Ag7 O9 169.2(3) . .
O8 Ag6 Ag7 O9 71.4(3) . .
O10 Ag6 Ag7 O9 0.8(2) . .
O26 Ag6 Ag7 O9 -72.7(2) . .
Ag8 Ag6 Ag7 O9 108.88(15) . .
Ag5 Ag6 Ag7 O9 -140.40(15) . .
C2 Ag6 Ag7 O2 -106.1(5) . .
O8 Ag6 Ag7 O2 156.1(5) . .
O10 Ag6 Ag7 O2 85.5(5) . .
O26 Ag6 Ag7 O2 11.9(5) . .
Ag8 Ag6 Ag7 O2 -166.4(5) . .
Ag5 Ag6 Ag7 O2 -55.7(5) . .
C2 Ag6 Ag7 Ag1 17.1(3) . .
O8 Ag6 Ag7 Ag1 -80.8(3) . .
O10 Ag6 Ag7 Ag1 -151.33(15) . .
O26 Ag6 Ag7 Ag1 135.10(14) . .
Ag8 Ag6 Ag7 Ag1 -43.28(2) . .
Ag5 Ag6 Ag7 Ag1 67.44(3) . .
C2 Ag6 Ag7 Ag8 60.4(3) . .
O8 Ag6 Ag7 Ag8 -37.5(3) . .
O10 Ag6 Ag7 Ag8 -108.05(15) . .
O26 Ag6 Ag7 Ag8 178.37(14) . .
Ag5 Ag6 Ag7 Ag8 110.72(2) . .
N3 Ag1 Ag7 C2 -162.8(6) . .
O1 Ag1 Ag7 C2 -164.6(3) . .
C1 Ag1 Ag7 C2 -5.3(3) . .
N1 Ag1 Ag7 C2 105.0(3) . .
Ag3 Ag1 Ag7 C2 -39.0(2) . .
Ag2 Ag1 Ag7 C2 19.3(2) . .
Ag8 Ag1 Ag7 C2 55.1(2) . .
N3 Ag1 Ag7 O9 65.5(6) . .
O1 Ag1 Ag7 O9 63.8(3) . .
C1 Ag1 Ag7 O9 -136.9(3) . .
N1 Ag1 Ag7 O9 -26.7(3) . .
C2 Ag1 Ag7 O9 -131.6(3) . .
Ag3 Ag1 Ag7 O9 -170.6(3) . .
Ag2 Ag1 Ag7 O9 -112.3(3) . .
Ag8 Ag1 Ag7 O9 -76.5(3) . .
N3 Ag1 Ag7 O2 -13.8(6) . .
O1 Ag1 Ag7 O2 -15.5(2) . .
C1 Ag1 Ag7 O2 143.7(2) . .
N1 Ag1 Ag7 O2 -106.0(2) . .
C2 Ag1 Ag7 O2 149.0(3) . .
Ag3 Ag1 Ag7 O2 110.03(15) . .
Ag2 Ag1 Ag7 O2 168.33(15) . .
Ag8 Ag1 Ag7 O2 -155.88(15) . .
N3 Ag1 Ag7 Ag6 -177.6(6) . .
O1 Ag1 Ag7 Ag6 -179.31(14) . .
C1 Ag1 Ag7 Ag6 -20.08(19) . .
N1 Ag1 Ag7 Ag6 90.20(16) . .
C2 Ag1 Ag7 Ag6 -14.8(2) . .
Ag3 Ag1 Ag7 Ag6 -53.75(3) . .
Ag2 Ag1 Ag7 Ag6 4.55(3) . .
Ag8 Ag1 Ag7 Ag6 40.35(2) . .
N3 Ag1 Ag7 Ag8 142.1(6) . .
O1 Ag1 Ag7 Ag8 140.34(14) . .
C1 Ag1 Ag7 Ag8 -60.43(19) . .
N1 Ag1 Ag7 Ag8 49.85(15) . .
C2 Ag1 Ag7 Ag8 -55.1(2) . .
Ag3 Ag1 Ag7 Ag8 -94.10(2) . .
Ag2 Ag1 Ag7 Ag8 -35.79(2) . .
C2 Ag6 Ag8 N4 -135.4(3) . .
O8 Ag6 Ag8 N4 79.6(2) . .
O10 Ag6 Ag8 N4 -11.7(2) . .
O26 Ag6 Ag8 N4 116.4(15) . .
Ag7 Ag6 Ag8 N4 -80.67(17) . .
Ag5 Ag6 Ag8 N4 -145.00(17) . .
C2 Ag6 Ag8 O23 98.5(4) . .
O8 Ag6 Ag8 O23 -46.5(3) . .
O10 Ag6 Ag8 O23 -137.8(3) . .
O26 Ag6 Ag8 O23 -9.8(15) . .
Ag7 Ag6 Ag8 O23 153.2(3) . .
Ag5 Ag6 Ag8 O23 88.9(3) . .
O8 Ag6 Ag8 C2 -145.0(3) . .
O10 Ag6 Ag8 C2 123.7(3) . .
O26 Ag6 Ag8 C2 -108.3(15) . .
Ag7 Ag6 Ag8 C2 54.7(2) . .
Ag5 Ag6 Ag8 C2 -9.6(2) . .
C2 Ag6 Ag8 O7 133.7(3) . .
O8 Ag6 Ag8 O7 -11.3(2) . .
O10 Ag6 Ag8 O7 -102.6(2) . .
O26 Ag6 Ag8 O7 25.5(15) . .
Ag7 Ag6 Ag8 O7 -171.57(16) . .
Ag5 Ag6 Ag8 O7 124.09(16) . .
C2 Ag6 Ag8 Ag7 -54.7(2) . .
O8 Ag6 Ag8 Ag7 160.27(15) . .
O10 Ag6 Ag8 Ag7 68.97(14) . .
O26 Ag6 Ag8 Ag7 -163.0(15) . .
Ag5 Ag6 Ag8 Ag7 -64.34(2) . .
C2 Ag6 Ag8 Ag2 39.1(2) . .
O8 Ag6 Ag8 Ag2 -105.88(15) . .
O10 Ag6 Ag8 Ag2 162.82(14) . .
O26 Ag6 Ag8 Ag2 -69.1(15) . .
Ag7 Ag6 Ag8 Ag2 93.85(2) . .
Ag5 Ag6 Ag8 Ag2 29.51(2) . .
C2 Ag6 Ag8 Ag1 -18.9(2) . .
O8 Ag6 Ag8 Ag1 -163.88(15) . .
O10 Ag6 Ag8 Ag1 104.82(14) . .
O26 Ag6 Ag8 Ag1 -127.1(15) . .
Ag7 Ag6 Ag8 Ag1 35.85(2) . .
Ag5 Ag6 Ag8 Ag1 -28.49(2) . .
C2 Ag7 Ag8 N4 162.6(3) . .
O9 Ag7 Ag8 N4 23.8(2) . .
O2 Ag7 Ag8 N4 -85.8(3) . .
Ag6 Ag7 Ag8 N4 101.09(17) . .
Ag1 Ag7 Ag8 N4 -124.57(17) . .
C2 Ag7 Ag8 O23 -93.7(4) . .
O9 Ag7 Ag8 O23 127.5(3) . .
O2 Ag7 Ag8 O23 18.0(4) . .
Ag6 Ag7 Ag8 O23 -155.1(3) . .
Ag1 Ag7 Ag8 O23 -20.8(3) . .
O9 Ag7 Ag8 C2 -138.8(3) . .
O2 Ag7 Ag8 C2 111.6(4) . .
Ag6 Ag7 Ag8 C2 -61.5(3) . .
Ag1 Ag7 Ag8 C2 72.9(3) . .
C2 Ag7 Ag8 O7 71.7(3) . .
O9 Ag7 Ag8 O7 -67.1(2) . .
O2 Ag7 Ag8 O7 -176.7(3) . .
Ag6 Ag7 Ag8 O7 10.20(19) . .
Ag1 Ag7 Ag8 O7 144.53(19) . .
C2 Ag7 Ag8 Ag6 61.5(3) . .
O9 Ag7 Ag8 Ag6 -77.33(14) . .
O2 Ag7 Ag8 Ag6 173.1(2) . .
Ag1 Ag7 Ag8 Ag6 134.33(2) . .
C2 Ag7 Ag8 Ag2 -40.5(3) . .
O9 Ag7 Ag8 Ag2 -179.35(14) . .
O2 Ag7 Ag8 Ag2 71.1(2) . .
Ag6 Ag7 Ag8 Ag2 -102.01(2) . .
Ag1 Ag7 Ag8 Ag2 32.32(2) . .
C2 Ag7 Ag8 Ag1 -72.9(3) . .
O9 Ag7 Ag8 Ag1 148.34(14) . .
O2 Ag7 Ag8 Ag1 38.8(2) . .
Ag6 Ag7 Ag8 Ag1 -134.33(2) . .
C1 Ag2 Ag8 N4 136.8(4) . .
O5 Ag2 Ag8 N4 -98.0(4) . .
O3 Ag2 Ag8 N4 29.8(8) . .
S1 Ag2 Ag8 N4 9.5(4) . .
Ag4 Ag2 Ag8 N4 -178.1(4) . .
Ag3 Ag2 Ag8 N4 124.3(4) . .
Ag1 Ag2 Ag8 N4 77.5(4) . .
C1 Ag2 Ag8 O23 179.3(2) . .
O5 Ag2 Ag8 O23 -55.6(2) . .
O3 Ag2 Ag8 O23 72.2(7) . .
S1 Ag2 Ag8 O23 51.96(15) . .
Ag4 Ag2 Ag8 O23 -135.73(14) . .
Ag3 Ag2 Ag8 O23 166.68(14) . .
Ag1 Ag2 Ag8 O23 119.89(14) . .
C1 Ag2 Ag8 C2 -0.1(3) . .
O5 Ag2 Ag8 C2 125.0(2) . .
O3 Ag2 Ag8 C2 -107.2(7) . .
S1 Ag2 Ag8 C2 -127.4(2) . .
Ag4 Ag2 Ag8 C2 44.93(19) . .
Ag3 Ag2 Ag8 C2 -12.66(19) . .
Ag1 Ag2 Ag8 C2 -59.46(19) . .
C1 Ag2 Ag8 O7 -104.0(3) . .
O5 Ag2 Ag8 O7 21.1(2) . .
O3 Ag2 Ag8 O7 148.9(7) . .
S1 Ag2 Ag8 O7 128.70(16) . .
Ag4 Ag2 Ag8 O7 -58.98(15) . .
Ag3 Ag2 Ag8 O7 -116.57(15) . .
Ag1 Ag2 Ag8 O7 -163.36(15) . .
C1 Ag2 Ag8 Ag6 -29.9(2) . .
O5 Ag2 Ag8 Ag6 95.23(15) . .
O3 Ag2 Ag8 Ag6 -136.9(7) . .
S1 Ag2 Ag8 Ag6 -157.18(4) . .
Ag4 Ag2 Ag8 Ag6 15.14(2) . .
Ag3 Ag2 Ag8 Ag6 -42.45(3) . .
Ag1 Ag2 Ag8 Ag6 -89.25(2) . .
C1 Ag2 Ag8 Ag7 28.3(2) . .
O5 Ag2 Ag8 Ag7 153.41(15) . .
O3 Ag2 Ag8 Ag7 -78.8(7) . .
S1 Ag2 Ag8 Ag7 -99.00(4) . .
Ag4 Ag2 Ag8 Ag7 73.31(2) . .
Ag3 Ag2 Ag8 Ag7 15.72(3) . .
Ag1 Ag2 Ag8 Ag7 -31.071(19) . .
C1 Ag2 Ag8 Ag1 59.4(2) . .
O5 Ag2 Ag8 Ag1 -175.52(15) . .
O3 Ag2 Ag8 Ag1 -47.7(7) . .
S1 Ag2 Ag8 Ag1 -67.93(4) . .
Ag4 Ag2 Ag8 Ag1 104.39(2) . .
Ag3 Ag2 Ag8 Ag1 46.79(2) . .
N3 Ag1 Ag8 N4 -101.8(3) . .
O1 Ag1 Ag8 N4 16.1(2) . .
C1 Ag1 Ag8 N4 151.8(3) . .
N1 Ag1 Ag8 N4 -55.7(2) . .
C2 Ag1 Ag8 N4 119.1(3) . .
Ag7 Ag1 Ag8 N4 64.89(18) . .
Ag3 Ag1 Ag8 N4 163.48(17) . .
Ag2 Ag1 Ag8 N4 -153.61(18) . .
N3 Ag1 Ag8 O23 2.4(3) . .
O1 Ag1 Ag8 O23 120.3(2) . .
C1 Ag1 Ag8 O23 -104.0(3) . .
N1 Ag1 Ag8 O23 48.5(2) . .
C2 Ag1 Ag8 O23 -136.7(3) . .
Ag7 Ag1 Ag8 O23 169.13(14) . .
Ag3 Ag1 Ag8 O23 -92.28(14) . .
Ag2 Ag1 Ag8 O23 -49.37(14) . .
N3 Ag1 Ag8 C2 139.1(3) . .
O1 Ag1 Ag8 C2 -103.0(3) . .
C1 Ag1 Ag8 C2 32.8(3) . .
N1 Ag1 Ag8 C2 -174.8(3) . .
Ag7 Ag1 Ag8 C2 -54.2(2) . .
Ag3 Ag1 Ag8 C2 44.4(2) . .
Ag2 Ag1 Ag8 C2 87.3(2) . .
N3 Ag1 Ag8 O7 88.4(4) . .
O1 Ag1 Ag8 O7 -153.7(3) . .
C1 Ag1 Ag8 O7 -17.9(4) . .
N1 Ag1 Ag8 O7 134.5(4) . .
C2 Ag1 Ag8 O7 -50.7(4) . .
Ag7 Ag1 Ag8 O7 -104.9(3) . .
Ag3 Ag1 Ag8 O7 -6.3(3) . .
Ag2 Ag1 Ag8 O7 36.6(3) . .
N3 Ag1 Ag8 Ag6 156.3(2) . .
O1 Ag1 Ag8 Ag6 -85.79(17) . .
C1 Ag1 Ag8 Ag6 49.9(2) . .
N1 Ag1 Ag8 Ag6 -157.63(17) . .
C2 Ag1 Ag8 Ag6 17.2(2) . .
Ag7 Ag1 Ag8 Ag6 -36.99(2) . .
Ag3 Ag1 Ag8 Ag6 61.60(2) . .
Ag2 Ag1 Ag8 Ag6 104.51(2) . .
N3 Ag1 Ag8 Ag7 -166.7(2) . .
O1 Ag1 Ag8 Ag7 -48.81(17) . .
C1 Ag1 Ag8 Ag7 86.9(2) . .
N1 Ag1 Ag8 Ag7 -120.64(17) . .
C2 Ag1 Ag8 Ag7 54.2(2) . .
Ag3 Ag1 Ag8 Ag7 98.59(2) . .
Ag2 Ag1 Ag8 Ag7 141.50(2) . .
N3 Ag1 Ag8 Ag2 51.8(2) . .
O1 Ag1 Ag8 Ag2 169.70(17) . .
C1 Ag1 Ag8 Ag2 -54.6(2) . .
N1 Ag1 Ag8 Ag2 97.86(17) . .
C2 Ag1 Ag8 Ag2 -87.3(2) . .
Ag7 Ag1 Ag8 Ag2 -141.50(2) . .
Ag3 Ag1 Ag8 Ag2 -42.906(19) . .
C3 Ag5 Ag9 O13 130.2(6) . .
C2 Ag5 Ag9 O13 -67.5(6) . .
C1 Ag5 Ag9 O13 -91.8(6) . .
Ag12 Ag5 Ag9 O13 76.8(5) . .
Ag4 Ag5 Ag9 O13 -150.9(5) . .
Ag6 Ag5 Ag9 O13 -78.0(5) . .
Ag3 Ag5 Ag9 O13 127.3(5) . .
Ag10 Ag5 Ag9 O13 -175.1(5) . .
C3 Ag5 Ag9 O26 -145.2(3) . .
C2 Ag5 Ag9 O26 17.1(3) . .
C1 Ag5 Ag9 O26 -7.2(3) . .
Ag12 Ag5 Ag9 O26 161.44(13) . .
Ag4 Ag5 Ag9 O26 -66.30(13) . .
Ag6 Ag5 Ag9 O26 6.62(12) . .
Ag3 Ag5 Ag9 O26 -148.04(14) . .
Ag10 Ag5 Ag9 O26 -90.43(13) . .
C2 Ag5 Ag9 C3 162.3(3) . .
C1 Ag5 Ag9 C3 138.0(4) . .
Ag12 Ag5 Ag9 C3 -53.4(2) . .
Ag4 Ag5 Ag9 C3 78.9(2) . .
Ag6 Ag5 Ag9 C3 151.8(2) . .
Ag3 Ag5 Ag9 C3 -2.8(2) . .
Ag10 Ag5 Ag9 C3 54.8(2) . .
C3 Ag5 Ag9 O27 117.7(3) . .
C2 Ag5 Ag9 O27 -79.9(3) . .
C1 Ag5 Ag9 O27 -104.3(3) . .
Ag12 Ag5 Ag9 O27 64.36(16) . .
Ag4 Ag5 Ag9 O27 -163.38(17) . .
Ag6 Ag5 Ag9 O27 -90.46(16) . .
Ag3 Ag5 Ag9 O27 114.87(18) . .
Ag10 Ag5 Ag9 O27 172.49(16) . .
C3 Ag5 Ag9 C4 14.0(3) . .
C2 Ag5 Ag9 C4 176.3(3) . .
C1 Ag5 Ag9 C4 152.0(3) . .
Ag12 Ag5 Ag9 C4 -39.39(17) . .
Ag4 Ag5 Ag9 C4 92.87(17) . .
Ag6 Ag5 Ag9 C4 165.79(17) . .
Ag3 Ag5 Ag9 C4 11.12(18) . .
Ag10 Ag5 Ag9 C4 68.74(17) . .
C3 Ag5 Ag9 Ag10 -54.8(2) . .
C2 Ag5 Ag9 Ag10 107.6(2) . .
C1 Ag5 Ag9 Ag10 83.2(3) . .
Ag12 Ag5 Ag9 Ag10 -108.12(2) . .
Ag4 Ag5 Ag9 Ag10 24.13(3) . .
Ag6 Ag5 Ag9 Ag10 97.05(2) . .
Ag3 Ag5 Ag9 Ag10 -57.61(8) . .
C3 Ag5 Ag9 Ag14 44.4(2) . .
C2 Ag5 Ag9 Ag14 -153.3(2) . .
C1 Ag5 Ag9 Ag14 -177.6(3) . .
Ag12 Ag5 Ag9 Ag14 -8.97(2) . .
Ag4 Ag5 Ag9 Ag14 123.29(3) . .
Ag6 Ag5 Ag9 Ag14 -163.79(2) . .
Ag3 Ag5 Ag9 Ag14 41.55(8) . .
Ag10 Ag5 Ag9 Ag14 99.16(2) . .
O13 Ag9 Ag10 C3 -134.8(3) . .
O26 Ag9 Ag10 C3 128.3(3) . .
O27 Ag9 Ag10 C3 40.4(3) . .
C4 Ag9 Ag10 C3 -29.2(3) . .
Ag14 Ag9 Ag10 C3 -51.3(2) . .
Ag5 Ag9 Ag10 C3 47.2(2) . .
O13 Ag9 Ag10 O15 18.8(3) . .
O26 Ag9 Ag10 O15 -78.1(2) . .
C3 Ag9 Ag10 O15 153.6(3) . .
O27 Ag9 Ag10 O15 -166.0(2) . .
C4 Ag9 Ag10 O15 124.4(2) . .
Ag14 Ag9 Ag10 O15 102.33(16) . .
Ag5 Ag9 Ag10 O15 -159.24(16) . .
O13 Ag9 Ag10 O25 118.9(3) . .
O26 Ag9 Ag10 O25 22.0(2) . .
C3 Ag9 Ag10 O25 -106.3(3) . .
O27 Ag9 Ag10 O25 -66.0(2) . .
C4 Ag9 Ag10 O25 -135.5(2) . .
Ag14 Ag9 Ag10 O25 -157.58(15) . .
Ag5 Ag9 Ag10 O25 -59.15(15) . .
O13 Ag9 Ag10 O17 -68.6(4) . .
O26 Ag9 Ag10 O17 -165.4(3) . .
C3 Ag9 Ag10 O17 66.2(4) . .
O27 Ag9 Ag10 O17 106.6(3) . .
C4 Ag9 Ag10 O17 37.1(3) . .
Ag14 Ag9 Ag10 O17 15.0(3) . .
Ag5 Ag9 Ag10 O17 113.4(3) . .
O13 Ag9 Ag10 Ag11 -128.4(2) . .
O26 Ag9 Ag10 Ag11 134.73(13) . .
C3 Ag9 Ag10 Ag11 6.4(2) . .
O27 Ag9 Ag10 Ag11 46.77(15) . .
C4 Ag9 Ag10 Ag11 -22.75(17) . .
Ag14 Ag9 Ag10 Ag11 -44.86(3) . .
Ag5 Ag9 Ag10 Ag11 53.57(2) . .
O13 Ag9 Ag10 Ag13 -60.5(2) . .
O26 Ag9 Ag10 Ag13 -157.35(13) . .
C3 Ag9 Ag10 Ag13 74.3(2) . .
O27 Ag9 Ag10 Ag13 114.68(15) . .
C4 Ag9 Ag10 Ag13 45.17(17) . .
Ag14 Ag9 Ag10 Ag13 23.05(2) . .
Ag5 Ag9 Ag10 Ag13 121.48(2) . .
O13 Ag9 Ag10 Ag5 178.1(2) . .
O26 Ag9 Ag10 Ag5 81.16(13) . .
C3 Ag9 Ag10 Ag5 -47.2(2) . .
O27 Ag9 Ag10 Ag5 -6.80(15) . .
C4 Ag9 Ag10 Ag5 -76.32(17) . .
Ag14 Ag9 Ag10 Ag5 -98.43(2) . .
C2 Ag5 Ag10 C3 179.3(4) . .
C1 Ag5 Ag10 C3 146.9(3) . .
Ag12 Ag5 Ag10 C3 4.1(3) . .
Ag4 Ag5 Ag10 C3 135.4(3) . .
Ag6 Ag5 Ag10 C3 -145.4(3) . .
Ag9 Ag5 Ag10 C3 -65.9(3) . .
Ag3 Ag5 Ag10 C3 98.1(3) . .
C3 Ag5 Ag10 O15 102.2(4) . .
C2 Ag5 Ag10 O15 -78.6(3) . .
C1 Ag5 Ag10 O15 -110.9(3) . .
Ag12 Ag5 Ag10 O15 106.2(2) . .
Ag4 Ag5 Ag10 O15 -122.4(2) . .
Ag6 Ag5 Ag10 O15 -43.2(2) . .
Ag9 Ag5 Ag10 O15 36.3(2) . .
Ag3 Ag5 Ag10 O15 -159.7(2) . .
C3 Ag5 Ag10 O25 -170.8(3) . .
C2 Ag5 Ag10 O25 8.5(3) . .
C1 Ag5 Ag10 O25 -23.9(2) . .
Ag12 Ag5 Ag10 O25 -166.71(15) . .
Ag4 Ag5 Ag10 O25 -35.40(15) . .
Ag6 Ag5 Ag10 O25 43.82(15) . .
Ag9 Ag5 Ag10 O25 123.36(15) . .
Ag3 Ag5 Ag10 O25 -72.68(15) . .
C3 Ag5 Ag10 O17 -79.2(3) . .
C2 Ag5 Ag10 O17 100.1(3) . .
C1 Ag5 Ag10 O17 67.7(3) . .
Ag12 Ag5 Ag10 O17 -75.14(17) . .
Ag4 Ag5 Ag10 O17 56.18(17) . .
Ag6 Ag5 Ag10 O17 135.40(17) . .
Ag9 Ag5 Ag10 O17 -145.06(17) . .
Ag3 Ag5 Ag10 O17 18.89(17) . .
C3 Ag5 Ag10 Ag9 65.9(3) . .
C2 Ag5 Ag10 Ag9 -114.9(2) . .
C1 Ag5 Ag10 Ag9 -147.2(2) . .
Ag12 Ag5 Ag10 Ag9 69.92(2) . .
Ag4 Ag5 Ag10 Ag9 -158.77(3) . .
Ag6 Ag5 Ag10 Ag9 -79.54(2) . .
Ag3 Ag5 Ag10 Ag9 163.95(3) . .
C3 Ag5 Ag10 Ag11 -55.6(3) . .
C2 Ag5 Ag10 Ag11 123.7(2) . .
C1 Ag5 Ag10 Ag11 91.3(2) . .
Ag12 Ag5 Ag10 Ag11 -51.49(2) . .
Ag4 Ag5 Ag10 Ag11 79.83(2) . .
Ag6 Ag5 Ag10 Ag11 159.05(2) . .
Ag9 Ag5 Ag10 Ag11 -121.41(2) . .
Ag3 Ag5 Ag10 Ag11 42.54(2) . .
C3 Ag5 Ag10 Ag13 8.0(3) . .
C2 Ag5 Ag10 Ag13 -172.7(2) . .
C1 Ag5 Ag10 Ag13 154.9(2) . .
Ag12 Ag5 Ag10 Ag13 12.09(3) . .
Ag4 Ag5 Ag10 Ag13 143.40(3) . .
Ag6 Ag5 Ag10 Ag13 -137.38(2) . .
Ag9 Ag5 Ag10 Ag13 -57.83(2) . .
Ag3 Ag5 Ag10 Ag13 106.12(3) . .
C3 Ag10 Ag11 O19 123.9(3) . .
O15 Ag10 Ag11 O19 10.6(3) . .
O25 Ag10 Ag11 O19 -127.4(2) . .
O17 Ag10 Ag11 O19 -34.0(2) . .
Ag9 Ag10 Ag11 O19 117.34(17) . .
Ag13 Ag10 Ag11 O19 50.49(16) . .
Ag5 Ag10 Ag11 O19 166.95(17) . .
O15 Ag10 Ag11 C3 -113.4(3) . .
O25 Ag10 Ag11 C3 108.7(3) . .
O17 Ag10 Ag11 C3 -157.9(3) . .
Ag9 Ag10 Ag11 C3 -6.6(2) . .
Ag13 Ag10 Ag11 C3 -73.4(2) . .
Ag5 Ag10 Ag11 C3 43.0(2) . .
C3 Ag10 Ag11 O24 -128.2(3) . .
O15 Ag10 Ag11 O24 118.4(3) . .
O25 Ag10 Ag11 O24 -19.52(19) . .
O17 Ag10 Ag11 O24 73.9(2) . .
Ag9 Ag10 Ag11 O24 -134.81(13) . .
Ag13 Ag10 Ag11 O24 158.33(13) . .
Ag5 Ag10 Ag11 O24 -85.21(13) . .
C3 Ag10 Ag11 O28 -49.0(3) . .
O15 Ag10 Ag11 O28 -162.4(3) . .
O25 Ag10 Ag11 O28 59.7(2) . .
O17 Ag10 Ag11 O28 153.1(2) . .
Ag9 Ag10 Ag11 O28 -55.57(18) . .
Ag13 Ag10 Ag11 O28 -122.43(18) . .
Ag5 Ag10 Ag11 O28 -5.97(18) . .
C3 Ag10 Ag11 C4 29.7(3) . .
O15 Ag10 Ag11 C4 -83.7(3) . .
O25 Ag10 Ag11 C4 138.4(2) . .
O17 Ag10 Ag11 C4 -128.3(2) . .
Ag9 Ag10 Ag11 C4 23.06(17) . .
Ag13 Ag10 Ag11 C4 -43.79(17) . .
Ag5 Ag10 Ag11 C4 72.66(17) . .
C3 Ag10 Ag11 Ag15 49.4(2) . .
O15 Ag10 Ag11 Ag15 -64.0(3) . .
O25 Ag10 Ag11 Ag15 158.09(14) . .
O17 Ag10 Ag11 Ag15 -108.53(15) . .
Ag9 Ag10 Ag11 Ag15 42.79(3) . .
Ag13 Ag10 Ag11 Ag15 -24.068(19) . .
Ag5 Ag10 Ag11 Ag15 92.39(2) . .
C3 Ag5 Ag12 O21 -156.3(7) . .
C2 Ag5 Ag12 O21 26.5(7) . .
C1 Ag5 Ag12 O21 64.2(7) . .
Ag4 Ag5 Ag12 O21 127.7(7) . .
Ag6 Ag5 Ag12 O21 -55.3(7) . .
Ag9 Ag5 Ag12 O21 -108.7(7) . .
Ag3 Ag5 Ag12 O21 84.4(7) . .
Ag10 Ag5 Ag12 O21 -159.6(7) . .
C3 Ag5 Ag12 O12 172.0(3) . .
C2 Ag5 Ag12 O12 -5.2(3) . .
C1 Ag5 Ag12 O12 32.5(2) . .
Ag4 Ag5 Ag12 O12 96.04(15) . .
Ag6 Ag5 Ag12 O12 -86.92(16) . .
Ag9 Ag5 Ag12 O12 -140.39(15) . .
Ag3 Ag5 Ag12 O12 52.77(15) . .
Ag10 Ag5 Ag12 O12 168.70(15) . .
C3 Ag5 Ag12 C4 -5.2(3) . .
C2 Ag5 Ag12 C4 177.5(3) . .
C1 Ag5 Ag12 C4 -144.7(3) . .
Ag4 Ag5 Ag12 C4 -81.22(18) . .
Ag6 Ag5 Ag12 C4 95.82(18) . .
Ag9 Ag5 Ag12 C4 42.34(17) . .
Ag3 Ag5 Ag12 C4 -124.49(18) . .
Ag10 Ag5 Ag12 C4 -8.56(18) . .
C2 Ag5 Ag12 C3 -177.2(4) . .
C1 Ag5 Ag12 C3 -139.5(3) . .
Ag4 Ag5 Ag12 C3 -76.0(2) . .
Ag6 Ag5 Ag12 C3 101.0(2) . .
Ag9 Ag5 Ag12 C3 47.6(2) . .
Ag3 Ag5 Ag12 C3 -119.3(2) . .
Ag10 Ag5 Ag12 C3 -3.3(2) . .
C3 Ag5 Ag12 Ag15 16.9(2) . .
C2 Ag5 Ag12 Ag15 -160.3(3) . .
C1 Ag5 Ag12 Ag15 -122.6(2) . .
Ag4 Ag5 Ag12 Ag15 -59.11(4) . .
Ag6 Ag5 Ag12 Ag15 117.93(5) . .
Ag9 Ag5 Ag12 Ag15 64.46(3) . .
Ag3 Ag5 Ag12 Ag15 -102.38(3) . .
Ag10 Ag5 Ag12 Ag15 13.55(3) . .
C3 Ag5 Ag12 Ag14 -39.5(2) . .
C2 Ag5 Ag12 Ag14 143.3(3) . .
C1 Ag5 Ag12 Ag14 -178.96(19) . .
Ag4 Ag5 Ag12 Ag14 -115.47(3) . .
Ag6 Ag5 Ag12 Ag14 61.58(5) . .
Ag9 Ag5 Ag12 Ag14 8.10(2) . .
Ag3 Ag5 Ag12 Ag14 -158.73(2) . .
Ag10 Ag5 Ag12 Ag14 -42.80(2) . .
C3 Ag10 Ag13 C4 -0.2(3) . .
O15 Ag10 Ag13 C4 -148.4(3) . .
O25 Ag10 Ag13 C4 140(4) . .
O17 Ag10 Ag13 C4 119.5(3) . .
Ag9 Ag10 Ag13 C4 -56.4(2) . .
Ag11 Ag10 Ag13 C4 53.3(2) . .
Ag5 Ag10 Ag13 C4 -5.7(2) . .
C3 Ag10 Ag13 N2 -179.0(4) . 1_545
O15 Ag10 Ag13 N2 32.8(4) . 1_545
O25 Ag10 Ag13 N2 -39(4) . 1_545
O17 Ag10 Ag13 N2 -59.4(4) . 1_545
Ag9 Ag10 Ag13 N2 124.8(4) . 1_545
Ag11 Ag10 Ag13 N2 -125.5(4) . 1_545
Ag5 Ag10 Ag13 N2 175.4(4) . 1_545
C3 Ag10 Ag13 O16 135.5(2) . .
O15 Ag10 Ag13 O16 -12.7(2) . .
O25 Ag10 Ag13 O16 -84(4) . .
O17 Ag10 Ag13 O16 -104.8(2) . .
Ag9 Ag10 Ag13 O16 79.27(14) . .
Ag11 Ag10 Ag13 O16 -171.02(14) . .
Ag5 Ag10 Ag13 O16 129.92(14) . .
C3 Ag10 Ag13 O18 -131.3(3) . .
O15 Ag10 Ag13 O18 80.5(2) . .
O25 Ag10 Ag13 O18 9(4) . .
O17 Ag10 Ag13 O18 -11.7(2) . .
Ag9 Ag10 Ag13 O18 172.45(16) . .
Ag11 Ag10 Ag13 O18 -77.84(16) . .
Ag5 Ag10 Ag13 O18 -136.90(16) . .
C3 Ag10 Ag13 Ag14 33.0(2) . .
O15 Ag10 Ag13 Ag14 -115.19(16) . .
O25 Ag10 Ag13 Ag14 173(4) . .
O17 Ag10 Ag13 Ag14 152.66(15) . .
Ag9 Ag10 Ag13 Ag14 -23.22(2) . .
Ag11 Ag10 Ag13 Ag14 86.49(2) . .
Ag5 Ag10 Ag13 Ag14 27.43(3) . .
C3 Ag10 Ag13 Ag15 -27.0(2) . .
O15 Ag10 Ag13 Ag15 -175.21(16) . .
O25 Ag10 Ag13 Ag15 113(4) . .
O17 Ag10 Ag13 Ag15 92.64(15) . .
Ag9 Ag10 Ag13 Ag15 -83.23(2) . .
Ag11 Ag10 Ag13 Ag15 26.48(2) . .
Ag5 Ag10 Ag13 Ag15 -32.58(3) . .
N2 Ag13 Ag14 C4 151.2(3) 1_545 .
O16 Ag13 Ag14 C4 -121.0(3) . .
O18 Ag13 Ag14 C4 56.1(6) . .
Ag15 Ag13 Ag14 C4 58.7(2) . .
Ag10 Ag13 Ag14 C4 -40.8(2) . .
C4 Ag13 Ag14 O30 139.6(10) . .
N2 Ag13 Ag14 O30 -69.2(10) 1_545 .
O16 Ag13 Ag14 O30 18.6(10) . .
O18 Ag13 Ag14 O30 -164.3(11) . .
Ag15 Ag13 Ag14 O30 -161.7(10) . .
Ag10 Ag13 Ag14 O30 98.9(10) . .
C4 Ag13 Ag14 O14 145.8(3) . .
N2 Ag13 Ag14 O14 -63.0(2) 1_545 .
O16 Ag13 Ag14 O14 24.8(2) . .
O18 Ag13 Ag14 O14 -158.1(6) . .
Ag15 Ag13 Ag14 O14 -155.54(14) . .
Ag10 Ag13 Ag14 O14 105.02(14) . .
C4 Ag13 Ag14 O29 -116.8(3) . .
N2 Ag13 Ag14 O29 34.4(2) 1_545 .
O16 Ag13 Ag14 O29 122.2(2) . .
O18 Ag13 Ag14 O29 -60.7(6) . .
Ag15 Ag13 Ag14 O29 -58.12(14) . .
Ag10 Ag13 Ag14 O29 -157.56(14) . .
C4 Ag13 Ag14 Ag15 -58.7(2) . .
N2 Ag13 Ag14 Ag15 92.54(16) 1_545 .
O16 Ag13 Ag14 Ag15 -179.69(17) . .
O18 Ag13 Ag14 Ag15 -2.6(6) . .
Ag10 Ag13 Ag14 Ag15 -99.44(2) . .
C4 Ag13 Ag14 Ag9 63.5(2) . .
N2 Ag13 Ag14 Ag9 -145.34(16) 1_545 .
O16 Ag13 Ag14 Ag9 -57.56(17) . .
O18 Ag13 Ag14 Ag9 119.6(6) . .
Ag15 Ag13 Ag14 Ag9 122.13(2) . .
Ag10 Ag13 Ag14 Ag9 22.69(2) . .
C4 Ag13 Ag14 Ag12 -10.6(2) . .
N2 Ag13 Ag14 Ag12 140.56(16) 1_545 .
O16 Ag13 Ag14 Ag12 -131.66(17) . .
O18 Ag13 Ag14 Ag12 45.5(6) . .
Ag15 Ag13 Ag14 Ag12 48.022(19) . .
Ag10 Ag13 Ag14 Ag12 -51.42(2) . .
O13 Ag9 Ag14 C4 157.4(3) . .
O26 Ag9 Ag14 C4 -150.3(8) . .
C3 Ag9 Ag14 C4 -10.5(3) . .
O27 Ag9 Ag14 C4 -90.4(2) . .
Ag10 Ag9 Ag14 C4 27.4(2) . .
Ag5 Ag9 Ag14 C4 -40.2(2) . .
O13 Ag9 Ag14 O30 -64.5(2) . .
O26 Ag9 Ag14 O30 -12.2(8) . .
C3 Ag9 Ag14 O30 127.6(3) . .
O27 Ag9 Ag14 O30 47.8(2) . .
C4 Ag9 Ag14 O30 138.1(3) . .
Ag10 Ag9 Ag14 O30 165.51(18) . .
Ag5 Ag9 Ag14 O30 97.96(18) . .
O13 Ag9 Ag14 O14 20.6(2) . .
O26 Ag9 Ag14 O14 72.9(7) . .
C3 Ag9 Ag14 O14 -147.3(2) . .
O27 Ag9 Ag14 O14 132.84(18) . .
C4 Ag9 Ag14 O14 -136.8(3) . .
Ag10 Ag9 Ag14 O14 -109.41(14) . .
Ag5 Ag9 Ag14 O14 -176.95(14) . .
O13 Ag9 Ag14 O29 105.6(4) . .
O26 Ag9 Ag14 O29 157.9(8) . .
C3 Ag9 Ag14 O29 -62.3(4) . .
O27 Ag9 Ag14 O29 -142.2(4) . .
C4 Ag9 Ag14 O29 -51.8(4) . .
Ag10 Ag9 Ag14 O29 -24.4(3) . .
Ag5 Ag9 Ag14 O29 -92.0(3) . .
O13 Ag9 Ag14 Ag15 157.81(15) . .
O26 Ag9 Ag14 Ag15 -149.9(7) . .
C3 Ag9 Ag14 Ag15 -10.12(17) . .
O27 Ag9 Ag14 Ag15 -89.97(12) . .
C4 Ag9 Ag14 Ag15 0.4(2) . .
Ag10 Ag9 Ag14 Ag15 27.78(3) . .
Ag5 Ag9 Ag14 Ag15 -39.76(3) . .
O13 Ag9 Ag14 Ag13 106.19(15) . .
O26 Ag9 Ag14 Ag13 158.5(7) . .
C3 Ag9 Ag14 Ag13 -61.75(17) . .
O27 Ag9 Ag14 Ag13 -141.60(12) . .
C4 Ag9 Ag14 Ag13 -51.2(2) . .
Ag10 Ag9 Ag14 Ag13 -23.85(2) . .
Ag5 Ag9 Ag14 Ag13 -91.39(2) . .
O13 Ag9 Ag14 Ag12 -154.23(15) . .
O26 Ag9 Ag14 Ag12 -101.9(7) . .
C3 Ag9 Ag14 Ag12 37.83(17) . .
O27 Ag9 Ag14 Ag12 -42.02(12) . .
C4 Ag9 Ag14 Ag12 48.4(2) . .
Ag10 Ag9 Ag14 Ag12 75.73(2) . .
Ag5 Ag9 Ag14 Ag12 8.19(2) . .
O21 Ag12 Ag14 C4 -141.7(3) . .
O12 Ag12 Ag14 C4 109.7(3) . .
C3 Ag12 Ag14 C4 22.5(3) . .
Ag15 Ag12 Ag14 C4 -62.1(2) . .
Ag5 Ag12 Ag14 C4 51.8(2) . .
O21 Ag12 Ag14 O30 53.7(2) . .
O12 Ag12 Ag14 O30 -54.9(3) . .
C4 Ag12 Ag14 O30 -164.6(3) . .
C3 Ag12 Ag14 O30 -142.1(2) . .
Ag15 Ag12 Ag14 O30 133.27(16) . .
Ag5 Ag12 Ag14 O30 -112.77(16) . .
O21 Ag12 Ag14 O14 145.0(4) . .
O12 Ag12 Ag14 O14 36.5(4) . .
C4 Ag12 Ag14 O14 -73.3(4) . .
C3 Ag12 Ag14 O14 -50.8(4) . .
Ag15 Ag12 Ag14 O14 -135.4(3) . .
Ag5 Ag12 Ag14 O14 -21.4(3) . .
O21 Ag12 Ag14 O29 -47.0(2) . .
O12 Ag12 Ag14 O29 -155.6(3) . .
C4 Ag12 Ag14 O29 94.7(3) . .
C3 Ag12 Ag14 O29 117.2(2) . .
Ag15 Ag12 Ag14 O29 32.56(13) . .
Ag5 Ag12 Ag14 O29 146.51(13) . .
O21 Ag12 Ag14 Ag15 -79.56(17) . .
O12 Ag12 Ag14 Ag15 171.9(2) . .
C4 Ag12 Ag14 Ag15 62.1(2) . .
C3 Ag12 Ag14 Ag15 84.60(18) . .
Ag5 Ag12 Ag14 Ag15 113.95(2) . .
O21 Ag12 Ag14 Ag13 -130.90(17) . .
O12 Ag12 Ag14 Ag13 120.5(2) . .
C4 Ag12 Ag14 Ag13 10.8(2) . .
C3 Ag12 Ag14 Ag13 33.26(18) . .
Ag15 Ag12 Ag14 Ag13 -51.34(2) . .
Ag5 Ag12 Ag14 Ag13 62.62(2) . .
O21 Ag12 Ag14 Ag9 157.85(17) . .
O12 Ag12 Ag14 Ag9 49.3(2) . .
C4 Ag12 Ag14 Ag9 -60.4(2) . .
C3 Ag12 Ag14 Ag9 -37.99(18) . .
Ag15 Ag12 Ag14 Ag9 -122.59(2) . .
Ag5 Ag12 Ag14 Ag9 -8.63(2) . .
O30 Ag14 Ag15 C4 -125.7(3) . .
O14 Ag14 Ag15 C4 95.6(3) . .
O29 Ag14 Ag15 C4 157.3(3) . .
Ag13 Ag14 Ag15 C4 58.0(2) . .
Ag9 Ag14 Ag15 C4 -0.5(2) . .
Ag12 Ag14 Ag15 C4 -59.9(2) . .
C4 Ag14 Ag15 O20 -98.0(3) . .
O30 Ag14 Ag15 O20 136.4(3) . .
O14 Ag14 Ag15 O20 -2.4(3) . .
O29 Ag14 Ag15 O20 59.3(3) . .
Ag13 Ag14 Ag15 O20 -40.0(2) . .
Ag9 Ag14 Ag15 O20 -98.4(2) . .
Ag12 Ag14 Ag15 O20 -157.9(2) . .
C4 Ag14 Ag15 O22 132.3(3) . .
O30 Ag14 Ag15 O22 6.6(3) . .
O14 Ag14 Ag15 O22 -132.2(3) . .
O29 Ag14 Ag15 O22 -70.4(2) . .
Ag13 Ag14 Ag15 O22 -169.71(16) . .
Ag9 Ag14 Ag15 O22 131.84(16) . .
Ag12 Ag14 Ag15 O22 72.40(16) . .
C4 Ag14 Ag15 Ag12 59.9(2) . .
O30 Ag14 Ag15 Ag12 -65.8(2) . .
O14 Ag14 Ag15 Ag12 155.5(2) . .
O29 Ag14 Ag15 Ag12 -142.83(15) . .
Ag13 Ag14 Ag15 Ag12 117.89(2) . .
Ag9 Ag14 Ag15 Ag12 59.44(2) . .
C4 Ag14 Ag15 Ag13 -58.0(2) . .
O30 Ag14 Ag15 Ag13 176.3(2) . .
O14 Ag14 Ag15 Ag13 37.6(2) . .
O29 Ag14 Ag15 Ag13 99.28(15) . .
Ag9 Ag14 Ag15 Ag13 -58.45(2) . .
Ag12 Ag14 Ag15 Ag13 -117.89(2) . .
C4 Ag14 Ag15 Ag11 -0.2(2) . .
O30 Ag14 Ag15 Ag11 -125.9(2) . .
O14 Ag14 Ag15 Ag11 95.4(2) . .
O29 Ag14 Ag15 Ag11 157.07(15) . .
Ag13 Ag14 Ag15 Ag11 57.79(2) . .
Ag9 Ag14 Ag15 Ag11 -0.66(3) . .
Ag12 Ag14 Ag15 Ag11 -60.10(2) . .
O21 Ag12 Ag15 C4 148.7(3) . .
O12 Ag12 Ag15 C4 -112.3(4) . .
C3 Ag12 Ag15 C4 -17.0(3) . .
Ag5 Ag12 Ag15 C4 -29.5(2) . .
Ag14 Ag12 Ag15 C4 55.8(2) . .
O21 Ag12 Ag15 O20 -110.5(3) . .
O12 Ag12 Ag15 O20 -11.5(4) . .
C4 Ag12 Ag15 O20 100.8(3) . .
C3 Ag12 Ag15 O20 83.7(3) . .
Ag5 Ag12 Ag15 O20 71.3(2) . .
Ag14 Ag12 Ag15 O20 156.6(2) . .
O21 Ag12 Ag15 O22 -16.4(2) . .
O12 Ag12 Ag15 O22 82.6(4) . .
C4 Ag12 Ag15 O22 -165.1(3) . .
C3 Ag12 Ag15 O22 177.9(2) . .
Ag5 Ag12 Ag15 O22 165.44(15) . .
Ag14 Ag12 Ag15 O22 -109.30(15) . .
O21 Ag12 Ag15 Ag14 92.93(17) . .
O12 Ag12 Ag15 Ag14 -168.1(4) . .
C4 Ag12 Ag15 Ag14 -55.8(2) . .
C3 Ag12 Ag15 Ag14 -72.84(17) . .
Ag5 Ag12 Ag15 Ag14 -85.27(3) . .
O21 Ag12 Ag15 Ag13 144.07(17) . .
O12 Ag12 Ag15 Ag13 -117.0(4) . .
C4 Ag12 Ag15 Ag13 -4.7(2) . .
C3 Ag12 Ag15 Ag13 -21.70(17) . .
Ag5 Ag12 Ag15 Ag13 -34.13(3) . .
Ag14 Ag12 Ag15 Ag13 51.14(2) . .
O21 Ag12 Ag15 Ag11 -150.88(17) . .
O12 Ag12 Ag15 Ag11 -51.9(4) . .
C4 Ag12 Ag15 Ag11 60.4(2) . .
C3 Ag12 Ag15 Ag11 43.35(17) . .
Ag5 Ag12 Ag15 Ag11 30.92(3) . .
Ag14 Ag12 Ag15 Ag11 116.19(2) . .
N2 Ag13 Ag15 C4 -156.8(3) 1_545 .
O16 Ag13 Ag15 C4 -60.5(6) . .
O18 Ag13 Ag15 C4 117.7(3) . .
Ag14 Ag13 Ag15 C4 -61.5(3) . .
Ag10 Ag13 Ag15 C4 33.7(3) . .
C4 Ag13 Ag15 O20 -141.3(3) . .
N2 Ag13 Ag15 O20 61.8(2) 1_545 .
O16 Ag13 Ag15 O20 158.1(6) . .
O18 Ag13 Ag15 O20 -23.6(2) . .
Ag14 Ag13 Ag15 O20 157.12(13) . .
Ag10 Ag13 Ag15 O20 -107.61(13) . .
C4 Ag13 Ag15 O22 93.4(5) . .
N2 Ag13 Ag15 O22 -63.4(5) 1_545 .
O16 Ag13 Ag15 O22 32.9(7) . .
O18 Ag13 Ag15 O22 -148.8(5) . .
Ag14 Ag13 Ag15 O22 31.9(5) . .
Ag10 Ag13 Ag15 O22 127.1(5) . .
C4 Ag13 Ag15 Ag14 61.5(2) . .
N2 Ag13 Ag15 Ag14 -95.27(15) 1_545 .
O16 Ag13 Ag15 Ag14 1.0(6) . .
O18 Ag13 Ag15 Ag14 179.28(16) . .
Ag10 Ag13 Ag15 Ag14 95.27(2) . .
C4 Ag13 Ag15 Ag12 5.1(2) . .
N2 Ag13 Ag15 Ag12 -151.77(15) 1_545 .
O16 Ag13 Ag15 Ag12 -55.5(6) . .
O18 Ag13 Ag15 Ag12 122.79(15) . .
Ag14 Ag13 Ag15 Ag12 -56.49(2) . .
Ag10 Ag13 Ag15 Ag12 38.78(3) . .
C4 Ag13 Ag15 Ag11 -58.5(2) . .
N2 Ag13 Ag15 Ag11 144.63(15) 1_545 .
O16 Ag13 Ag15 Ag11 -119.1(6) . .
O18 Ag13 Ag15 Ag11 59.19(15) . .
Ag14 Ag13 Ag15 Ag11 -120.09(2) . .
Ag10 Ag13 Ag15 Ag11 -24.82(2) . .
O19 Ag11 Ag15 C4 -152.5(3) . .
C3 Ag11 Ag15 C4 11.2(3) . .
O24 Ag11 Ag15 C4 139.0(9) . .
O28 Ag11 Ag15 C4 108.7(3) . .
Ag10 Ag11 Ag15 C4 -25.9(2) . .
O19 Ag11 Ag15 O20 -9.5(2) . .
C3 Ag11 Ag15 O20 154.2(2) . .
O24 Ag11 Ag15 O20 -78.0(8) . .
O28 Ag11 Ag15 O20 -108.30(19) . .
C4 Ag11 Ag15 O20 143.0(3) . .
Ag10 Ag11 Ag15 O20 117.10(14) . .
O19 Ag11 Ag15 O22 89.3(2) . .
C3 Ag11 Ag15 O22 -107.0(3) . .
O24 Ag11 Ag15 O22 20.8(8) . .
O28 Ag11 Ag15 O22 -9.5(2) . .
C4 Ag11 Ag15 O22 -118.2(3) . .
Ag10 Ag11 Ag15 O22 -144.13(18) . .
O19 Ag11 Ag15 Ag14 -152.29(15) . .
C3 Ag11 Ag15 Ag14 11.40(18) . .
O24 Ag11 Ag15 Ag14 139.2(8) . .
O28 Ag11 Ag15 Ag14 108.88(13) . .
C4 Ag11 Ag15 Ag14 0.2(2) . .
Ag10 Ag11 Ag15 Ag14 -25.73(3) . .
O19 Ag11 Ag15 Ag12 148.52(15) . .
C3 Ag11 Ag15 Ag12 -47.79(18) . .
O24 Ag11 Ag15 Ag12 80.0(8) . .
O28 Ag11 Ag15 Ag12 49.69(13) . .
C4 Ag11 Ag15 Ag12 -59.0(2) . .
Ag10 Ag11 Ag15 Ag12 -84.91(2) . .
O19 Ag11 Ag15 Ag13 -101.64(15) . .
C3 Ag11 Ag15 Ag13 62.06(18) . .
O24 Ag11 Ag15 Ag13 -170.1(8) . .
O28 Ag11 Ag15 Ag13 159.53(13) . .
C4 Ag11 Ag15 Ag13 50.8(2) . .
Ag10 Ag11 Ag15 Ag13 24.93(2) . .
O4 Ag3 C1 C2 -167.1(8) . .
O11 Ag3 C1 C2 -43.0(9) . .
Ag4 Ag3 C1 C2 115.3(10) . .
Ag2 Ag3 C1 C2 -164.0(10) . .
Ag1 Ag3 C1 C2 -80.2(8) . .
Ag5 Ag3 C1 C2 38.6(8) . .
O4 Ag3 C1 Ag4 77.6(4) . .
O11 Ag3 C1 Ag4 -158.33(18) . .
Ag2 Ag3 C1 Ag4 80.69(19) . .
Ag1 Ag3 C1 Ag4 164.5(3) . .
Ag5 Ag3 C1 Ag4 -76.74(19) . .
O4 Ag3 C1 Ag2 -3.1(4) . .
O11 Ag3 C1 Ag2 120.98(19) . .
Ag4 Ag3 C1 Ag2 -80.69(19) . .
Ag1 Ag3 C1 Ag2 83.8(2) . .
Ag5 Ag3 C1 Ag2 -157.4(3) . .
O4 Ag3 C1 Ag1 -86.9(3) . .
O11 Ag3 C1 Ag1 37.2(3) . .
Ag4 Ag3 C1 Ag1 -164.5(3) . .
Ag2 Ag3 C1 Ag1 -83.8(2) . .
Ag5 Ag3 C1 Ag1 118.8(2) . .
O4 Ag3 C1 Ag5 154.3(2) . .
O11 Ag3 C1 Ag5 -81.6(2) . .
Ag4 Ag3 C1 Ag5 76.74(19) . .
Ag2 Ag3 C1 Ag5 157.4(3) . .
Ag1 Ag3 C1 Ag5 -118.8(2) . .
O6 Ag4 C1 C2 104.7(6) . .
O24 Ag4 C1 C2 -127.3(6) . .
O25 Ag4 C1 C2 1.0(7) . .
Ag2 Ag4 C1 C2 138.3(7) . .
Ag3 Ag4 C1 C2 -138.4(7) . .
Ag5 Ag4 C1 C2 -53.7(6) . .
O6 Ag4 C1 Ag3 -116.9(2) . .
O24 Ag4 C1 Ag3 11.1(3) . .
O25 Ag4 C1 Ag3 139.35(19) . .
Ag2 Ag4 C1 Ag3 -83.3(2) . .
Ag5 Ag4 C1 Ag3 84.7(2) . .
O6 Ag4 C1 Ag2 -33.7(3) . .
O24 Ag4 C1 Ag2 94.4(3) . .
O25 Ag4 C1 Ag2 -137.37(19) . .
Ag3 Ag4 C1 Ag2 83.3(2) . .
Ag5 Ag4 C1 Ag2 168.0(3) . .
O6 Ag4 C1 Ag1 -68.5(11) . .
O24 Ag4 C1 Ag1 59.5(11) . .
O25 Ag4 C1 Ag1 -172.2(9) . .
Ag2 Ag4 C1 Ag1 -34.9(9) . .
Ag3 Ag4 C1 Ag1 48.4(9) . .
Ag5 Ag4 C1 Ag1 133.1(11) . .
O6 Ag4 C1 Ag5 158.36(19) . .
O24 Ag4 C1 Ag5 -73.6(3) . .
O25 Ag4 C1 Ag5 54.7(3) . .
Ag2 Ag4 C1 Ag5 -168.0(3) . .
Ag3 Ag4 C1 Ag5 -84.7(2) . .
O5 Ag2 C1 C2 -77.4(9) . .
O3 Ag2 C1 C2 166.4(8) . .
S1 Ag2 C1 C2 70.9(9) . .
Ag4 Ag2 C1 C2 -112.8(9) . .
Ag3 Ag2 C1 C2 163.7(10) . .
Ag1 Ag2 C1 C2 79.0(8) . .
Ag8 Ag2 C1 C2 0.3(8) . .
O5 Ag2 C1 Ag3 119.0(2) . .
O3 Ag2 C1 Ag3 2.7(3) . .
S1 Ag2 C1 Ag3 -92.8(2) . .
Ag4 Ag2 C1 Ag3 83.5(2) . .
Ag1 Ag2 C1 Ag3 -84.7(2) . .
Ag8 Ag2 C1 Ag3 -163.4(3) . .
O5 Ag2 C1 Ag4 35.5(3) . .
O3 Ag2 C1 Ag4 -80.8(3) . .
S1 Ag2 C1 Ag4 -176.27(7) . .
Ag3 Ag2 C1 Ag4 -83.5(2) . .
Ag1 Ag2 C1 Ag4 -168.2(3) . .
Ag8 Ag2 C1 Ag4 113.1(2) . .
O5 Ag2 C1 Ag1 -156.35(18) . .
O3 Ag2 C1 Ag1 87.4(3) . .
S1 Ag2 C1 Ag1 -8.1(3) . .
Ag4 Ag2 C1 Ag1 168.2(3) . .
Ag3 Ag2 C1 Ag1 84.7(2) . .
Ag8 Ag2 C1 Ag1 -78.73(17) . .
O5 Ag2 C1 Ag5 61.9(8) . .
O3 Ag2 C1 Ag5 -54.3(8) . .
S1 Ag2 C1 Ag5 -149.8(6) . .
Ag4 Ag2 C1 Ag5 26.4(6) . .
Ag3 Ag2 C1 Ag5 -57.1(7) . .
Ag1 Ag2 C1 Ag5 -141.8(9) . .
Ag8 Ag2 C1 Ag5 139.5(8) . .
N3 Ag1 C1 C2 -179.1(5) . .
O1 Ag1 C1 C2 44.1(7) . .
N1 Ag1 C1 C2 -84.3(5) . .
Ag7 Ag1 C1 C2 8.3(5) . .
Ag3 Ag1 C1 C2 138.1(6) . .
Ag2 Ag1 C1 C2 -139.2(6) . .
Ag8 Ag1 C1 C2 -58.4(5) . .
N3 Ag1 C1 Ag3 42.9(3) . .
O1 Ag1 C1 Ag3 -94.0(4) . .
N1 Ag1 C1 Ag3 137.6(2) . .
C2 Ag1 C1 Ag3 -138.1(6) . .
Ag7 Ag1 C1 Ag3 -129.8(2) . .
Ag2 Ag1 C1 Ag3 82.7(2) . .
Ag8 Ag1 C1 Ag3 163.6(3) . .
N3 Ag1 C1 Ag4 -5.3(11) . .
O1 Ag1 C1 Ag4 -142.2(9) . .
N1 Ag1 C1 Ag4 89.4(10) . .
C2 Ag1 C1 Ag4 173.7(14) . .
Ag7 Ag1 C1 Ag4 -178.0(11) . .
Ag3 Ag1 C1 Ag4 -48.2(9) . .
Ag2 Ag1 C1 Ag4 34.5(9) . .
Ag8 Ag1 C1 Ag4 115.4(11) . .
N3 Ag1 C1 Ag2 -39.9(3) . .
O1 Ag1 C1 Ag2 -176.7(2) . .
N1 Ag1 C1 Ag2 54.9(3) . .
C2 Ag1 C1 Ag2 139.2(6) . .
Ag7 Ag1 C1 Ag2 147.5(2) . .
Ag3 Ag1 C1 Ag2 -82.7(2) . .
Ag8 Ag1 C1 Ag2 80.83(19) . .
N3 Ag1 C1 Ag5 121.7(3) . .
O1 Ag1 C1 Ag5 -15.2(6) . .
N1 Ag1 C1 Ag5 -143.6(3) . .
C2 Ag1 C1 Ag5 -59.3(5) . .
Ag7 Ag1 C1 Ag5 -51.0(3) . .
Ag3 Ag1 C1 Ag5 78.8(3) . .
Ag2 Ag1 C1 Ag5 161.5(5) . .
Ag8 Ag1 C1 Ag5 -117.6(4) . .
C3 Ag5 C1 C2 152.9(5) . .
Ag12 Ag5 C1 C2 -121.7(5) . .
Ag4 Ag5 C1 C2 124.3(6) . .
Ag6 Ag5 C1 C2 29.2(5) . .
Ag9 Ag5 C1 C2 43.8(6) . .
Ag3 Ag5 C1 C2 -152.0(6) . .
Ag10 Ag5 C1 C2 109.3(5) . .
C3 Ag5 C1 Ag3 -55.1(5) . .
C2 Ag5 C1 Ag3 152.0(6) . .
Ag12 Ag5 C1 Ag3 30.2(3) . .
Ag4 Ag5 C1 Ag3 -83.7(2) . .
Ag6 Ag5 C1 Ag3 -178.8(2) . .
Ag9 Ag5 C1 Ag3 -164.24(14) . .
Ag10 Ag5 C1 Ag3 -98.74(17) . .
C3 Ag5 C1 Ag4 28.6(5) . .
C2 Ag5 C1 Ag4 -124.3(6) . .
Ag12 Ag5 C1 Ag4 113.95(15) . .
Ag6 Ag5 C1 Ag4 -95.14(18) . .
Ag9 Ag5 C1 Ag4 -80.5(3) . .
Ag3 Ag5 C1 Ag4 83.7(2) . .
Ag10 Ag5 C1 Ag4 -15.0(3) . .
C3 Ag5 C1 Ag2 1.8(11) . .
C2 Ag5 C1 Ag2 -151.1(11) . .
Ag12 Ag5 C1 Ag2 87.1(7) . .
Ag4 Ag5 C1 Ag2 -26.8(6) . .
Ag6 Ag5 C1 Ag2 -122.0(8) . .
Ag9 Ag5 C1 Ag2 -107.4(7) . .
Ag3 Ag5 C1 Ag2 56.9(7) . .
Ag10 Ag5 C1 Ag2 -41.9(8) . .
C3 Ag5 C1 Ag1 -134.4(4) . .
C2 Ag5 C1 Ag1 72.7(5) . .
Ag12 Ag5 C1 Ag1 -49.0(4) . .
Ag4 Ag5 C1 Ag1 -163.0(5) . .
Ag6 Ag5 C1 Ag1 101.9(3) . .
Ag9 Ag5 C1 Ag1 116.5(3) . .
Ag3 Ag5 C1 Ag1 -79.3(3) . .
Ag10 Ag5 C1 Ag1 -178.0(2) . .
Ag3 C1 C2 Ag7 62.8(13) . .
Ag4 C1 C2 Ag7 166.6(5) . .
Ag2 C1 C2 Ag7 -93.0(10) . .
Ag1 C1 C2 Ag7 -15.8(9) . .
Ag5 C1 C2 Ag7 106.3(8) . .
Ag3 C1 C2 Ag6 -122.7(8) . .
Ag4 C1 C2 Ag6 -18.9(12) . .
Ag2 C1 C2 Ag6 81.6(12) . .
Ag1 C1 C2 Ag6 158.7(8) . .
Ag5 C1 C2 Ag6 -79.2(8) . .
Ag3 C1 C2 Ag5 -43.5(8) . .
Ag4 C1 C2 Ag5 60.3(4) . .
Ag2 C1 C2 Ag5 160.8(7) . .
Ag1 C1 C2 Ag5 -122.1(2) . .
Ag3 C1 C2 Ag8 155.5(6) . .
Ag4 C1 C2 Ag8 -100.7(4) . .
Ag2 C1 C2 Ag8 -0.3(9) . .
Ag1 C1 C2 Ag8 76.9(3) . .
Ag5 C1 C2 Ag8 -161.1(4) . .
Ag3 C1 C2 Ag1 78.6(7) . .
Ag4 C1 C2 Ag1 -177.6(5) . .
Ag2 C1 C2 Ag1 -77.2(7) . .
Ag5 C1 C2 Ag1 122.1(2) . .
O9 Ag7 C2 C1 161.0(8) . .
O2 Ag7 C2 C1 -29.2(11) . .
Ag6 Ag7 C2 C1 176.5(11) . .
Ag1 Ag7 C2 C1 14.9(8) . .
Ag8 Ag7 C2 C1 95.6(9) . .
O9 Ag7 C2 Ag6 -15.4(4) . .
O2 Ag7 C2 Ag6 154.3(2) . .
Ag1 Ag7 C2 Ag6 -161.6(3) . .
Ag8 Ag7 C2 Ag6 -80.9(2) . .
O9 Ag7 C2 Ag5 -98.5(4) . .
O2 Ag7 C2 Ag5 71.2(4) . .
Ag6 Ag7 C2 Ag5 -83.1(3) . .
Ag1 Ag7 C2 Ag5 115.4(3) . .
Ag8 Ag7 C2 Ag5 -164.0(4) . .
O9 Ag7 C2 Ag8 65.5(4) . .
O2 Ag7 C2 Ag8 -124.8(3) . .
Ag6 Ag7 C2 Ag8 80.9(2) . .
Ag1 Ag7 C2 Ag8 -80.66(19) . .
O9 Ag7 C2 Ag1 146.1(2) . .
O2 Ag7 C2 Ag1 -44.2(3) . .
Ag6 Ag7 C2 Ag1 161.6(3) . .
Ag8 Ag7 C2 Ag1 80.66(19) . .
O8 Ag6 C2 C1 -40.5(11) . .
O10 Ag6 C2 C1 -163.0(9) . .
O26 Ag6 C2 C1 86.9(10) . .
Ag7 Ag6 C2 C1 -176.3(11) . .
Ag8 Ag6 C2 C1 -87.2(10) . .
Ag5 Ag6 C2 C1 80.2(10) . .
O8 Ag6 C2 Ag7 135.8(2) . .
O10 Ag6 C2 Ag7 13.3(3) . .
O26 Ag6 C2 Ag7 -96.9(3) . .
Ag8 Ag6 C2 Ag7 89.1(2) . .
Ag5 Ag6 C2 Ag7 -103.6(3) . .
O8 Ag6 C2 Ag5 -120.6(2) . .
O10 Ag6 C2 Ag5 116.9(2) . .
O26 Ag6 C2 Ag5 6.7(4) . .
Ag7 Ag6 C2 Ag5 103.6(3) . .
Ag8 Ag6 C2 Ag5 -167.4(3) . .
O8 Ag6 C2 Ag8 46.7(3) . .
O10 Ag6 C2 Ag8 -75.8(3) . .
O26 Ag6 C2 Ag8 174.05(15) . .
Ag7 Ag6 C2 Ag8 -89.1(2) . .
Ag5 Ag6 C2 Ag8 167.4(3) . .
O8 Ag6 C2 Ag1 98.3(6) . .
O10 Ag6 C2 Ag1 -24.2(8) . .
O26 Ag6 C2 Ag1 -134.3(6) . .
Ag7 Ag6 C2 Ag1 -37.4(5) . .
Ag8 Ag6 C2 Ag1 51.6(6) . .
Ag5 Ag6 C2 Ag1 -141.0(8) . .
C3 Ag5 C2 C1 -85.5(12) . .
Ag12 Ag5 C2 C1 85.2(5) . .
Ag4 Ag5 C2 C1 -41.4(4) . .
Ag6 Ag5 C2 C1 -140.7(6) . .
Ag9 Ag5 C2 C1 -155.2(4) . .
Ag3 Ag5 C2 C1 20.2(4) . .
Ag10 Ag5 C2 C1 -87.6(5) . .
C3 Ag5 C2 Ag7 136.6(10) . .
C1 Ag5 C2 Ag7 -137.9(6) . .
Ag12 Ag5 C2 Ag7 -52.7(4) . .
Ag4 Ag5 C2 Ag7 -179.4(3) . .
Ag6 Ag5 C2 Ag7 81.4(3) . .
Ag9 Ag5 C2 Ag7 66.9(3) . .
Ag3 Ag5 C2 Ag7 -117.7(3) . .
Ag10 Ag5 C2 Ag7 134.51(18) . .
C3 Ag5 C2 Ag6 55.2(12) . .
C1 Ag5 C2 Ag6 140.7(6) . .
Ag12 Ag5 C2 Ag6 -134.11(16) . .
Ag4 Ag5 C2 Ag6 99.3(2) . .
Ag9 Ag5 C2 Ag6 -14.5(3) . .
Ag3 Ag5 C2 Ag6 160.9(2) . .
Ag10 Ag5 C2 Ag6 53.1(3) . .
C3 Ag5 C2 Ag8 13.9(19) . .
C1 Ag5 C2 Ag8 99.4(12) . .
Ag12 Ag5 C2 Ag8 -175.4(8) . .
Ag4 Ag5 C2 Ag8 58.0(10) . .
Ag6 Ag5 C2 Ag8 -41.3(9) . .
Ag9 Ag5 C2 Ag8 -55.8(11) . .
Ag3 Ag5 C2 Ag8 119.6(11) . .
Ag10 Ag5 C2 Ag8 11.9(12) . .
C3 Ag5 C2 Ag1 -145.6(10) . .
C1 Ag5 C2 Ag1 -60.0(4) . .
Ag12 Ag5 C2 Ag1 25.1(5) . .
Ag4 Ag5 C2 Ag1 -101.5(3) . .
Ag6 Ag5 C2 Ag1 159.3(4) . .
Ag9 Ag5 C2 Ag1 144.77(18) . .
Ag3 Ag5 C2 Ag1 -39.9(2) . .
Ag10 Ag5 C2 Ag1 -147.60(18) . .
N4 Ag8 C2 C1 -159.1(5) . .
O23 Ag8 C2 C1 -0.6(6) . .
O7 Ag8 C2 C1 94.1(5) . .
Ag6 Ag8 C2 C1 139.9(6) . .
Ag7 Ag8 C2 C1 -137.1(6) . .
Ag2 Ag8 C2 C1 0.1(4) . .
Ag1 Ag8 C2 C1 -63.5(5) . .
N4 Ag8 C2 Ag7 -22.0(4) . .
O23 Ag8 C2 Ag7 136.5(2) . .
O7 Ag8 C2 Ag7 -128.8(2) . .
Ag6 Ag8 C2 Ag7 -83.0(2) . .
Ag2 Ag8 C2 Ag7 137.2(2) . .
Ag1 Ag8 C2 Ag7 73.6(2) . .
N4 Ag8 C2 Ag6 61.0(3) . .
O23 Ag8 C2 Ag6 -140.5(2) . .
O7 Ag8 C2 Ag6 -45.8(3) . .
Ag7 Ag8 C2 Ag6 83.0(2) . .
Ag2 Ag8 C2 Ag6 -139.8(2) . .
Ag1 Ag8 C2 Ag6 156.6(3) . .
N4 Ag8 C2 Ag5 102.7(11) . .
O23 Ag8 C2 Ag5 -98.7(11) . .
O7 Ag8 C2 Ag5 -4.0(11) . .
Ag6 Ag8 C2 Ag5 41.7(9) . .
Ag7 Ag8 C2 Ag5 124.7(12) . .
Ag2 Ag8 C2 Ag5 -98.0(11) . .
Ag1 Ag8 C2 Ag5 -161.6(12) . .
N4 Ag8 C2 Ag1 -95.7(3) . .
O23 Ag8 C2 Ag1 62.9(3) . .
O7 Ag8 C2 Ag1 157.58(17) . .
Ag6 Ag8 C2 Ag1 -156.6(3) . .
Ag7 Ag8 C2 Ag1 -73.6(2) . .
Ag2 Ag8 C2 Ag1 63.61(12) . .
N3 Ag1 C2 C1 1.6(8) . .
O1 Ag1 C2 C1 -151.0(5) . .
N1 Ag1 C2 C1 105.3(5) . .
Ag7 Ag1 C2 C1 -168.8(6) . .
Ag3 Ag1 C2 C1 -30.8(5) . .
Ag2 Ag1 C2 C1 30.5(5) . .
Ag8 Ag1 C2 C1 100.5(5) . .
N3 Ag1 C2 Ag7 170.4(3) . .
O1 Ag1 C2 Ag7 17.8(3) . .
C1 Ag1 C2 Ag7 168.8(6) . .
N1 Ag1 C2 Ag7 -85.9(2) . .
Ag3 Ag1 C2 Ag7 138.0(2) . .
Ag2 Ag1 C2 Ag7 -160.7(2) . .
Ag8 Ag1 C2 Ag7 -90.6(2) . .
N3 Ag1 C2 Ag6 -150.6(5) . .
O1 Ag1 C2 Ag6 56.8(7) . .
C1 Ag1 C2 Ag6 -152.2(10) . .
N1 Ag1 C2 Ag6 -46.9(7) . .
Ag7 Ag1 C2 Ag6 39.0(5) . .
Ag3 Ag1 C2 Ag6 177.0(7) . .
Ag2 Ag1 C2 Ag6 -121.7(7) . .
Ag8 Ag1 C2 Ag6 -51.7(6) . .
N3 Ag1 C2 Ag5 74.4(5) . .
O1 Ag1 C2 Ag5 -78.2(4) . .
C1 Ag1 C2 Ag5 72.8(5) . .
N1 Ag1 C2 Ag5 178.1(3) . .
Ag7 Ag1 C2 Ag5 -96.0(3) . .
Ag3 Ag1 C2 Ag5 42.0(2) . .
Ag2 Ag1 C2 Ag5 103.3(3) . .
Ag8 Ag1 C2 Ag5 173.3(4) . .
N3 Ag1 C2 Ag8 -98.9(4) . .
O1 Ag1 C2 Ag8 108.4(2) . .
C1 Ag1 C2 Ag8 -100.5(5) . .
N1 Ag1 C2 Ag8 4.8(3) . .
Ag7 Ag1 C2 Ag8 90.6(2) . .
Ag3 Ag1 C2 Ag8 -131.3(2) . .
Ag2 Ag1 C2 Ag8 -70.01(14) . .
C2 Ag5 C3 C4 -166.7(11) . .
C1 Ag5 C3 C4 131.3(12) . .
Ag12 Ag5 C3 C4 20.7(12) . .
Ag4 Ag5 C3 C4 152.4(13) . .
Ag6 Ag5 C3 C4 -120.5(12) . .
Ag9 Ag5 C3 C4 -85.8(13) . .
Ag3 Ag5 C3 C4 93.3(13) . .
Ag10 Ag5 C3 C4 -164.2(15) . .
C2 Ag5 C3 Ag10 -2.5(12) . .
C1 Ag5 C3 Ag10 -64.5(5) . .
Ag12 Ag5 C3 Ag10 -175.1(3) . .
Ag4 Ag5 C3 Ag10 -43.4(3) . .
Ag6 Ag5 C3 Ag10 43.7(3) . .
Ag9 Ag5 C3 Ag10 78.4(2) . .
Ag3 Ag5 C3 Ag10 -102.5(2) . .
C2 Ag5 C3 Ag11 80.4(11) . .
C1 Ag5 C3 Ag11 18.4(6) . .
Ag12 Ag5 C3 Ag11 -92.1(3) . .
Ag4 Ag5 C3 Ag11 39.5(3) . .
Ag6 Ag5 C3 Ag11 126.62(18) . .
Ag9 Ag5 C3 Ag11 161.3(4) . .
Ag3 Ag5 C3 Ag11 -19.6(3) . .
Ag10 Ag5 C3 Ag11 82.9(3) . .
C2 Ag5 C3 Ag9 -80.9(11) . .
C1 Ag5 C3 Ag9 -142.9(4) . .
Ag12 Ag5 C3 Ag9 106.5(2) . .
Ag4 Ag5 C3 Ag9 -121.77(14) . .
Ag6 Ag5 C3 Ag9 -34.7(3) . .
Ag3 Ag5 C3 Ag9 179.08(8) . .
Ag10 Ag5 C3 Ag9 -78.4(2) . .
C2 Ag5 C3 Ag12 172.6(10) . .
C1 Ag5 C3 Ag12 110.5(4) . .
Ag4 Ag5 C3 Ag12 131.69(11) . .
Ag6 Ag5 C3 Ag12 -141.23(9) . .
Ag9 Ag5 C3 Ag12 -106.5(2) . .
Ag3 Ag5 C3 Ag12 72.54(17) . .
Ag10 Ag5 C3 Ag12 175.1(3) . .
O15 Ag10 C3 C4 46.6(7) . .
O25 Ag10 C3 C4 -178.3(5) . .
O17 Ag10 C3 C4 -65.7(6) . .
Ag9 Ag10 C3 C4 84.9(6) . .
Ag11 Ag10 C3 C4 -87.0(6) . .
Ag13 Ag10 C3 C4 0.3(5) . .
Ag5 Ag10 C3 C4 171.9(7) . .
O15 Ag10 C3 Ag5 -125.4(3) . .
O25 Ag10 C3 Ag5 9.8(3) . .
O17 Ag10 C3 Ag5 122.4(2) . .
Ag9 Ag10 C3 Ag5 -87.0(3) . .
Ag11 Ag10 C3 Ag5 101.1(3) . .
Ag13 Ag10 C3 Ag5 -171.6(3) . .
O15 Ag10 C3 Ag11 133.6(3) . .
O25 Ag10 C3 Ag11 -91.3(2) . .
O17 Ag10 C3 Ag11 21.3(3) . .
Ag9 Ag10 C3 Ag11 171.9(3) . .
Ag13 Ag10 C3 Ag11 87.29(16) . .
Ag5 Ag10 C3 Ag11 -101.1(3) . .
O15 Ag10 C3 Ag9 -38.3(4) . .
O25 Ag10 C3 Ag9 96.8(2) . .
O17 Ag10 C3 Ag9 -150.60(17) . .
Ag11 Ag10 C3 Ag9 -171.9(3) . .
Ag13 Ag10 C3 Ag9 -84.61(15) . .
Ag5 Ag10 C3 Ag9 87.0(3) . .
O15 Ag10 C3 Ag12 169(4) . .
O25 Ag10 C3 Ag12 -56(4) . .
O17 Ag10 C3 Ag12 57(4) . .
Ag9 Ag10 C3 Ag12 -152(4) . .
Ag11 Ag10 C3 Ag12 36(4) . .
Ag13 Ag10 C3 Ag12 123(4) . .
Ag5 Ag10 C3 Ag12 -65(4) . .
O19 Ag11 C3 C4 6.7(7) . .
O24 Ag11 C3 C4 171.6(4) . .
O28 Ag11 C3 C4 -102.9(5) . .
Ag10 Ag11 C3 C4 110.3(5) . .
Ag15 Ag11 C3 C4 -16.5(4) . .
O19 Ag11 C3 Ag5 160.2(2) . .
O24 Ag11 C3 Ag5 -34.9(3) . .
O28 Ag11 C3 Ag5 50.6(3) . .
C4 Ag11 C3 Ag5 153.5(6) . .
Ag10 Ag11 C3 Ag5 -96.3(3) . .
Ag15 Ag11 C3 Ag5 136.9(3) . .
O19 Ag11 C3 Ag10 -103.5(3) . .
O24 Ag11 C3 Ag10 61.4(3) . .
O28 Ag11 C3 Ag10 146.87(19) . .
C4 Ag11 C3 Ag10 -110.3(5) . .
Ag15 Ag11 C3 Ag10 -126.8(2) . .
O19 Ag11 C3 Ag9 -81.3(9) . .
O24 Ag11 C3 Ag9 83.6(9) . .
O28 Ag11 C3 Ag9 169.1(9) . .
C4 Ag11 C3 Ag9 -88.0(10) . .
Ag10 Ag11 C3 Ag9 22.3(7) . .
Ag15 Ag11 C3 Ag9 -104.5(9) . .
O19 Ag11 C3 Ag12 79.6(4) . .
O24 Ag11 C3 Ag12 -115.5(2) . .
O28 Ag11 C3 Ag12 -30.0(2) . .
C4 Ag11 C3 Ag12 72.9(5) . .
Ag10 Ag11 C3 Ag12 -176.9(3) . .
Ag15 Ag11 C3 Ag12 56.31(15) . .
O13 Ag9 C3 C4 -4.9(7) . .
O26 Ag9 C3 C4 -170.5(4) . .
O27 Ag9 C3 C4 105.0(5) . .
Ag10 Ag9 C3 C4 -110.6(5) . .
Ag14 Ag9 C3 C4 16.7(4) . .
Ag5 Ag9 C3 C4 151.1(6) . .
O13 Ag9 C3 Ag5 -156.0(3) . .
O26 Ag9 C3 Ag5 38.4(3) . .
O27 Ag9 C3 Ag5 -46.1(2) . .
C4 Ag9 C3 Ag5 -151.1(6) . .
Ag10 Ag9 C3 Ag5 98.3(2) . .
Ag14 Ag9 C3 Ag5 -134.4(2) . .
O13 Ag9 C3 Ag10 105.8(4) . .
O26 Ag9 C3 Ag10 -59.8(2) . .
O27 Ag9 C3 Ag10 -144.4(2) . .
C4 Ag9 C3 Ag10 110.6(5) . .
Ag14 Ag9 C3 Ag10 127.34(18) . .
Ag5 Ag9 C3 Ag10 -98.3(2) . .
O13 Ag9 C3 Ag11 83.3(10) . .
O26 Ag9 C3 Ag11 -82.3(9) . .
O27 Ag9 C3 Ag11 -166.9(9) . .
C4 Ag9 C3 Ag11 88.2(10) . .
Ag10 Ag9 C3 Ag11 -22.5(7) . .
Ag14 Ag9 C3 Ag11 104.9(9) . .
Ag5 Ag9 C3 Ag11 -120.7(10) . .
O13 Ag9 C3 Ag12 -76.8(4) . .
O26 Ag9 C3 Ag12 117.6(2) . .
O27 Ag9 C3 Ag12 33.0(2) . .
C4 Ag9 C3 Ag12 -71.9(5) . .
Ag10 Ag9 C3 Ag12 177.4(4) . .
Ag14 Ag9 C3 Ag12 -55.23(19) . .
Ag5 Ag9 C3 Ag12 79.2(3) . .
O21 Ag12 C3 C4 -1.3(7) . .
O12 Ag12 C3 C4 -177.2(4) . .
Ag15 Ag12 C3 C4 26.3(4) . .
Ag5 Ag12 C3 C4 -169.7(6) . .
Ag14 Ag12 C3 C4 -32.7(4) . .
O21 Ag12 C3 Ag5 168.4(3) . .
O12 Ag12 C3 Ag5 -7.5(3) . .
C4 Ag12 C3 Ag5 169.7(6) . .
Ag15 Ag12 C3 Ag5 -164.1(2) . .
Ag14 Ag12 C3 Ag5 137.0(2) . .
O21 Ag12 C3 Ag10 -125(4) . .
O12 Ag12 C3 Ag10 59(4) . .
C4 Ag12 C3 Ag10 -124(4) . .
Ag15 Ag12 C3 Ag10 -98(4) . .
Ag5 Ag12 C3 Ag10 66(4) . .
Ag14 Ag12 C3 Ag10 -157(4) . .
O21 Ag12 C3 Ag11 -90.1(5) . .
O12 Ag12 C3 Ag11 94.0(2) . .
C4 Ag12 C3 Ag11 -88.8(5) . .
Ag15 Ag12 C3 Ag11 -62.57(17) . .
Ag5 Ag12 C3 Ag11 101.5(3) . .
Ag14 Ag12 C3 Ag11 -121.5(2) . .
O21 Ag12 C3 Ag9 82.7(5) . .
O12 Ag12 C3 Ag9 -93.1(3) . .
C4 Ag12 C3 Ag9 84.0(5) . .
Ag15 Ag12 C3 Ag9 110.3(2) . .
Ag5 Ag12 C3 Ag9 -85.7(3) . .
Ag14 Ag12 C3 Ag9 51.34(18) . .
Ag5 C3 C4 Ag15 -79.9(15) . .
Ag10 C3 C4 Ag15 116.8(7) . .
Ag11 C3 C4 Ag15 35.8(8) . .
Ag9 C3 C4 Ag15 -165.6(7) . .
Ag12 C3 C4 Ag15 -58.5(7) . .
Ag5 C3 C4 Ag13 162.9(9) . .
Ag10 C3 C4 Ag13 -0.4(7) . .
Ag11 C3 C4 Ag13 -81.4(5) . .
Ag9 C3 C4 Ag13 77.2(5) . .
Ag12 C3 C4 Ag13 -175.7(5) . .
Ag5 C3 C4 Ag14 56.1(16) . .
Ag10 C3 C4 Ag14 -107.2(6) . .
Ag11 C3 C4 Ag14 171.8(6) . .
Ag9 C3 C4 Ag14 -29.6(7) . .
Ag12 C3 C4 Ag14 77.5(7) . .
Ag5 C3 C4 Ag12 -21.4(12) . .
Ag10 C3 C4 Ag12 175.3(4) . .
Ag11 C3 C4 Ag12 94.3(2) . .
Ag9 C3 C4 Ag12 -107.1(2) . .
Ag5 C3 C4 Ag11 -115.7(13) . .
Ag10 C3 C4 Ag11 81.0(3) . .
Ag9 C3 C4 Ag11 158.6(3) . .
Ag12 C3 C4 Ag11 -94.3(2) . .
Ag5 C3 C4 Ag9 85.7(12) . .
Ag10 C3 C4 Ag9 -77.6(4) . .
Ag11 C3 C4 Ag9 -158.6(3) . .
Ag12 C3 C4 Ag9 107.1(2) . .
O20 Ag15 C4 C3 -78.4(9) . .
O22 Ag15 C4 C3 77.5(9) . .
Ag14 Ag15 C4 C3 148.8(10) . .
Ag12 Ag15 C4 C3 58.0(8) . .
Ag13 Ag15 C4 C3 -128.2(9) . .
Ag11 Ag15 C4 C3 -31.5(8) . .
O20 Ag15 C4 Ag13 49.8(3) . .
O22 Ag15 C4 Ag13 -154.4(2) . .
Ag14 Ag15 C4 Ag13 -83.1(2) . .
Ag12 Ag15 C4 Ag13 -173.8(3) . .
Ag11 Ag15 C4 Ag13 96.7(2) . .
O20 Ag15 C4 Ag14 132.9(2) . .
O22 Ag15 C4 Ag14 -71.3(3) . .
Ag12 Ag15 C4 Ag14 -90.7(2) . .
Ag13 Ag15 C4 Ag14 83.1(2) . .
Ag11 Ag15 C4 Ag14 179.8(3) . .
O20 Ag15 C4 Ag12 -136.40(19) . .
O22 Ag15 C4 Ag12 19.4(4) . .
Ag14 Ag15 C4 Ag12 90.7(2) . .
Ag13 Ag15 C4 Ag12 173.8(3) . .
Ag11 Ag15 C4 Ag12 -89.49(19) . .
O20 Ag15 C4 Ag11 -46.9(3) . .
O22 Ag15 C4 Ag11 108.9(3) . .
Ag14 Ag15 C4 Ag11 -179.8(3) . .
Ag12 Ag15 C4 Ag11 89.49(19) . .
Ag13 Ag15 C4 Ag11 -96.7(2) . .
O20 Ag15 C4 Ag9 134.0(7) . .
O22 Ag15 C4 Ag9 -70.1(9) . .
Ag14 Ag15 C4 Ag9 1.2(6) . .
Ag12 Ag15 C4 Ag9 -89.6(8) . .
Ag13 Ag15 C4 Ag9 84.2(8) . .
Ag11 Ag15 C4 Ag9 -179.1(9) . .
N2 Ag13 C4 C3 179.7(5) 1_545 .
O16 Ag13 C4 C3 -54.0(7) . .
O18 Ag13 C4 C3 60.4(7) . .
Ag14 Ag13 C4 C3 -134.6(7) . .
Ag15 Ag13 C4 C3 143.7(7) . .
Ag10 Ag13 C4 C3 0.3(5) . .
N2 Ag13 C4 Ag15 35.9(4) 1_545 .
O16 Ag13 C4 Ag15 162.25(18) . .
O18 Ag13 C4 Ag15 -83.3(3) . .
Ag14 Ag13 C4 Ag15 81.6(2) . .
Ag10 Ag13 C4 Ag15 -143.4(2) . .
N2 Ag13 C4 Ag14 -45.7(4) 1_545 .
O16 Ag13 C4 Ag14 80.6(3) . .
O18 Ag13 C4 Ag14 -164.93(19) . .
Ag15 Ag13 C4 Ag14 -81.6(2) . .
Ag10 Ag13 C4 Ag14 135.0(2) . .
N2 Ag13 C4 Ag12 14.3(14) 1_545 .
O16 Ag13 C4 Ag12 140.6(11) . .
O18 Ag13 C4 Ag12 -104.9(12) . .
Ag14 Ag13 C4 Ag12 60.0(11) . .
Ag15 Ag13 C4 Ag12 -21.6(10) . .
Ag10 Ag13 C4 Ag12 -165.0(13) . .
N2 Ag13 C4 Ag11 118.1(3) 1_545 .
O16 Ag13 C4 Ag11 -115.6(2) . .
O18 Ag13 C4 Ag11 -1.2(3) . .
Ag14 Ag13 C4 Ag11 163.8(3) . .
Ag15 Ag13 C4 Ag11 82.1(2) . .
Ag10 Ag13 C4 Ag11 -61.28(15) . .
N2 Ag13 C4 Ag9 -119.6(3) 1_545 .
O16 Ag13 C4 Ag9 6.7(3) . .
O18 Ag13 C4 Ag9 121.2(2) . .
Ag14 Ag13 C4 Ag9 -73.92(19) . .
Ag15 Ag13 C4 Ag9 -155.5(3) . .
Ag10 Ag13 C4 Ag9 61.05(14) . .
O30 Ag14 C4 C3 -49.2(10) . .
O14 Ag14 C4 C3 80.4(8) . .
O29 Ag14 C4 C3 -172.1(8) . .
Ag15 Ag14 C4 C3 -152.2(9) . .
Ag13 Ag14 C4 C3 121.7(9) . .
Ag9 Ag14 C4 C3 27.3(7) . .
Ag12 Ag14 C4 C3 -72.8(8) . .
O30 Ag14 C4 Ag15 103.0(3) . .
O14 Ag14 C4 Ag15 -127.4(2) . .
O29 Ag14 C4 Ag15 -19.9(2) . .
Ag13 Ag14 C4 Ag15 -86.1(2) . .
Ag9 Ag14 C4 Ag15 179.5(3) . .
Ag12 Ag14 C4 Ag15 79.5(2) . .
O30 Ag14 C4 Ag13 -170.9(2) . .
O14 Ag14 C4 Ag13 -41.3(3) . .
O29 Ag14 C4 Ag13 66.2(2) . .
Ag15 Ag14 C4 Ag13 86.1(2) . .
Ag9 Ag14 C4 Ag13 -94.4(2) . .
Ag12 Ag14 C4 Ag13 165.5(3) . .
O30 Ag14 C4 Ag12 23.5(4) . .
O14 Ag14 C4 Ag12 153.12(18) . .
O29 Ag14 C4 Ag12 -99.4(2) . .
Ag15 Ag14 C4 Ag12 -79.5(2) . .
Ag13 Ag14 C4 Ag12 -165.5(3) . .
Ag9 Ag14 C4 Ag12 100.0(2) . .
O30 Ag14 C4 Ag11 103.8(12) . .
O14 Ag14 C4 Ag11 -126.6(11) . .
O29 Ag14 C4 Ag11 -19.1(12) . .
Ag15 Ag14 C4 Ag11 0.8(10) . .
Ag13 Ag14 C4 Ag11 -85.2(12) . .
Ag9 Ag14 C4 Ag11 -179.7(13) . .
Ag12 Ag14 C4 Ag11 80.3(12) . .
O30 Ag14 C4 Ag9 -76.5(4) . .
O14 Ag14 C4 Ag9 53.1(2) . .
O29 Ag14 C4 Ag9 160.59(15) . .
Ag15 Ag14 C4 Ag9 -179.5(3) . .
Ag13 Ag14 C4 Ag9 94.4(2) . .
Ag12 Ag14 C4 Ag9 -100.0(2) . .
O21 Ag12 C4 C3 179.2(4) . .
O12 Ag12 C4 C3 4.0(6) . .
Ag15 Ag12 C4 C3 -144.9(6) . .
Ag5 Ag12 C4 C3 7.6(4) . .
Ag14 Ag12 C4 C3 134.0(6) . .
O21 Ag12 C4 Ag15 -35.8(3) . .
O12 Ag12 C4 Ag15 148.9(2) . .
C3 Ag12 C4 Ag15 144.9(6) . .
Ag5 Ag12 C4 Ag15 152.5(2) . .
Ag14 Ag12 C4 Ag15 -81.1(2) . .
O21 Ag12 C4 Ag13 -13.9(13) . .
O12 Ag12 C4 Ag13 170.8(10) . .
C3 Ag12 C4 Ag13 166.8(15) . .
Ag15 Ag12 C4 Ag13 21.9(10) . .
Ag5 Ag12 C4 Ag13 174.4(12) . .
Ag14 Ag12 C4 Ag13 -59.1(11) . .
O21 Ag12 C4 Ag14 45.2(3) . .
O12 Ag12 C4 Ag14 -130.0(3) . .
C3 Ag12 C4 Ag14 -134.0(6) . .
Ag15 Ag12 C4 Ag14 81.1(2) . .
Ag5 Ag12 C4 Ag14 -126.4(2) . .
O21 Ag12 C4 Ag11 -118.8(2) . .
O12 Ag12 C4 Ag11 65.9(3) . .
C3 Ag12 C4 Ag11 62.0(4) . .
Ag15 Ag12 C4 Ag11 -83.0(2) . .
Ag5 Ag12 C4 Ag11 69.55(14) . .
Ag14 Ag12 C4 Ag11 -164.0(3) . .
O21 Ag12 C4 Ag9 119.2(3) . .
O12 Ag12 C4 Ag9 -56.1(4) . .
C3 Ag12 C4 Ag9 -60.0(4) . .
Ag15 Ag12 C4 Ag9 155.1(3) . .
Ag5 Ag12 C4 Ag9 -52.44(16) . .
Ag14 Ag12 C4 Ag9 74.0(2) . .
O19 Ag11 C4 C3 -175.2(5) . .
O24 Ag11 C4 C3 -12.7(7) . .
O28 Ag11 C4 C3 81.6(5) . .
Ag10 Ag11 C4 C3 -52.3(5) . .
Ag15 Ag11 C4 C3 157.0(6) . .
O19 Ag11 C4 Ag15 27.8(3) . .
C3 Ag11 C4 Ag15 -157.0(6) . .
O24 Ag11 C4 Ag15 -169.7(2) . .
O28 Ag11 C4 Ag15 -75.4(2) . .
Ag10 Ag11 C4 Ag15 150.7(2) . .
O19 Ag11 C4 Ag13 -56.3(3) . .
C3 Ag11 C4 Ag13 118.9(6) . .
O24 Ag11 C4 Ag13 106.1(3) . .
O28 Ag11 C4 Ag13 -159.5(2) . .
Ag10 Ag11 C4 Ag13 66.59(19) . .
Ag15 Ag11 C4 Ag13 -84.2(2) . .
O19 Ag11 C4 Ag14 27.0(13) . .
C3 Ag11 C4 Ag14 -157.8(15) . .
O24 Ag11 C4 Ag14 -170.6(10) . .
O28 Ag11 C4 Ag14 -76.2(12) . .
Ag10 Ag11 C4 Ag14 149.9(13) . .
Ag15 Ag11 C4 Ag14 -0.8(10) . .
O19 Ag11 C4 Ag12 107.4(2) . .
C3 Ag11 C4 Ag12 -77.4(5) . .
O24 Ag11 C4 Ag12 -90.1(4) . .
O28 Ag11 C4 Ag12 4.2(2) . .
Ag10 Ag11 C4 Ag12 -129.7(2) . .
Ag15 Ag11 C4 Ag12 79.6(2) . .
O19 Ag11 C4 Ag9 -152.6(3) . .
C3 Ag11 C4 Ag9 22.5(4) . .
O24 Ag11 C4 Ag9 9.8(5) . .
O28 Ag11 C4 Ag9 104.2(3) . .
Ag10 Ag11 C4 Ag9 -29.7(2) . .
Ag15 Ag11 C4 Ag9 179.5(4) . .
O13 Ag9 C4 C3 176.9(4) . .
O26 Ag9 C4 C3 14.1(6) . .
O27 Ag9 C4 C3 -71.7(5) . .
Ag10 Ag9 C4 C3 52.5(4) . .
Ag14 Ag9 C4 C3 -157.8(6) . .
Ag5 Ag9 C4 C3 -20.7(4) . .
O13 Ag9 C4 Ag15 -26.5(9) . .
O26 Ag9 C4 Ag15 170.7(6) . .
C3 Ag9 C4 Ag15 156.6(11) . .
O27 Ag9 C4 Ag15 84.9(8) . .
Ag10 Ag9 C4 Ag15 -150.9(8) . .
Ag14 Ag9 C4 Ag15 -1.2(6) . .
Ag5 Ag9 C4 Ag15 135.9(8) . .
O13 Ag9 C4 Ag13 56.2(3) . .
O26 Ag9 C4 Ag13 -106.6(3) . .
C3 Ag9 C4 Ag13 -120.7(6) . .
O27 Ag9 C4 Ag13 167.6(2) . .
Ag10 Ag9 C4 Ag13 -68.23(18) . .
Ag14 Ag9 C4 Ag13 81.5(2) . .
Ag5 Ag9 C4 Ag13 -141.4(2) . .
O13 Ag9 C4 Ag14 -25.3(3) . .
O26 Ag9 C4 Ag14 171.9(2) . .
C3 Ag9 C4 Ag14 157.8(6) . .
O27 Ag9 C4 Ag14 86.14(19) . .
Ag10 Ag9 C4 Ag14 -149.7(2) . .
Ag5 Ag9 C4 Ag14 137.2(2) . .
O13 Ag9 C4 Ag12 -111.7(2) . .
O26 Ag9 C4 Ag12 85.5(4) . .
C3 Ag9 C4 Ag12 71.4(5) . .
O27 Ag9 C4 Ag12 -0.2(2) . .
Ag10 Ag9 C4 Ag12 123.9(3) . .
Ag14 Ag9 C4 Ag12 -86.4(2) . .
Ag5 Ag9 C4 Ag12 50.77(17) . .
O13 Ag9 C4 Ag11 154.6(3) . .
O26 Ag9 C4 Ag11 -8.2(5) . .
C3 Ag9 C4 Ag11 -22.3(4) . .
O27 Ag9 C4 Ag11 -94.0(3) . .
Ag10 Ag9 C4 Ag11 30.2(2) . .
Ag14 Ag9 C4 Ag11 179.9(4) . .
Ag5 Ag9 C4 Ag11 -43.0(2) . .
N3 C5 C6 C7 -4.2(13) . .
C5 C6 C7 C8 6.1(13) . .
C6 C7 C8 C9 -5.9(12) . .
C7 C8 C9 N3 3.9(13) . .
C7 C8 C9 S1 -180.0(6) . .
N1 C10 C11 N2 0.3(13) . .
S1 C10 C11 N2 176.4(6) . .
N2 C12 C13 N1 6.2(12) . .
N2 C12 C13 S2 -179.0(6) . .
N4 C14 C15 C16 -5.4(12) . .
S2 C14 C15 C16 -179.7(7) . .
C14 C15 C16 C17 5.1(14) . .
C15 C16 C17 C18 -4.3(15) . .
C16 C17 C18 N4 3.7(14) . .
O1 C19 C20 F2 79.9(9) . .
O2 C19 C20 F2 -100.4(8) . .
O1 C19 C20 F1 -39.1(12) . .
O2 C19 C20 F1 140.6(8) . .
O1 C19 C20 F3 -162.1(7) . .
O2 C19 C20 F3 17.6(11) . .
O4 C21 C22 F4 -109.7(8) . .
O3 C21 C22 F4 71.8(9) . .
O4 C21 C22 F5 132.5(8) . .
O3 C21 C22 F5 -45.9(10) . .
O4 C21 C22 F6 17.7(10) . .
O3 C21 C22 F6 -160.8(7) . .
O5 C23 C24 F7 -14.5(12) . .
O6 C23 C24 F7 164.6(8) . .
O5 C23 C24 F8 105.1(8) . .
O6 C23 C24 F8 -75.8(9) . .
O5 C23 C24 F9 -145.2(8) . .
O6 C23 C24 F9 33.9(11) . .
O7 C25 C26 F12 162.9(8) . .
O8 C25 C26 F12 -13.8(13) . .
O7 C25 C26 F11 -76.0(11) . .
O8 C25 C26 F11 107.3(9) . .
O7 C25 C26 F10 42.6(11) . .
O8 C25 C26 F10 -134.1(8) . .
O9 C27 C28 F14 -55.6(11) . .
O10 C27 C28 F14 131.5(8) . .
O9 C27 C28 F13 177.6(8) . .
O10 C27 C28 F13 4.7(11) . .
O9 C27 C28 F15 68.5(11) . .
O10 C27 C28 F15 -104.4(8) . .
O11 C29 C30 F17 -79.1(9) . .
O12 C29 C30 F17 101.5(9) . .
O11 C29 C30 F18 34.5(10) . .
O12 C29 C30 F18 -144.8(8) . .
O11 C29 C30 F16 164.5(7) . .
O12 C29 C30 F16 -14.8(10) . .
O14 C31 C32 F20 121.5(9) . .
O13 C31 C32 F20 -65.4(11) . .
O14 C31 C32 F19 0.6(13) . .
O13 C31 C32 F19 173.7(8) . .
O14 C31 C32 F21 -114.5(10) . .
O13 C31 C32 F21 58.6(11) . .
O15 C33 C34 F22 115.6(10) . .
O16 C33 C34 F22 -61.3(11) . .
O15 C33 C34 F24 -116.4(9) . .
O16 C33 C34 F24 66.8(10) . .
O15 C33 C34 F23 -4.3(11) . .
O16 C33 C34 F23 178.8(7) . .
O17 C35 C36 F25 -95.6(10) . .
O18 C35 C36 F25 89.4(10) . .
O17 C35 C36 F27 23.4(12) . .
O18 C35 C36 F27 -151.6(8) . .
O17 C35 C36 F26 147.6(8) . .
O18 C35 C36 F26 -27.4(11) . .
O19 C37 C38 F30 118.7(8) . .
O20 C37 C38 F30 -63.1(9) . .
O19 C37 C38 F28 0.9(11) . .
O20 C37 C38 F28 179.2(7) . .
O19 C37 C38 F29 -122.5(8) . .
O20 C37 C38 F29 55.8(10) . .
O21 C39 C40 F32 -135.9(9) . .
O22 C39 C40 F32 41.6(11) . .
O21 C39 C40 F33 93.9(10) . .
O22 C39 C40 F33 -88.6(9) . .
O21 C39 C40 F31 -21.6(12) . .
O22 C39 C40 F31 155.9(8) . .
C12 C13 N1 C10 -4.0(11) . .
S2 C13 N1 C10 -179.0(6) . .
C12 C13 N1 Ag1 160.6(6) . .
S2 C13 N1 Ag1 -14.5(9) . .
C11 C10 N1 C13 0.9(12) . .
S1 C10 N1 C13 -175.3(6) . .
C11 C10 N1 Ag1 -165.2(7) . .
S1 C10 N1 Ag1 18.7(8) . .
N3 Ag1 N1 C13 -129.5(7) . .
O1 Ag1 N1 C13 -44.3(7) . .
C1 Ag1 N1 C13 108.0(6) . .
C2 Ag1 N1 C13 79.7(7) . .
Ag7 Ag1 N1 C13 34.0(6) . .
Ag3 Ag1 N1 C13 153.8(5) . .
Ag2 Ag1 N1 C13 144.5(6) . .
Ag8 Ag1 N1 C13 83.6(6) . .
N3 Ag1 N1 C10 35.1(6) . .
O1 Ag1 N1 C10 120.3(6) . .
C1 Ag1 N1 C10 -87.5(6) . .
C2 Ag1 N1 C10 -115.8(6) . .
Ag7 Ag1 N1 C10 -161.4(5) . .
Ag3 Ag1 N1 C10 -41.7(7) . .
Ag2 Ag1 N1 C10 -50.9(5) . .
Ag8 Ag1 N1 C10 -111.9(6) . .
C13 C12 N2 C11 -4.9(11) . .
C13 C12 N2 Ag13 -176.9(5) . 1_565
C10 C11 N2 C12 1.8(12) . .
C10 C11 N2 Ag13 174.4(6) . 1_565
C6 C5 N3 C9 1.7(12) . .
C6 C5 N3 Ag1 -177.4(6) . .
C8 C9 N3 C5 -2.0(12) . .
S1 C9 N3 C5 -178.2(6) . .
C8 C9 N3 Ag1 177.1(7) . .
S1 C9 N3 Ag1 0.9(8) . .
O1 Ag1 N3 C5 39.5(6) . .
C1 Ag1 N3 C5 -116.4(6) . .
N1 Ag1 N3 C5 132.5(7) . .
C2 Ag1 N3 C5 -117.3(7) . .
Ag7 Ag1 N3 C5 37.9(11) . .
Ag3 Ag1 N3 C5 -87.7(6) . .
Ag2 Ag1 N3 C5 -144.2(6) . .
Ag8 Ag1 N3 C5 172.2(5) . .
O1 Ag1 N3 C9 -139.5(6) . .
C1 Ag1 N3 C9 64.5(7) . .
N1 Ag1 N3 C9 -46.5(6) . .
C2 Ag1 N3 C9 63.6(8) . .
Ag7 Ag1 N3 C9 -141.2(5) . .
Ag3 Ag1 N3 C9 93.2(6) . .
Ag2 Ag1 N3 C9 36.8(6) . .
Ag8 Ag1 N3 C9 -6.9(7) . .
C17 C18 N4 C14 -4.0(12) . .
C17 C18 N4 Ag8 174.3(6) . .
C15 C14 N4 C18 5.1(12) . .
S2 C14 N4 C18 179.5(6) . .
C15 C14 N4 Ag8 -173.1(6) . .
S2 C14 N4 Ag8 1.3(9) . .
O23 Ag8 N4 C18 82.0(6) . .
C2 Ag8 N4 C18 -114.6(6) . .
O7 Ag8 N4 C18 -1.7(6) . .
Ag6 Ag8 N4 C18 -74.2(6) . .
Ag7 Ag8 N4 C18 -129.5(6) . .
Ag2 Ag8 N4 C18 118.7(6) . .
Ag1 Ag8 N4 C18 -176.8(5) . .
O23 Ag8 N4 C14 -99.8(6) . .
C2 Ag8 N4 C14 63.6(7) . .
O7 Ag8 N4 C14 176.5(6) . .
Ag6 Ag8 N4 C14 104.1(6) . .
Ag7 Ag8 N4 C14 48.7(6) . .
Ag2 Ag8 N4 C14 -63.1(8) . .
Ag1 Ag8 N4 C14 1.4(7) . .
O2 C19 O1 Ag1 -5.1(13) . .
C20 C19 O1 Ag1 174.6(5) . .
N3 Ag1 O1 C19 -161.3(6) . .
C1 Ag1 O1 C19 -16.4(8) . .
N1 Ag1 O1 C19 116.9(6) . .
C2 Ag1 O1 C19 5.4(7) . .
Ag7 Ag1 O1 C19 18.2(6) . .
Ag3 Ag1 O1 C19 -78.0(6) . .
Ag2 Ag1 O1 C19 177.2(6) . .
Ag8 Ag1 O1 C19 60.4(6) . .
O1 C19 O2 Ag7 -18.3(13) . .
C20 C19 O2 Ag7 162.0(6) . .
C2 Ag7 O2 C19 61.7(7) . .
O9 Ag7 O2 C19 -125.5(6) . .
Ag6 Ag7 O2 C19 150.5(5) . .
Ag1 Ag7 O2 C19 23.5(6) . .
Ag8 Ag7 O2 C19 -11.4(7) . .
O4 C21 O3 Ag2 0.3(12) . .
C22 C21 O3 Ag2 178.4(5) . .
C1 Ag2 O3 C21 -2.3(7) . .
O5 Ag2 O3 C21 -134.4(6) . .
S1 Ag2 O3 C21 117.8(6) . .
Ag4 Ag2 O3 C21 -54.1(6) . .
Ag3 Ag2 O3 C21 -0.2(6) . .
Ag1 Ag2 O3 C21 53.0(6) . .
Ag8 Ag2 O3 C21 96.9(9) . .
O3 C21 O4 Ag3 -0.1(12) . .
C22 C21 O4 Ag3 -178.2(5) . .
C1 Ag3 O4 C21 2.3(8) . .
O11 Ag3 O4 C21 -126.4(6) . .
Ag4 Ag3 O4 C21 55.1(6) . .
Ag2 Ag3 O4 C21 -0.1(6) . .
Ag1 Ag3 O4 C21 -57.0(6) . .
Ag5 Ag3 O4 C21 110.3(6) . .
O6 C23 O5 Ag2 -9.5(14) . .
C24 C23 O5 Ag2 169.4(5) . .
C1 Ag2 O5 C23 -25.0(8) . .
O3 Ag2 O5 C23 108.2(7) . .
S1 Ag2 O5 C23 -177.4(6) . .
Ag4 Ag2 O5 C23 1.7(6) . .
Ag3 Ag2 O5 C23 36.5(7) . .
Ag1 Ag2 O5 C23 -93.0(7) . .
Ag8 Ag2 O5 C23 -81.1(7) . .
O5 C23 O6 Ag4 12.8(14) . .
C24 C23 O6 Ag4 -166.1(5) . .
C1 Ag4 O6 C23 18.1(8) . .
O24 Ag4 O6 C23 -122.2(6) . .
O25 Ag4 O6 C23 138.7(7) . .
Ag2 Ag4 O6 C23 -7.4(6) . .
Ag3 Ag4 O6 C23 -44.6(7) . .
Ag5 Ag4 O6 C23 111.4(7) . .
O8 C25 O7 Ag8 -20.9(14) . .
C26 C25 O7 Ag8 162.9(6) . .
N4 Ag8 O7 C25 -74.3(8) . .
O23 Ag8 O7 C25 -174.5(8) . .
C2 Ag8 O7 C25 55.8(8) . .
Ag6 Ag8 O7 C25 22.1(7) . .
Ag7 Ag8 O7 C25 13.2(9) . .
Ag2 Ag8 O7 C25 126.8(8) . .
Ag1 Ag8 O7 C25 96.3(8) . .
O7 C25 O8 Ag6 0.7(12) . .
C26 C25 O8 Ag6 176.9(6) . .
C2 Ag6 O8 C25 -23.5(7) . .
O10 Ag6 O8 C25 110.9(6) . .
O26 Ag6 O8 C25 -165.7(6) . .
Ag7 Ag6 O8 C25 44.9(7) . .
Ag8 Ag6 O8 C25 11.5(6) . .
Ag5 Ag6 O8 C25 -90.0(6) . .
O10 C27 O9 Ag7 5.6(12) . .
C28 C27 O9 Ag7 -166.3(6) . .
C2 Ag7 O9 C27 8.2(8) . .
O2 Ag7 O9 C27 -164.2(6) . .
Ag6 Ag7 O9 C27 -3.5(6) . .
Ag1 Ag7 O9 C27 118.9(6) . .
Ag8 Ag7 O9 C27 53.3(6) . .
O9 C27 O10 Ag6 -4.8(13) . .
C28 C27 O10 Ag6 167.8(5) . .
C2 Ag6 O10 C27 -8.8(8) . .
O8 Ag6 O10 C27 -147.1(7) . .
O26 Ag6 O10 C27 124.5(7) . .
Ag7 Ag6 O10 C27 1.3(7) . .
Ag8 Ag6 O10 C27 -59.4(7) . .
Ag5 Ag6 O10 C27 51.9(8) . .
O12 C29 O11 Ag3 -10.6(12) . .
C30 C29 O11 Ag3 170.1(5) . .
C1 Ag3 O11 C29 64.8(6) . .
O4 Ag3 O11 C29 -150.4(6) . .
Ag4 Ag3 O11 C29 26.4(8) . .
Ag2 Ag3 O11 C29 119.7(6) . .
Ag1 Ag3 O11 C29 95.2(6) . .
Ag5 Ag3 O11 C29 11.6(6) . .
O11 C29 O12 Ag12 101.4(9) . .
C30 C29 O12 Ag12 -79.4(8) . .
O21 Ag12 O12 C29 55.4(6) . .
C4 Ag12 O12 C29 -128.8(6) . .
C3 Ag12 O12 C29 -126.8(6) . .
Ag15 Ag12 O12 C29 -38.8(8) . .
Ag5 Ag12 O12 C29 -132.7(6) . .
Ag14 Ag12 O12 C29 159.0(5) . .
O14 C31 O13 Ag9 19.4(14) . .
C32 C31 O13 Ag9 -152.4(6) . .
O26 Ag9 O13 C31 158.4(7) . .
C3 Ag9 O13 C31 -8.4(9) . .
O27 Ag9 O13 C31 -108.9(7) . .
C4 Ag9 O13 C31 -11.0(8) . .
Ag10 Ag9 O13 C31 66.5(7) . .
Ag14 Ag9 O13 C31 -29.6(7) . .
Ag5 Ag9 O13 C31 -119.5(7) . .
O13 C31 O14 Ag14 12.9(13) . .
C32 C31 O14 Ag14 -175.5(6) . .
C4 Ag14 O14 C31 -69.2(7) . .
O30 Ag14 O14 C31 79.9(6) . .
O29 Ag14 O14 C31 179.0(6) . .
Ag15 Ag14 O14 C31 -131.8(6) . .
Ag13 Ag14 O14 C31 -99.1(6) . .
Ag9 Ag14 O14 C31 -25.2(6) . .
Ag12 Ag14 O14 C31 -12.6(8) . .
O16 C33 O15 Ag10 6.7(15) . .
C34 C33 O15 Ag10 -169.2(6) . .
C3 Ag10 O15 C33 -31.9(8) . .
O25 Ag10 O15 C33 -171.3(7) . .
O17 Ag10 O15 C33 88.6(7) . .
Ag9 Ag10 O15 C33 -61.5(7) . .
Ag11 Ag10 O15 C33 49.5(8) . .
Ag13 Ag10 O15 C33 10.7(7) . .
Ag5 Ag10 O15 C33 -92.5(7) . .
O15 C33 O16 Ag13 -26.7(15) . .
C34 C33 O16 Ag13 149.4(6) . .
C4 Ag13 O16 C33 71.7(7) . .
N2 Ag13 O16 C33 -140.8(7) 1_545 .
O18 Ag13 O16 C33 -57.0(7) . .
Ag14 Ag13 O16 C33 122.2(6) . .
Ag15 Ag13 O16 C33 121.3(6) . .
Ag10 Ag13 O16 C33 23.1(6) . .
O18 C35 O17 Ag10 -43.2(13) . .
C36 C35 O17 Ag10 142.9(6) . .
C3 Ag10 O17 C35 89.1(7) . .
O15 Ag10 O17 C35 -49.4(7) . .
O25 Ag10 O17 C35 -149.5(7) . .
Ag9 Ag10 O17 C35 37.7(8) . .
Ag11 Ag10 O17 C35 107.3(7) . .
Ag13 Ag10 O17 C35 29.8(6) . .
Ag5 Ag10 O17 C35 131.5(6) . .
O17 C35 O18 Ag13 25.1(13) . .
C36 C35 O18 Ag13 -160.9(6) . .
C4 Ag13 O18 C35 -49.7(7) . .
N2 Ag13 O18 C35 166.1(7) 1_545 .
O16 Ag13 O18 C35 80.3(7) . .
Ag14 Ag13 O18 C35 -96.9(8) . .
Ag15 Ag13 O18 C35 -99.2(6) . .
Ag10 Ag13 O18 C35 2.9(6) . .
O20 C37 O19 Ag11 -27.6(15) . .
C38 C37 O19 Ag11 150.1(5) . .
C3 Ag11 O19 C37 -1.6(9) . .
O24 Ag11 O19 C37 -167.6(8) . .
O28 Ag11 O19 C37 107.5(8) . .
C4 Ag11 O19 C37 1.7(8) . .
Ag10 Ag11 O19 C37 -67.4(8) . .
Ag15 Ag11 O19 C37 21.3(7) . .
O19 C37 O20 Ag15 9.1(13) . .
C38 C37 O20 Ag15 -168.7(5) . .
C4 Ag15 O20 C37 42.2(7) . .
O22 Ag15 O20 C37 -119.3(6) . .
Ag14 Ag15 O20 C37 110.4(6) . .
Ag12 Ag15 O20 C37 -32.1(7) . .
Ag13 Ag15 O20 C37 76.6(6) . .
Ag11 Ag15 O20 C37 5.5(6) . .
O22 C39 O21 Ag12 -2.8(15) . .
C40 C39 O21 Ag12 174.2(6) . .
O12 Ag12 O21 C39 -138.9(8) . .
C4 Ag12 O21 C39 44.4(9) . .
C3 Ag12 O21 C39 45.1(10) . .
Ag15 Ag12 O21 C39 18.5(8) . .
Ag5 Ag12 O21 C39 -167.8(6) . .
Ag14 Ag12 O21 C39 73.7(8) . .
O21 C39 O22 Ag15 -22.1(13) . .
C40 C39 O22 Ag15 160.9(6) . .
C4 Ag15 O22 C39 9.1(7) . .
O20 Ag15 O22 C39 169.2(6) . .
Ag14 Ag15 O22 C39 -39.2(6) . .
Ag12 Ag15 O22 C39 24.9(6) . .
Ag13 Ag15 O22 C39 -67.2(8) . .
Ag11 Ag15 O22 C39 79.8(6) . .
N4 Ag8 O23 S3 -84.7(4) . .
C2 Ag8 O23 S3 112.5(4) . .
O7 Ag8 O23 S3 7.1(4) . .
Ag6 Ag8 O23 S3 40.7(6) . .
Ag7 Ag8 O23 S3 175.50(18) . .
Ag2 Ag8 O23 S3 111.7(4) . .
Ag1 Ag8 O23 S3 158.7(4) . .
C1 Ag4 O24 S10 -151.0(3) . .
O6 Ag4 O24 S10 -10.6(3) . .
O25 Ag4 O24 S10 73.5(3) . .
Ag2 Ag4 O24 S10 -93.2(3) . .
Ag3 Ag4 O24 S10 -142.6(3) . .
Ag5 Ag4 O24 S10 154.9(3) . .
C1 Ag4 O24 Ag11 68.2(3) . .
O6 Ag4 O24 Ag11 -151.3(2) . .
O25 Ag4 O24 Ag11 -67.3(2) . .
Ag2 Ag4 O24 Ag11 126.07(14) . .
Ag3 Ag4 O24 Ag11 76.65(16) . .
Ag5 Ag4 O24 Ag11 14.16(18) . .
O19 Ag11 O24 S10 45.3(4) . .
C3 Ag11 O24 S10 -124.2(4) . .
O28 Ag11 O24 S10 141.8(4) . .
C4 Ag11 O24 S10 -117.7(4) . .
Ag10 Ag11 O24 S10 -83.6(4) . .
Ag15 Ag11 O24 S10 111.2(8) . .
O19 Ag11 O24 Ag4 177.6(2) . .
C3 Ag11 O24 Ag4 8.0(3) . .
O28 Ag11 O24 Ag4 -85.9(2) . .
C4 Ag11 O24 Ag4 14.6(4) . .
Ag10 Ag11 O24 Ag4 48.71(17) . .
Ag15 Ag11 O24 Ag4 -116.5(8) . .
C3 Ag10 O25 S4 -174.6(4) . .
O15 Ag10 O25 S4 -25.5(5) . .
O17 Ag10 O25 S4 66.2(5) . .
Ag9 Ag10 O25 S4 -117.6(4) . .
Ag11 Ag10 O25 S4 131.9(4) . .
Ag13 Ag10 O25 S4 46(4) . .
Ag5 Ag10 O25 S4 -168.1(5) . .
C3 Ag10 O25 Ag4 37.2(3) . .
O15 Ag10 O25 Ag4 -173.7(2) . .
O17 Ag10 O25 Ag4 -82.0(2) . .
Ag9 Ag10 O25 Ag4 94.21(17) . .
Ag11 Ag10 O25 Ag4 -16.3(2) . .
Ag13 Ag10 O25 Ag4 -103(4) . .
Ag5 Ag10 O25 Ag4 43.68(14) . .
C1 Ag4 O25 S4 114.6(4) . .
O6 Ag4 O25 S4 -13.3(4) . .
O24 Ag4 O25 S4 -105.6(4) . .
Ag2 Ag4 O25 S4 54.0(5) . .
Ag3 Ag4 O25 S4 170.99(17) . .
Ag5 Ag4 O25 S4 158.4(4) . .
C1 Ag4 O25 Ag10 -92.4(3) . .
O6 Ag4 O25 Ag10 139.7(2) . .
O24 Ag4 O25 Ag10 47.4(2) . .
Ag2 Ag4 O25 Ag10 -153.03(9) . .
Ag3 Ag4 O25 Ag10 -36.0(3) . .
Ag5 Ag4 O25 Ag10 -48.60(15) . .
O13 Ag9 O26 S5 -10.5(4) . .
C3 Ag9 O26 S5 161.5(4) . .
O27 Ag9 O26 S5 -120.9(4) . .
C4 Ag9 O26 S5 154.4(4) . .
Ag10 Ag9 O26 S5 120.9(4) . .
Ag14 Ag9 O26 S5 -61.3(10) . .
Ag5 Ag9 O26 S5 -173.3(4) . .
O13 Ag9 O26 Ag6 153.8(2) . .
C3 Ag9 O26 Ag6 -34.2(3) . .
O27 Ag9 O26 Ag6 43.4(2) . .
C4 Ag9 O26 Ag6 -41.3(4) . .
Ag10 Ag9 O26 Ag6 -74.75(19) . .
Ag14 Ag9 O26 Ag6 103.0(7) . .
Ag5 Ag9 O26 Ag6 -9.03(17) . .
C2 Ag6 O26 S5 171.3(3) . .
O8 Ag6 O26 S5 -47.5(3) . .
O10 Ag6 O26 S5 44.4(3) . .
Ag7 Ag6 O26 S5 113.6(3) . .
Ag8 Ag6 O26 S5 -84.2(15) . .
Ag5 Ag6 O26 S5 176.4(3) . .
C2 Ag6 O26 Ag9 4.2(4) . .
O8 Ag6 O26 Ag9 145.4(2) . .
O10 Ag6 O26 Ag9 -122.7(2) . .
Ag7 Ag6 O26 Ag9 -53.5(2) . .
Ag8 Ag6 O26 Ag9 108.7(14) . .
Ag5 Ag6 O26 Ag9 9.28(17) . .
O13 Ag9 O27 S6 -29.7(6) . .
O26 Ag9 O27 S6 68.3(5) . .
C3 Ag9 O27 S6 -176.1(6) . .
C4 Ag9 O27 S6 -149.6(5) . .
Ag10 Ag9 O27 S6 154.2(4) . .
Ag14 Ag9 O27 S6 -103.0(5) . .
Ag5 Ag9 O27 S6 146.4(6) . .
O19 Ag11 O28 S7 14.7(4) . .
C3 Ag11 O28 S7 154.7(4) . .
O24 Ag11 O28 S7 -89.2(4) . .
C4 Ag11 O28 S7 127.2(4) . .
Ag10 Ag11 O28 S7 -170.9(3) . .
Ag15 Ag11 O28 S7 86.1(4) . .
C4 Ag14 O29 S8 165.1(8) . .
O30 Ag14 O29 S8 19.5(9) . .
O14 Ag14 O29 S8 -69.1(9) . .
Ag15 Ag14 O29 S8 147.6(9) . .
Ag13 Ag14 O29 S8 -151.3(9) . .
Ag9 Ag14 O29 S8 -150.7(6) . .
Ag12 Ag14 O29 S8 115.7(8) . .
C4 Ag14 O30 S9 -153.3(4) . .
O14 Ag14 O30 S9 67.4(5) . .
O29 Ag14 O30 S9 -28.7(5) . .
Ag15 Ag14 O30 S9 -86.2(5) . .
Ag13 Ag14 O30 S9 73.5(11) . .
Ag9 Ag14 O30 S9 147.2(4) . .
Ag12 Ag14 O30 S9 -136.1(4) . .
Ag8 O23 S3 C42 -166.3(4) . .
Ag8 O23 S3 C41 82.1(5) . .
Ag4 O24 S10 C43 -174.6(3) . .
Ag11 O24 S10 C43 -45.4(5) . .
Ag4 O24 S10 C44 79.3(4) . .
Ag11 O24 S10 C44 -151.5(4) . .
Ag10 O25 S4 C45 -54.7(5) . .
Ag4 O25 S4 C45 89.2(4) . .
Ag10 O25 S4 C46 49.3(5) . .
Ag4 O25 S4 C46 -166.8(4) . .
Ag9 O26 S5 C48 57.3(5) . .
Ag6 O26 S5 C48 -107.3(4) . .
Ag9 O26 S5 C47 -43.3(5) . .
Ag6 O26 S5 C47 152.0(3) . .
Ag9 O27 S6 C50 130.2(5) . .
Ag9 O27 S6 C49 26.9(7) . .
Ag11 O28 S7 C51 -69.3(5) . .
Ag11 O28 S7 C52 33.4(5) . .
Ag14 O29 S8 C53 -170.8(8) . .
Ag14 O29 S8 C54 -41.8(10) . .
Ag14 O30 S9 C56 -103.1(5) . .
Ag14 O30 S9 C55 139.3(5) . .
N1 C10 S1 C9 -78.1(7) . .
C11 C10 S1 C9 105.6(7) . .
N1 C10 S1 Ag2 33.8(7) . .
C11 C10 S1 Ag2 -142.5(6) . .
C8 C9 S1 C10 -110.2(7) . .
N3 C9 S1 C10 66.3(6) . .
C8 C9 S1 Ag2 135.1(6) . .
N3 C9 S1 Ag2 -48.4(6) . .
C1 Ag2 S1 C10 -46.3(4) . .
O5 Ag2 S1 C10 106.6(3) . .
O3 Ag2 S1 C10 -169.7(3) . .
Ag4 Ag2 S1 C10 -67.4(5) . .
Ag3 Ag2 S1 C10 -100.0(3) . .
Ag1 Ag2 S1 C10 -52.9(3) . .
Ag8 Ag2 S1 C10 6.1(3) . .
C1 Ag2 S1 C9 60.1(4) . .
O5 Ag2 S1 C9 -146.9(3) . .
O3 Ag2 S1 C9 -63.2(3) . .
Ag4 Ag2 S1 C9 39.1(5) . .
Ag3 Ag2 S1 C9 6.5(3) . .
Ag1 Ag2 S1 C9 53.6(3) . .
Ag8 Ag2 S1 C9 112.6(3) . .
N4 C14 S2 C13 67.4(7) . .
C15 C14 S2 C13 -118.1(7) . .
N1 C13 S2 C14 -114.5(7) . .
C12 C13 S2 C14 70.4(7) . .
